data_7715251
loop_
_publ_author_name
'Franke, Maurice'
'Klingsiek, Maximilian J.'
'Buth, Julian'
'Lamm, Jan-Hendrik'
'Neumann, Beate'
'Stammler, Hans-Georg'
'Mitzel, Norbert W.'

_publ_section_title
;
 Hexadentate poly-Lewis acids based on the bowl-shaped
 tribenzotriquinacene.
;
_journal_issue 18
_journal_name_full 'Dalton transactions (Cambridge, England : 2003)'
_journal_page_first 7751
_journal_page_last 7762
_journal_paper_doi 10.1039/d4dt00379a
_journal_volume 53
_journal_year 2024
_chemical_formula_moiety 'C151 H322 Al6 P6 Si27, 5[C6H6]'
_chemical_formula_sum 'C181 H352 Al6 P6 Si27'
_chemical_formula_weight 3634.73
_space_group_crystal_system triclinic
_space_group_IT_number 2
_space_group_name_Hall '-P 1'
_space_group_name_H-M_alt 'P -1'
_atom_sites_solution_hydrogens geom
_atom_sites_solution_primary dual
_audit_creation_date 2023-10-27
_audit_creation_method
;
Olex2 1.5-ac5-024
(compiled 2022.04.12 svn.rca3783a0 for Rigaku Oxford Diffraction, GUI svn.r6498)
;
_audit_update_record
;
2024-01-16 deposited with the CCDC.	2024-02-21 downloaded from the CCDC.
;
_cell_angle_alpha 95.7620(10)
_cell_angle_beta 106.883(2)
_cell_angle_gamma 118.836(2)
_cell_formula_units_Z 2
_cell_length_a 25.0396(4)
_cell_length_b 25.2861(5)
_cell_length_c 28.1063(5)
_cell_measurement_reflns_used 105809
_cell_measurement_temperature 99.98(10)
_cell_measurement_theta_max 28.5940
_cell_measurement_theta_min 3.5120
_cell_volume 14290.2(6)
_computing_cell_refinement 'CrysAlisPro 1.171.42.49 (Rigaku OD, 2022)'
_computing_data_collection 'CrysAlisPro 1.171.42.49 (Rigaku OD, 2022)'
_computing_data_reduction 'CrysAlisPro 1.171.42.49 (Rigaku OD, 2022)'
_computing_molecular_graphics 'Olex2 1.5-ac5-024 (Dolomanov et al., 2009)'
_computing_publication_material 'Olex2 1.5-ac5-024 (Dolomanov et al., 2009)'
_computing_structure_refinement 'SHELXL 2018/3 (Sheldrick, 2015)'
_computing_structure_solution 'SHELXT  (Sheldrick, 2015)'
_diffrn_ambient_environment N~2~
_diffrn_ambient_temperature 99.98(10)
_diffrn_detector 'CCD plate'
_diffrn_detector_area_resol_mean 5.1773
_diffrn_detector_type Atlas
_diffrn_measured_fraction_theta_full 0.997
_diffrn_measured_fraction_theta_max 0.997
_diffrn_measurement_details
;
List of Runs (angles in degrees, time in seconds):

  # Type    Start    End  Width  t~exp~   \w     \q     \k     \f   Frames
#--------------------------------------------------------------------------
  1  \w    -62.00   4.00   1.00   35.00    --  -16.85 113.00  13.00   66
  2  \w     10.00  62.00   1.00   35.00    --   17.48-113.00 -78.00   52
  3  \w    -48.00 -21.00   1.00   35.00    --  -16.85  77.00-180.00   27
  4  \w    -91.00 -61.00   1.00   35.00    --  -16.85 153.00  73.52   30
  5  \w    -42.00  15.00   1.00   35.00    --  -16.85 -77.00 -60.00   57
  6  \w      2.00  42.00   1.00   35.00    --  -16.85  77.00-180.00   40
  7  \w    -30.00  52.00   1.00   35.00    --  -16.85  38.00   0.00   82
  8  \w    -90.00 -64.00   1.00   35.00    --  -16.85 152.00 -68.76   26
  9  \w    -51.00 -20.00   1.00   35.00    --  -16.85 152.00 -68.76   31
 10  \w     -9.00  76.00   1.00   35.00    --   17.48  57.00-120.00   85
 11  \w     24.00  89.00   1.00   35.00    --   17.48  38.00 -60.00   65
 12  \w      0.00  83.00   1.00   35.00    --   17.48  19.00-180.00   83
 13  \w    -50.00  40.00   1.00   35.00    --   17.48 -38.00 120.00   90
 14  \w     -9.00  88.00   1.00   35.00    --   17.48  57.00  90.00   97
 15  \w    -53.00 -28.00   1.00   35.00    --  -16.54 113.00  13.00   25
 16  \w     47.00  72.00   1.00   35.00    --   17.16 178.00 -90.00   25
 17  \w    -89.00   6.00   1.00   35.00    --  -16.54 -38.00-120.00   95
 18  \w    -83.00 -15.00   1.00   35.00    --  -16.54 143.00  36.97   68
 19  \w    -91.00 -20.00   1.00   35.00    --  -16.54 153.00  13.12   71
 20  \w    -89.00 -20.00   1.00   35.00    --  -16.54 152.00 -24.04   69
 21  \w    -39.00  56.00   1.00   35.00    --  -16.54  38.00 120.00   95
 22  \w    -91.00 -21.00   1.00   35.00    --  -16.54 154.00 100.31   70
 23  \w    -91.00 -20.00   1.00   35.00    --  -16.54 153.00-125.46   71
 24  \w    -69.00  44.00   1.00   35.00    --   17.16   0.00-180.00  113
 25  \w    -14.00  42.00   1.00   35.00    --   17.16  77.00-180.00   56
 26  \w    -20.00  96.00   1.00   35.00    --   17.16  19.00 -30.00  116
 27  \w    -14.00  42.00   1.00   35.00    --   17.16  77.00-150.00   56
 28  \w     21.00  92.00   1.00   35.00    --   17.16-154.00 -38.34   71
;
_diffrn_measurement_device 'four-circle diffractometer'
_diffrn_measurement_device_type 'SuperNova, Single source at offset/far, Atlas'
_diffrn_measurement_method '\w scans'
_diffrn_orient_matrix_type 'CrysAlisPro convention (1999,Acta A55,543-557)'
_diffrn_orient_matrix_UB_11 -0.0051776000
_diffrn_orient_matrix_UB_12 -0.0063920000
_diffrn_orient_matrix_UB_13 0.0228174000
_diffrn_orient_matrix_UB_21 -0.0346393000
_diffrn_orient_matrix_UB_22 -0.0189955000
_diffrn_orient_matrix_UB_23 -0.0145810000
_diffrn_orient_matrix_UB_31 0.0022736000
_diffrn_orient_matrix_UB_32 -0.0267516000
_diffrn_orient_matrix_UB_33 -0.0049668000
_diffrn_radiation_monochromator mirror
_diffrn_radiation_probe x-ray
_diffrn_radiation_type 'Mo K\a'
_diffrn_radiation_wavelength 0.71073
_diffrn_reflns_av_R_equivalents 0.0805
_diffrn_reflns_av_unetI/netI 0.0397
_diffrn_reflns_Laue_measured_fraction_full 0.997
_diffrn_reflns_Laue_measured_fraction_max 0.997
_diffrn_reflns_limit_h_max 29
_diffrn_reflns_limit_h_min -29
_diffrn_reflns_limit_k_max 30
_diffrn_reflns_limit_k_min -30
_diffrn_reflns_limit_l_max 33
_diffrn_reflns_limit_l_min -33
_diffrn_reflns_number 598233
_diffrn_reflns_point_group_measured_fraction_full 0.997
_diffrn_reflns_point_group_measured_fraction_max 0.997
_diffrn_reflns_theta_full 25.027
_diffrn_reflns_theta_max 25.027
_diffrn_reflns_theta_min 3.213
_diffrn_source 'micro-focus sealed X-ray tube'
_diffrn_source_type 'SuperNova (Mo) X-ray Source'
_exptl_absorpt_coefficient_mu 0.203
_exptl_absorpt_correction_T_max 1.000
_exptl_absorpt_correction_T_min 0.313
_exptl_absorpt_correction_type gaussian
_exptl_absorpt_process_details
;
CrysAlisPro 1.171.42.49 (Rigaku Oxford Diffraction, 2022)
Numerical absorption correction based on gaussian integration over
a multifaceted crystal model
Empirical absorption correction using spherical harmonics,
implemented in SCALE3 ABSPACK scaling algorithm.
;
_exptl_crystal_colour 'clear colourless'
_exptl_crystal_colour_lustre clear
_exptl_crystal_colour_primary colourless
_exptl_crystal_density_diffrn 0.845
_exptl_crystal_description irregular
_exptl_crystal_F_000 3968
_exptl_crystal_size_max 0.425
_exptl_crystal_size_mid 0.228
_exptl_crystal_size_min 0.187
_refine_diff_density_max 0.782
_refine_diff_density_min -0.480
_refine_diff_density_rms 0.093
_refine_ls_extinction_method none
_refine_ls_goodness_of_fit_ref 1.060
_refine_ls_hydrogen_treatment constr
_refine_ls_matrix_type full
_refine_ls_number_parameters 1974
_refine_ls_number_reflns 50346
_refine_ls_number_restraints 31
_refine_ls_restrained_S_all 1.060
_refine_ls_R_factor_all 0.1115
_refine_ls_R_factor_gt 0.0831
_refine_ls_shift/su_max 0.001
_refine_ls_shift/su_mean 0.000
_refine_ls_structure_factor_coef Fsqd
_refine_ls_weighting_details 'w=1/[\s^2^(Fo^2^)+(0.1094P)^2^+47.0668P] where P=(Fo^2^+2Fc^2^)/3'
_refine_ls_weighting_scheme calc
_refine_ls_wR_factor_gt 0.2255
_refine_ls_wR_factor_ref 0.2542
_reflns_Friedel_coverage 0.000
_reflns_number_gt 36173
_reflns_number_total 50346
_reflns_threshold_expression 'I > 2\s(I)'
_cod_data_source_file d4dt00379a2.cif
_cod_data_source_block 10x3BisPhos
_cod_depositor_comments 'Adding full bibliography for 7715245--7715251.cif.'
_cod_original_cell_volume 14290.2(5)
_cod_database_code 7715251
_shelx_shelxl_version_number 2018/3
_chemical_oxdiff_formula 'C151 H334 Al6 P6 Si27'
_shelx_space_group_comment
;
The symmetry employed for this shelxl refinement is uniquely defined
by the following loop, which should always be used as a source of
symmetry information in preference to the above space-group names.
They are only intended as comments.
;
_olex2_refinement_description
;
1. Fixed Uiso
 At 1.2 times of:
  All C(H) groups, All C(H,H) groups, All C(H,H,H,H) groups
 At 1.5 times of:
  All C(H,H,H) groups, All C(H,H,H,H,H,H) groups
2. Restrained distances
 Si12-C79 \\sim Si12-C77 \\sim Si12-C78 \\sim Si30-C172 \\sim Si30-C171 \\sim
Si30-C173
 with sigma of 0.02
 Si25-C132 \\sim Si28-C183
 with sigma of 0.02
 Si3B-C155 \\sim Si3-C44 \\sim Si3B-C154 \\sim Si3-C43 \\sim Si3B-C153 \\sim
Si3-C42
 with sigma of 0.02
3. Uiso/Uaniso restraints and constraints
Uanis(Si27) = Uanis(Si31)
Uanis(Si21) = Uanis(Si29)
Uanis(Si22) = Uanis(Si32)
Uanis(Si3) = Uanis(Si3B)
Uanis(Si25) = Uanis(Si28)
Uanis(Si8B) = Uanis(Si8)
Uanis(Si5B) = Uanis(Si5)
Uanis(Si6B) = Uanis(Si6)
Uanis(P1) = Uanis(P1B)
Uanis(P2B) = Uanis(P2)
Uanis(Al2B) = Uanis(Al2)
Uanis(Si12) = Uanis(Si30)
Uanis(C132) = Uanis(C183)
Uanis(C152) = Uanis(C41)
Uanis(C154) = Uanis(C43)
Uanis(C177) = Uanis(C116)
Uanis(C175) = Uanis(C117)
Uanis(C176) = Uanis(C115)
Uanis(C114) = Uanis(C174)
Uanis(C172) = Uanis(C78)
Uanis(C47) = Uanis(C158)
Uanis(C148) = Uanis(C187)
Uanis(C147) = Uanis(C188)
Uanis(C77) = Uanis(C173)
Uanis(C171) = Uanis(C79)
Uanis(Si4B) = Uanis(Si4)
Uanis(C45) = Uanis(C156)
Uanis(C157) = Uanis(C46)
Uanis(C158) = Uanis(C47)
Uanis(C160) = Uanis(C51)
Uanis(C161) = Uanis(C52)
Uanis(C162) = Uanis(C53)
Uanis(C163) = Uanis(C54)
Uanis(C55) = Uanis(C164)
Uanis(C56) = Uanis(C165)
Uanis(C58) = Uanis(C167)
Uanis(C57) = Uanis(C166)
Uanis(C134) = Uanis(C185)
Uanis(C135) = Uanis(C186)
Uanis(C133) = Uanis(C184)
Uanis(C59) = Uanis(C168)
Uanis(C159) = Uanis(C50)
Uanis(C178) = Uanis(C120)
Uanis(C131) = Uanis(C182)
Uanis(C42) = Uanis(C153)
Uanis(C44) = Uanis(C155)
Uanis(C61) = Uanis(C169)
Uanis(C169) = Uanis(C61)
Uanis(C63) = Uanis(C170)
Uanis(C118) = Uanis(C179)
Uanis(C119) = Uanis(C180)
Uanis(C181) = Uanis(C129)
4. Others
 Sof(P1B)=Sof(P2B)=Sof(Si3B)=Sof(Si4B)=Sof(Si5B)=Sof(Si6B)=Sof(Si7B)=Sof(Si8B)=
 Sof(Si28)=Sof(Al1B)=Sof(Al2B)=Sof(H34A)=Sof(H60D)=Sof(H60E)=Sof(H60F)=
 Sof(H62D)=Sof(H62E)=Sof(H62F)=Sof(HB)=Sof(HC)=Sof(HD)=Sof(H13Q)=Sof(H13R)=
 Sof(HH)=Sof(HI)=Sof(H14H)=Sof(H14I)=Sof(C152)=Sof(H152)=Sof(C153)=Sof(H15A)=
 Sof(H15B)=Sof(H15C)=Sof(C154)=Sof(H15G)=Sof(H15H)=Sof(H15I)=Sof(C155)=
 Sof(H15V)=Sof(H15W)=Sof(H15X)=Sof(C156)=Sof(H15S)=Sof(H15T)=Sof(H15U)=
 Sof(C157)=Sof(H15D)=Sof(H15E)=Sof(H15F)=Sof(C158)=Sof(H15J)=Sof(H15K)=
 Sof(H15L)=Sof(C159)=Sof(H159)=Sof(C160)=Sof(H16G)=Sof(H16H)=Sof(H16I)=
 Sof(C161)=Sof(H16J)=Sof(H16K)=Sof(H16L)=Sof(C162)=Sof(H16V)=Sof(H16W)=
 Sof(H16X)=Sof(C163)=Sof(H16S)=Sof(H16T)=Sof(H16U)=Sof(C164)=Sof(H16D)=
 Sof(H16E)=Sof(H16F)=Sof(C165)=Sof(H16A)=Sof(H16B)=Sof(H16C)=Sof(C166)=
 Sof(H166)=Sof(C167)=Sof(H16Y)=Sof(HM)=Sof(HN)=Sof(C168)=Sof(H16M)=Sof(H16N)=
 Sof(H16O)=Sof(C169)=Sof(H16P)=Sof(H16Q)=Sof(H16R)=Sof(C170)=Sof(H17Y)=Sof(HP)=
 Sof(HQ)=Sof(C181)=Sof(H18J)=Sof(H18K)=Sof(H18L)=Sof(C182)=Sof(H18X)=Sof(H18Y)=
 Sof(HO)=Sof(C183)=Sof(H18R)=Sof(H18S)=Sof(H18T)=Sof(C184)=Sof(H18P)=Sof(H18Q)=
 Sof(C185)=Sof(H18U)=Sof(H18V)=Sof(H18W)=Sof(C186)=Sof(H18G)=Sof(H18H)=
 Sof(H18I)=1-FVAR(1)
 Sof(P1)=Sof(P2)=Sof(Si3)=Sof(Si4)=Sof(Si5)=Sof(Si6)=Sof(Si7)=Sof(Si8)=
 Sof(Si25)=Sof(Al1)=Sof(Al2)=Sof(H34)=Sof(C41)=Sof(H41)=Sof(C42)=Sof(H42A)=
 Sof(H42B)=Sof(H42C)=Sof(C43)=Sof(H43A)=Sof(H43B)=Sof(H43C)=Sof(C44)=Sof(H44A)=
 Sof(H44B)=Sof(H44C)=Sof(C45)=Sof(H45A)=Sof(H45B)=Sof(H45C)=Sof(C46)=Sof(H46A)=
 Sof(H46B)=Sof(H46C)=Sof(C47)=Sof(H47A)=Sof(H47B)=Sof(H47C)=Sof(C50)=Sof(H50)=
 Sof(C51)=Sof(H51A)=Sof(H51B)=Sof(H51C)=Sof(C52)=Sof(H52A)=Sof(H52B)=Sof(H52C)=
 Sof(C53)=Sof(H53A)=Sof(H53B)=Sof(H53C)=Sof(C54)=Sof(H54A)=Sof(H54B)=Sof(H54C)=
 Sof(C55)=Sof(H55A)=Sof(H55B)=Sof(H55C)=Sof(C56)=Sof(H56A)=Sof(H56B)=Sof(H56C)=
 Sof(C57)=Sof(H57)=Sof(C58)=Sof(H58A)=Sof(H58B)=Sof(H58C)=Sof(C59)=Sof(H59A)=
 Sof(H59B)=Sof(H59C)=Sof(H60A)=Sof(H60B)=Sof(H60C)=Sof(C61)=Sof(H61A)=Sof(H61B)=
 Sof(H61C)=Sof(H62A)=Sof(H62B)=Sof(H62C)=Sof(C63)=Sof(H63A)=Sof(H63B)=Sof(H63C)=
 Sof(H)=Sof(H12Y)=Sof(HA)=Sof(C129)=Sof(H12A)=Sof(H12B)=Sof(H12C)=Sof(H13O)=
 Sof(H13P)=Sof(C131)=Sof(H13F)=Sof(H13G)=Sof(H13H)=Sof(C132)=Sof(H13S)=
 Sof(H13T)=Sof(H13U)=Sof(C133)=Sof(H13D)=Sof(H13E)=Sof(C134)=Sof(H13V)=
 Sof(H13W)=Sof(H13X)=Sof(C135)=Sof(H13I)=Sof(H13J)=Sof(H13K)=Sof(H14Y)=Sof(HJ)=
 Sof(H14F)=Sof(H14G)=FVAR(1)
 Sof(Si30)=Sof(H73A)=Sof(C171)=Sof(H17M)=Sof(H17N)=Sof(H17O)=Sof(C172)=
 Sof(H17S)=Sof(H17T)=Sof(H17U)=Sof(C173)=Sof(H17P)=Sof(H17Q)=Sof(H17R)=1-FVAR(2)
 Sof(Si12)=Sof(H73)=Sof(C77)=Sof(H77A)=Sof(H77B)=Sof(H77C)=Sof(C78)=Sof(H78A)=
 Sof(H78B)=Sof(H78C)=Sof(C79)=Sof(H79A)=Sof(H79B)=Sof(H79C)=FVAR(2)
 Sof(Si31)=Sof(C187)=Sof(H18M)=Sof(H18N)=Sof(H18O)=Sof(C188)=Sof(H18D)=
 Sof(H18E)=Sof(H18F)=1-FVAR(3)
 Sof(Si27)=Sof(C147)=Sof(H14M)=Sof(H14N)=Sof(H14O)=Sof(C148)=Sof(H14Z)=Sof(HK)=
 Sof(HL)=FVAR(3)
 Sof(Si29)=Sof(Si32)=Sof(C174)=Sof(H174)=Sof(C175)=Sof(H17J)=Sof(H17K)=
 Sof(H17L)=Sof(C176)=Sof(H17G)=Sof(H17H)=Sof(H17I)=Sof(C177)=Sof(H17V)=
 Sof(H17W)=Sof(H17X)=Sof(C178)=Sof(H17D)=Sof(H17E)=Sof(H17F)=Sof(C179)=
 Sof(H17A)=Sof(H17B)=Sof(H17C)=Sof(C180)=Sof(H18A)=Sof(H18B)=Sof(H18C)=1-FVAR(4)
 Sof(Si21)=Sof(Si22)=Sof(C114)=Sof(H114)=Sof(C115)=Sof(H11G)=Sof(H11H)=
 Sof(H11I)=Sof(C116)=Sof(H11M)=Sof(H11N)=Sof(H11O)=Sof(C117)=Sof(H11A)=
 Sof(H11B)=Sof(H11C)=Sof(C118)=Sof(H11P)=Sof(H11Q)=Sof(H11R)=Sof(C119)=
 Sof(H11S)=Sof(H11T)=Sof(H11U)=Sof(C120)=Sof(H12M)=Sof(H12N)=Sof(H12O)=FVAR(4)
5.a Ternary CH refined with riding coordinates:
 C1(H1), C34(H34A), C34(H34), C41(H41), C50(H50), C57(H57), C66(H66),
 C73(H73A), C73(H73), C82(H82), C89(H89), C98(H98), C105(H105), C114(H114),
 C121(H121), C152(H152), C159(H159), C166(H166), C174(H174)
5.b Secondary CH2 refined with riding coordinates:
 C23(H23A,H23B), C24(H24A,H24B), C26(H26A,H26B), C27(H27A,H27B), C29(H29A,
 H29B), C30(H30A,H30B), C130(H13O,H13P), C130(H13Q,H13R), C133(H13D,H13E),
 C138(H13Z,HG), C141(H14D,H14E), C146(HH,HI), C146(H14Y,HJ), C149(H14H,H14I),
 C149(H14F,H14G), C184(H18P,H18Q)
5.c Me refined with riding coordinates:
 C60(H60A,H60B,H60C), C60(H60D,H60E,H60F), C122(H12P,H12Q,H12R), C153(H15A,
 H15B,H15C), C154(H15G,H15H,H15I), C155(H15V,H15W,H15X), C156(H15S,H15T,H15U),
 C157(H15D,H15E,H15F), C158(H15J,H15K,H15L), C160(H16G,H16H,H16I), C161(H16J,
 H16K,H16L), C162(H16V,H16W,H16X), C163(H16S,H16T,H16U), C164(H16D,H16E,H16F),
 C165(H16A,H16B,H16C), C167(H16Y,HM,HN), C168(H16M,H16N,H16O), C169(H16P,H16Q,
 H16R), C170(H17Y,HP,HQ), C171(H17M,H17N,H17O), C172(H17S,H17T,H17U), C173(H17P,
 H17Q,H17R), C175(H17J,H17K,H17L), C176(H17G,H17H,H17I), C177(H17V,H17W,H17X),
 C178(H17D,H17E,H17F), C179(H17A,H17B,H17C), C180(H18A,H18B,H18C), C181(H18J,
 H18K,H18L), C182(H18X,H18Y,HO), C183(H18R,H18S,H18T), C185(H18U,H18V,H18W),
 C186(H18G,H18H,H18I), C187(H18M,H18N,H18O), C188(H18D,H18E,H18F)
5.d Aromatic/amide H refined with riding coordinates:
 C4(H4), C7(H7), C11(H11), C14(H14), C18(H18), C21(H21)
5.e Idealised Me refined as rotating group:
 C25(H25A,H25B,H25C), C28(H28A,H28B,H28C), C31(H31A,H31B,H31C), C35(H35A,H35B,
 H35C), C36(H36A,H36B,H36C), C37(H37A,H37B,H37C), C38(H38A,H38B,H38C), C39(H39A,
 H39B,H39C), C40(H40A,H40B,H40C), C42(H42A,H42B,H42C), C43(H43A,H43B,H43C),
 C44(H44A,H44B,H44C), C45(H45A,H45B,H45C), C46(H46A,H46B,H46C), C47(H47A,H47B,
 H47C), C51(H51A,H51B,H51C), C52(H52A,H52B,H52C), C53(H53A,H53B,H53C), C54(H54A,
 H54B,H54C), C55(H55A,H55B,H55C), C56(H56A,H56B,H56C), C58(H58A,H58B,H58C),
 C59(H59A,H59B,H59C), C61(H61A,H61B,H61C), C62(H62A,H62B,H62C), C62(H62D,H62E,
 H62F), C63(H63A,H63B,H63C), C67(H67A,H67B,H67C), C68(H68A,H68B,H68C), C69(H69A,
 H69B,H69C), C70(H70A,H70B,H70C), C71(H71A,H71B,H71C), C72(H72A,H72B,H72C),
 C74(H74A,H74B,H74C), C75(H75A,H75B,H75C), C76(H76A,H76B,H76C), C77(H77A,H77B,
 H77C), C78(H78A,H78B,H78C), C79(H79A,H79B,H79C), C83(H83A,H83B,H83C), C84(H84A,
 H84B,H84C), C85(H85A,H85B,H85C), C86(H86A,H86B,H86C), C87(H87A,H87B,H87C),
 C88(H88A,H88B,H88C), C90(H90A,H90B,H90C), C91(H91A,H91B,H91C), C92(H92A,H92B,
 H92C), C93(H93A,H93B,H93C), C94(H94A,H94B,H94C), C95(H95A,H95B,H95C), C99(H99A,
 H99B,H99C), C100(H10A,H10B,H10C), C101(H10M,H10N,H10O), C102(H10G,H10H,H10I),
 C103(H10P,H10Q,H10R), C104(H10Y,HR,HS), C106(H10S,H10T,H10U), C107(H10J,H10K,
 H10L), C108(H10V,H10W,H10X), C109(H10D,H10E,H10F), C110(H11J,H11K,H11L),
 C111(H11D,H11E,H11F), C115(H11G,H11H,H11I), C116(H11M,H11N,H11O), C117(H11A,
 H11B,H11C), C118(H11P,H11Q,H11R), C119(H11S,H11T,H11U), C120(H12M,H12N,H12O),
 C123(H12G,H12H,H12I), C124(H12S,H12T,H12U), C125(H12D,H12E,H12F), C126(H12V,
 H12W,H12X), C127(H12J,H12K,H12L), C128(H,H12Y,HA), C128(HB,HC,HD), C129(H12A,
 H12B,H12C), C131(H13F,H13G,H13H), C132(H13S,H13T,H13U), C134(H13V,H13W,H13X),
 C135(H13I,H13J,H13K), C136(H13Y,HE,HF), C137(H13A,H13B,H13C), C139(H13L,H13M,
 H13N), C140(H14P,H14Q,H14R), C142(H14S,H14T,H14U), C143(H14J,H14K,H14L),
 C144(H14V,H14W,H14X), C145(H14A,H14B,H14C), C147(H14M,H14N,H14O), C148(H14Z,HK,
 HL), C150(H15P,H15Q,H15R), C151(H15M,H15N,H15O)
;
_smtbx_masks_special_details
;
A solvent mask was calculated and 433 electrons were 
found in a volume of 5445\%A^3^ in 4 voids per unit cell. 
This is consistent with the presence of 
5[C6H6] per Asymmetric Unit 
which account for 420 electrons 
per unit cell.
;
_smtbx_masks_void_probe_radius 1.2
_smtbx_masks_void_truncation_radius 1.2
_olex2_date_sample_data_collection 2023-10-18
_olex2_submission_special_instructions 'No special instructions were received'
_oxdiff_exptl_absorpt_empirical_details
;
Empirical correction (ABSPACK) includes:
- Absorption correction using spherical harmonics
- Frame scaling
- Detector area scaling
;
_oxdiff_exptl_absorpt_empirical_full_max 1.222
_oxdiff_exptl_absorpt_empirical_full_min 0.855

loop_
_space_group_symop_operation_xyz
'x, y, z'
'-x, -y, -z'

loop_
_atom_site_label
_atom_site_type_symbol
_atom_site_fract_x
_atom_site_fract_y
_atom_site_fract_z
_atom_site_U_iso_or_equiv
_atom_site_adp_type
_atom_site_occupancy
_atom_site_site_symmetry_order
_atom_site_calc_flag
_atom_site_refinement_flags_posn
_atom_site_refinement_flags_adp
_atom_site_refinement_flags_occupancy
_atom_site_disorder_assembly
_atom_site_disorder_group
P1 P 0.31187(11) 0.91190(11) 0.19646(6) 0.0281(4) Uani 0.820(3) 1 d . . P A 1
P1B P 0.3213(7) 0.9175(7) 0.2126(4) 0.0281(4) Uani 0.180(3) 1 d . . P A 2
P2 P 0.28647(11) 0.89135(8) 0.38647(7) 0.0369(4) Uani 0.820(3) 1 d . . P A 1
P2B P 0.3165(5) 0.8995(4) 0.4013(4) 0.0369(4) Uani 0.180(3) 1 d . . P A 2
P3 P -0.18737(6) 0.27276(6) 0.24759(5) 0.0374(3) Uani 1 1 d . . . . .
P4 P 0.00371(6) 0.26715(5) 0.40743(5) 0.0303(3) Uani 1 1 d . . . . .
P5 P 0.47559(6) 0.39370(6) 0.20463(5) 0.0349(3) Uani 1 1 d . . . . .
P6 P 0.61802(6) 0.61816(6) 0.36903(5) 0.0386(3) Uani 1 1 d . . . . .
Si1 Si 0.31117(9) 0.80794(8) 0.07042(6) 0.0535(4) Uani 1 1 d . . . . .
Si2 Si 0.44760(10) 0.82363(9) 0.13145(8) 0.0624(5) Uani 1 1 d . . . . .
Si3 Si 0.53749(13) 0.99830(14) 0.29672(8) 0.0492(6) Uani 0.820(3) 1 d D . P A 1
Si3B Si 0.5405(8) 0.9931(8) 0.3121(5) 0.0492(6) Uani 0.180(3) 1 d D . P A 2
Si4 Si 0.50860(10) 1.03188(10) 0.19066(8) 0.0407(5) Uani 0.820(3) 1 d . . P A 1
Si4B Si 0.5194(6) 1.0376(6) 0.2124(4) 0.0407(5) Uani 0.180(3) 1 d . . P A 2
Si5 Si 0.06081(12) 0.78028(10) 0.29301(10) 0.0456(5) Uani 0.820(3) 1 d . . P A 1
Si5B Si 0.0863(6) 0.7917(5) 0.3175(5) 0.0456(5) Uani 0.180(3) 1 d . . P A 2
Si6 Si 0.09251(12) 0.79028(9) 0.41271(9) 0.0440(5) Uani 0.820(3) 1 d . . P A 1
Si6B Si 0.1283(7) 0.8058(5) 0.4373(5) 0.0440(5) Uani 0.180(3) 1 d . . P A 2
Si7 Si 0.15634(16) 0.64292(15) 0.37572(14) 0.0289(6) Uani 0.820(3) 1 d . . P A 1
Si7B Si 0.1768(10) 0.6472(12) 0.3878(9) 0.060(6) Uani 0.180(3) 1 d . . P A 2
Si8 Si 0.28784(11) 0.75428(11) 0.45981(9) 0.0401(5) Uani 0.820(3) 1 d . . P A 1
Si8B Si 0.3097(6) 0.7548(6) 0.4696(5) 0.0401(5) Uani 0.180(3) 1 d . . P A 2
Si9 Si -0.22264(9) 0.36924(11) 0.14399(6) 0.0627(5) Uani 1 1 d . . . . .
Si10 Si -0.14899(9) 0.49879(9) 0.22774(7) 0.0546(4) Uani 1 1 d . . . . .
Si11 Si -0.11300(7) 0.43197(7) 0.39905(5) 0.0363(3) Uani 1 1 d . . . . .
Si12 Si -0.26417(7) 0.34579(8) 0.32871(6) 0.0371(4) Uani 0.904(3) 1 d D . P B 1
Si13 Si 0.03848(6) 0.15788(6) 0.28777(5) 0.0355(3) Uani 1 1 d . . . . .
Si14 Si 0.12805(6) 0.18622(6) 0.40501(5) 0.0341(3) Uani 1 1 d . . . . .
Si15 Si 0.24096(6) 0.39332(6) 0.38461(5) 0.0318(3) Uani 1 1 d . . . . .
Si16 Si 0.19704(6) 0.42522(6) 0.47135(5) 0.0317(3) Uani 1 1 d . . . . .
Si17 Si 0.28289(7) 0.24980(7) 0.10929(5) 0.0406(3) Uani 1 1 d . . . . .
Si18 Si 0.23691(6) 0.21188(6) 0.20088(5) 0.0355(3) Uani 1 1 d . . . . .
Si19 Si 0.46031(6) 0.32726(6) 0.35658(5) 0.0319(3) Uani 1 1 d . . . . .
Si20 Si 0.44142(6) 0.22748(6) 0.26610(5) 0.0337(3) Uani 1 1 d . . . . .
Si21 Si 0.63486(15) 0.7522(2) 0.26059(15) 0.0470(8) Uani 0.804(10) 1 d . . P C 1
Si22 Si 0.69995(13) 0.82216(13) 0.38054(17) 0.0369(7) Uani 0.804(10) 1 d . . P C 1
Si23 Si 0.47129(7) 0.72709(7) 0.35048(5) 0.0391(3) Uani 1 1 d . . . . .
Si24 Si 0.51045(7) 0.66572(7) 0.43480(6) 0.0444(3) Uani 1 1 d . . . . .
Si25 Si 0.29953(10) 0.97131(9) 0.30048(8) 0.0312(4) Uani 0.820(3) 1 d D . P A 1
Si26 Si -0.15162(6) 0.19611(6) 0.32645(6) 0.0414(3) Uani 1 1 d . . . . .
Si27 Si 0.61725(11) 0.52361(10) 0.2763(2) 0.0407(7) Uani 0.882(13) 1 d . . P D 1
Si28 Si 0.3184(5) 0.9810(5) 0.3188(4) 0.0312(4) Uani 0.180(3) 1 d D . P A 2
Si29 Si 0.6217(7) 0.7291(8) 0.2444(6) 0.0470(8) Uani 0.196(10) 1 d . . P C 2
Si30 Si -0.2701(7) 0.3713(7) 0.3045(6) 0.0371(4) Uani 0.096(3) 1 d D . P B 2
Si31 Si 0.6205(10) 0.5242(9) 0.2965(12) 0.0407(7) Uani 0.118(13) 1 d . . P D 2
Si32 Si 0.6942(7) 0.8145(6) 0.3611(6) 0.0369(7) Uani 0.196(10) 1 d . . P C 2
Al1 Al 0.3986(3) 0.8905(3) 0.1925(2) 0.0263(9) Uani 0.820(3) 1 d . . P A 1
Al1B Al 0.4106(16) 0.9001(15) 0.2035(12) 0.048(8) Uani 0.180(3) 1 d . . P A 2
Al2 Al 0.19450(11) 0.78035(9) 0.36776(8) 0.0312(4) Uani 0.820(3) 1 d . . P A 1
Al2B Al 0.2222(5) 0.7896(5) 0.3838(4) 0.0312(4) Uani 0.180(3) 1 d . . P A 2
Al3 Al -0.15657(7) 0.38460(7) 0.26924(5) 0.0326(3) Uani 1 1 d . . . . .
Al4 Al 0.09626(6) 0.29253(6) 0.37739(5) 0.0260(3) Uani 1 1 d . . . . .
Al5 Al 0.38679(6) 0.31887(6) 0.23204(5) 0.0267(3) Uani 1 1 d . . . . .
Al6 Al 0.56750(6) 0.68081(6) 0.34200(5) 0.0331(3) Uani 1 1 d . . . . .
C1 C 0.15034(19) 0.4858(2) 0.13696(15) 0.0244(9) Uani 1 1 d . . . . .
H1 H 0.125619 0.467155 0.098526 0.029 Uiso 1 1 calc R U . . .
C2 C 0.2228(2) 0.54120(19) 0.14953(16) 0.0250(9) Uani 1 1 d . . . . .
C3 C 0.2282(2) 0.59766(19) 0.17954(15) 0.0238(8) Uani 1 1 d . . . . .
C4 C 0.2799(2) 0.6601(2) 0.19541(16) 0.0273(9) Uani 1 1 d . . . . .
H4 H 0.317611 0.670854 0.187533 0.033 Uiso 1 1 calc R U . . .
C5 C 0.2775(2) 0.7078(2) 0.22286(16) 0.0279(9) Uani 1 1 d . . . . .
C6 C 0.2233(2) 0.6899(2) 0.23871(17) 0.0294(9) Uani 1 1 d . . . . .
C7 C 0.1700(2) 0.6268(2) 0.22006(17) 0.0286(9) Uani 1 1 d . . . . .
H7 H 0.132470 0.615082 0.228504 0.034 Uiso 1 1 calc R U . . .
C8 C 0.17154(19) 0.58134(19) 0.18946(15) 0.0237(8) Uani 1 1 d . . . . .
C9 C 0.11593(19) 0.51291(19) 0.16011(15) 0.0240(8) Uani 1 1 d . . . . .
C10 C 0.0934(2) 0.47237(19) 0.19519(15) 0.0254(9) Uani 1 1 d . . . . .
C11 C 0.0520(2) 0.4696(2) 0.21954(16) 0.0264(9) Uani 1 1 d . . . . .
H11 H 0.035419 0.496406 0.215842 0.032 Uiso 1 1 calc R U . . .
C12 C 0.03374(19) 0.4279(2) 0.24982(16) 0.0247(9) Uani 1 1 d . . . . .
C13 C 0.0632(2) 0.39201(19) 0.25785(15) 0.0252(9) Uani 1 1 d . . . . .
C14 C 0.10368(19) 0.39385(19) 0.23116(16) 0.0266(9) Uani 1 1 d . . . . .
H14 H 0.121723 0.368264 0.235240 0.032 Uiso 1 1 calc R U . . .
C15 C 0.11738(18) 0.43253(19) 0.19909(15) 0.0230(8) Uani 1 1 d . . . . .
C16 C 0.15189(19) 0.43470(19) 0.16215(16) 0.0241(8) Uani 1 1 d . . . . .
C17 C 0.22559(19) 0.46105(19) 0.18903(15) 0.0228(8) Uani 1 1 d . . . . .
C18 C 0.25570(19) 0.43134(19) 0.21278(15) 0.0238(8) Uani 1 1 d . . . . .
H18 H 0.229041 0.390560 0.215796 0.029 Uiso 1 1 calc R U . . .
C19 C 0.3241(2) 0.4601(2) 0.23222(16) 0.0264(9) Uani 1 1 d . . . . .
C20 C 0.3642(2) 0.5240(2) 0.23284(16) 0.0273(9) Uani 1 1 d . . . . .
C21 C 0.3323(2) 0.55204(18) 0.20668(15) 0.0240(8) Uani 1 1 d . . . . .
H21 H 0.358448 0.593435 0.204529 0.029 Uiso 1 1 calc R U . . .
C22 C 0.26440(19) 0.52105(19) 0.18417(15) 0.0230(8) Uani 1 1 d . . . . .
C23 C 0.2397(2) 0.5508(2) 0.10099(16) 0.0273(9) Uani 1 1 d . . . . .
H23A H 0.286701 0.585101 0.112537 0.033 Uiso 1 1 calc R U . . .
H23B H 0.234635 0.511793 0.083319 0.033 Uiso 1 1 calc R U . . .
C24 C 0.1974(2) 0.5668(2) 0.06185(18) 0.0354(10) Uani 1 1 d . . . . .
H24A H 0.150549 0.531413 0.048141 0.042 Uiso 1 1 calc R U . . .
H24B H 0.200246 0.604571 0.079564 0.042 Uiso 1 1 calc R U . . .
C25 C 0.2194(3) 0.5795(3) 0.0169(2) 0.0521(14) Uani 1 1 d . . . . .
H25A H 0.189301 0.586737 -0.008529 0.078 Uiso 1 1 calc R U . . .
H25B H 0.218737 0.543037 0.000389 0.078 Uiso 1 1 calc R U . . .
H25C H 0.264431 0.616857 0.030010 0.078 Uiso 1 1 calc R U . . .
C26 C 0.0584(2) 0.5122(2) 0.11940(17) 0.0298(9) Uani 1 1 d . . . . .
H26A H 0.042278 0.533067 0.137818 0.036 Uiso 1 1 calc R U . . .
H26B H 0.075815 0.537481 0.096730 0.036 Uiso 1 1 calc R U . . .
C27 C -0.0001(2) 0.4470(2) 0.08535(18) 0.0366(11) Uani 1 1 d . . . . .
H27A H -0.019372 0.421961 0.107482 0.044 Uiso 1 1 calc R U . . .
H27B H 0.015559 0.425261 0.067378 0.044 Uiso 1 1 calc R U . . .
C28 C -0.0538(3) 0.4506(3) 0.0448(2) 0.0557(15) Uani 1 1 d . . . . .
H28A H -0.035810 0.472628 0.021236 0.084 Uiso 1 1 calc R U . . .
H28B H -0.068268 0.473460 0.062447 0.084 Uiso 1 1 calc R U . . .
H28C H -0.091593 0.407812 0.025008 0.084 Uiso 1 1 calc R U . . .
C29 C 0.1163(2) 0.3693(2) 0.12317(16) 0.0284(9) Uani 1 1 d . . . . .
H29A H 0.117024 0.339063 0.142789 0.034 Uiso 1 1 calc R U . . .
H29B H 0.069469 0.355133 0.104510 0.034 Uiso 1 1 calc R U . . .
C30 C 0.1460(2) 0.3669(2) 0.08331(17) 0.0323(10) Uani 1 1 d . . . . .
H30A H 0.143430 0.395428 0.062376 0.039 Uiso 1 1 calc R U . . .
H30B H 0.193264 0.382343 0.101711 0.039 Uiso 1 1 calc R U . . .
C31 C 0.1111(3) 0.3011(2) 0.0473(2) 0.0446(12) Uani 1 1 d . . . . .
H31A H 0.130680 0.302572 0.021530 0.067 Uiso 1 1 calc R U . . .
H31B H 0.063971 0.285059 0.029523 0.067 Uiso 1 1 calc R U . . .
H31C H 0.116012 0.273188 0.067495 0.067 Uiso 1 1 calc R U . . .
C32 C 0.3267(2) 0.7728(2) 0.22964(17) 0.0308(10) Uani 1 1 d . . . . .
C33 C 0.3654(2) 0.8233(2) 0.22623(18) 0.0333(10) Uani 1 1 d . . . . .
C34 C 0.3941(3) 0.8570(2) 0.1238(2) 0.0450(12) Uani 1 1 d . . . . .
H34A H 0.417147 0.894356 0.111618 0.054 Uiso 0.180(3) 1 calc R U P A 2
H34 H 0.417346 0.895356 0.112763 0.054 Uiso 0.820(3) 1 calc R U P A 1
C35 C 0.2769(3) 0.8569(3) 0.0498(3) 0.0678(18) Uani 1 1 d . . . . .
H35A H 0.265855 0.870805 0.077268 0.102 Uiso 1 1 calc R U . . .
H35B H 0.236983 0.831755 0.017911 0.102 Uiso 1 1 calc R U . . .
H35C H 0.309991 0.893714 0.043484 0.102 Uiso 1 1 calc R U . . .
C36 C 0.2511(3) 0.7420(3) 0.0895(3) 0.0662(17) Uani 1 1 d . . . . .
H36A H 0.268953 0.716203 0.100441 0.099 Uiso 1 1 calc R U . . .
H36B H 0.208680 0.715695 0.059765 0.099 Uiso 1 1 calc R U . . .
H36C H 0.244428 0.759755 0.118262 0.099 Uiso 1 1 calc R U . . .
C37 C 0.3123(4) 0.7702(4) 0.0094(2) 0.079(2) Uani 1 1 d . . . . .
H37A H 0.347127 0.802139 0.000631 0.119 Uiso 1 1 calc R U . . .
H37B H 0.269331 0.751762 -0.019213 0.119 Uiso 1 1 calc R U . . .
H37C H 0.321003 0.736996 0.015212 0.119 Uiso 1 1 calc R U . . .
C38 C 0.4039(5) 0.7390(4) 0.1295(4) 0.098(3) Uani 1 1 d . . . . .
H38A H 0.385956 0.733581 0.156625 0.147 Uiso 1 1 calc R U . . .
H38B H 0.434978 0.725104 0.135418 0.147 Uiso 1 1 calc R U . . .
H38C H 0.367592 0.713866 0.095482 0.147 Uiso 1 1 calc R U . . .
C39 C 0.5183(4) 0.8644(5) 0.1966(3) 0.091(3) Uani 1 1 d . . . . .
H39A H 0.539154 0.910153 0.203368 0.137 Uiso 1 1 calc R U . . .
H39B H 0.550866 0.853435 0.196788 0.137 Uiso 1 1 calc R U . . .
H39C H 0.501673 0.851055 0.223528 0.137 Uiso 1 1 calc R U . . .
C40 C 0.4860(5) 0.8338(4) 0.0813(3) 0.090(3) Uani 1 1 d . . . . .
H40A H 0.451667 0.819747 0.046724 0.135 Uiso 1 1 calc R U . . .
H40B H 0.505993 0.808671 0.082264 0.135 Uiso 1 1 calc R U . . .
H40C H 0.520096 0.878381 0.089063 0.135 Uiso 1 1 calc R U . . .
C41 C 0.4747(3) 0.9802(3) 0.2318(2) 0.0330(14) Uani 0.820(3) 1 d . . P A 1
H41 H 0.450416 0.998032 0.242329 0.040 Uiso 0.820(3) 1 calc R U P A 1
C42 C 0.5112(4) 0.9324(4) 0.3285(3) 0.0540(19) Uani 0.820(3) 1 d D . P A 1
H42A H 0.469625 0.922002 0.331891 0.081 Uiso 0.820(3) 1 calc R U P A 1
H42B H 0.545563 0.946058 0.362943 0.081 Uiso 0.820(3) 1 calc R U P A 1
H42C H 0.504797 0.895191 0.307043 0.081 Uiso 0.820(3) 1 calc R U P A 1
C43 C 0.6232(3) 1.0240(5) 0.2995(3) 0.073(3) Uani 0.820(3) 1 d D . P A 1
H43A H 0.623886 0.986905 0.286888 0.110 Uiso 0.820(3) 1 calc R U P A 1
H43B H 0.655250 1.046238 0.335464 0.110 Uiso 0.820(3) 1 calc R U P A 1
H43C H 0.634728 1.052214 0.277715 0.110 Uiso 0.820(3) 1 calc R U P A 1
C44 C 0.5484(4) 1.0660(4) 0.3431(3) 0.062(2) Uani 0.820(3) 1 d D . P A 1
H44A H 0.558741 1.101480 0.328300 0.093 Uiso 0.820(3) 1 calc R U P A 1
H44B H 0.584617 1.079128 0.376345 0.093 Uiso 0.820(3) 1 calc R U P A 1
H44C H 0.507354 1.052258 0.348710 0.093 Uiso 0.820(3) 1 calc R U P A 1
C45 C 0.5620(5) 1.0197(5) 0.1645(4) 0.059(2) Uani 0.820(3) 1 d . . P A 1
H45A H 0.599985 1.026023 0.193058 0.088 Uiso 0.820(3) 1 calc R U P A 1
H45B H 0.577684 1.049954 0.144906 0.088 Uiso 0.820(3) 1 calc R U P A 1
H45C H 0.536937 0.976737 0.141398 0.088 Uiso 0.820(3) 1 calc R U P A 1
C46 C 0.5590(4) 1.1177(3) 0.2283(3) 0.063(2) Uani 0.820(3) 1 d . . P A 1
H46A H 0.537605 1.125253 0.249969 0.095 Uiso 0.820(3) 1 calc R U P A 1
H46B H 0.562184 1.143361 0.204064 0.095 Uiso 0.820(3) 1 calc R U P A 1
H46C H 0.603485 1.129204 0.250381 0.095 Uiso 0.820(3) 1 calc R U P A 1
C47 C 0.4425(4) 1.0249(4) 0.1340(3) 0.0539(18) Uani 0.820(3) 1 d . . P A 1
H47A H 0.409474 0.980263 0.115486 0.081 Uiso 0.820(3) 1 calc R U P A 1
H47B H 0.461808 1.046318 0.110707 0.081 Uiso 0.820(3) 1 calc R U P A 1
H47C H 0.421311 1.044370 0.146008 0.081 Uiso 0.820(3) 1 calc R U P A 1
C48 C 0.2210(2) 0.7331(2) 0.27412(18) 0.0340(10) Uani 1 1 d . . . . .
C49 C 0.2129(3) 0.7594(2) 0.3078(2) 0.0403(12) Uani 1 1 d . . . . .
C50 C 0.1226(4) 0.7996(3) 0.3580(3) 0.0392(16) Uani 0.820(3) 1 d . . P A 1
H50 H 0.149757 0.846620 0.366677 0.047 Uiso 0.820(3) 1 calc R U P A 1
C51 C 0.0886(4) 0.7755(5) 0.2395(3) 0.070(2) Uani 0.820(3) 1 d . . P A 1
H51A H 0.124331 0.817523 0.242424 0.104 Uiso 0.820(3) 1 calc R U P A 1
H51B H 0.051414 0.759424 0.206197 0.104 Uiso 0.820(3) 1 calc R U P A 1
H51C H 0.104653 0.746986 0.241547 0.104 Uiso 0.820(3) 1 calc R U P A 1
C52 C 0.0443(6) 0.8444(5) 0.2901(4) 0.080(3) Uani 0.820(3) 1 d . . P A 1
H52A H 0.023051 0.845919 0.314088 0.119 Uiso 0.820(3) 1 calc R U P A 1
H52B H 0.014920 0.836269 0.254689 0.119 Uiso 0.820(3) 1 calc R U P A 1
H52C H 0.086079 0.884856 0.299966 0.119 Uiso 0.820(3) 1 calc R U P A 1
C53 C -0.0182(4) 0.7034(5) 0.2758(4) 0.074(3) Uani 0.820(3) 1 d . . P A 1
H53A H -0.011949 0.668872 0.266782 0.111 Uiso 0.820(3) 1 calc R U P A 1
H53B H -0.052776 0.700511 0.246053 0.111 Uiso 0.820(3) 1 calc R U P A 1
H53C H -0.031403 0.700332 0.305482 0.111 Uiso 0.820(3) 1 calc R U P A 1
C54 C 0.0389(5) 0.8231(4) 0.4117(4) 0.063(2) Uani 0.820(3) 1 d . . P A 1
H54A H 0.064099 0.868110 0.414575 0.094 Uiso 0.820(3) 1 calc R U P A 1
H54B H 0.025000 0.817227 0.440944 0.094 Uiso 0.820(3) 1 calc R U P A 1
H54C H -0.000179 0.800941 0.379060 0.094 Uiso 0.820(3) 1 calc R U P A 1
C55 C 0.0433(4) 0.7071(4) 0.4155(3) 0.0525(18) Uani 0.820(3) 1 d . . P A 1
H55A H 0.007502 0.680556 0.381534 0.079 Uiso 0.820(3) 1 calc R U P A 1
H55B H 0.024472 0.706469 0.441700 0.079 Uiso 0.820(3) 1 calc R U P A 1
H55C H 0.072316 0.690936 0.424821 0.079 Uiso 0.820(3) 1 calc R U P A 1
C56 C 0.1645(4) 0.8368(4) 0.4753(3) 0.0507(18) Uani 0.820(3) 1 d . . P A 1
H56A H 0.192094 0.818876 0.480514 0.076 Uiso 0.820(3) 1 calc R U P A 1
H56B H 0.148938 0.835538 0.503663 0.076 Uiso 0.820(3) 1 calc R U P A 1
H56C H 0.190559 0.880550 0.474958 0.076 Uiso 0.820(3) 1 calc R U P A 1
C57 C 0.2038(3) 0.7274(4) 0.4136(3) 0.0331(15) Uani 0.820(3) 1 d . . P A 1
H57 H 0.179848 0.728858 0.436119 0.040 Uiso 0.820(3) 1 calc R U P A 1
C58 C 0.0812(3) 0.6215(3) 0.3177(3) 0.0338(14) Uani 0.820(3) 1 d . . P A 1
H58A H 0.051472 0.628885 0.329341 0.051 Uiso 0.820(3) 1 calc R U P A 1
H58B H 0.058089 0.576882 0.298765 0.051 Uiso 0.820(3) 1 calc R U P A 1
H58C H 0.094967 0.647476 0.294806 0.051 Uiso 0.820(3) 1 calc R U P A 1
C59 C 0.1235(4) 0.5913(4) 0.4164(3) 0.0386(17) Uani 0.820(3) 1 d . . P A 1
H59A H 0.160254 0.601261 0.448188 0.058 Uiso 0.820(3) 1 calc R U P A 1
H59B H 0.100890 0.547034 0.396880 0.058 Uiso 0.820(3) 1 calc R U P A 1
H59C H 0.092246 0.598613 0.425581 0.058 Uiso 0.820(3) 1 calc R U P A 1
C60 C 0.2066(3) 0.6179(2) 0.3521(2) 0.0433(12) Uani 1 1 d . . . . .
H60A H 0.178426 0.573146 0.332596 0.065 Uiso 0.820(3) 1 calc R U P A 1
H60B H 0.223531 0.642907 0.329495 0.065 Uiso 0.820(3) 1 calc R U P A 1
H60C H 0.243729 0.624816 0.381911 0.065 Uiso 0.820(3) 1 calc R U P A 1
H60D H 0.247013 0.622126 0.375250 0.065 Uiso 0.180(3) 1 calc R U P A 2
H60E H 0.173250 0.573354 0.333555 0.065 Uiso 0.180(3) 1 calc R U P A 2
H60F H 0.216500 0.641570 0.326969 0.065 Uiso 0.180(3) 1 calc R U P A 2
C61 C 0.2920(4) 0.6994(4) 0.4999(3) 0.0552(19) Uani 0.820(3) 1 d . . P A 1
H61A H 0.265596 0.694642 0.520772 0.083 Uiso 0.820(3) 1 calc R U P A 1
H61B H 0.338117 0.717131 0.522812 0.083 Uiso 0.820(3) 1 calc R U P A 1
H61C H 0.274485 0.658184 0.476723 0.083 Uiso 0.820(3) 1 calc R U P A 1
C62 C 0.3477(3) 0.7660(3) 0.4275(2) 0.0578(15) Uani 1 1 d . . . . .
H62A H 0.344794 0.726242 0.417195 0.087 Uiso 0.820(3) 1 calc R U P A 1
H62B H 0.392848 0.798216 0.451906 0.087 Uiso 0.820(3) 1 calc R U P A 1
H62C H 0.336499 0.779735 0.396739 0.087 Uiso 0.820(3) 1 calc R U P A 1
H62D H 0.343014 0.796105 0.410064 0.087 Uiso 0.180(3) 1 calc R U P A 2
H62E H 0.327425 0.725802 0.401648 0.087 Uiso 0.180(3) 1 calc R U P A 2
H62F H 0.394757 0.782720 0.446428 0.087 Uiso 0.180(3) 1 calc R U P A 2
C63 C 0.3226(4) 0.8285(4) 0.5105(3) 0.0567(19) Uani 0.820(3) 1 d . . P A 1
H63A H 0.331716 0.863069 0.494691 0.085 Uiso 0.820(3) 1 calc R U P A 1
H63B H 0.363722 0.838232 0.537492 0.085 Uiso 0.820(3) 1 calc R U P A 1
H63C H 0.290557 0.823046 0.526012 0.085 Uiso 0.820(3) 1 calc R U P A 1
C64 C -0.0176(2) 0.4197(2) 0.26790(16) 0.0285(9) Uani 1 1 d . . . . .
C65 C -0.0655(2) 0.4117(2) 0.27604(17) 0.0311(10) Uani 1 1 d . . . . .
C66 C -0.1972(3) 0.4117(3) 0.21292(19) 0.0452(13) Uani 1 1 d . . . . .
H66 H -0.239870 0.401287 0.215833 0.054 Uiso 1 1 calc R U . . .
C67 C -0.1529(4) 0.3705(4) 0.1313(3) 0.074(2) Uani 1 1 d . . . . .
H67A H -0.120790 0.413325 0.132336 0.110 Uiso 1 1 calc R U . . .
H67B H -0.170095 0.341697 0.096984 0.110 Uiso 1 1 calc R U . . .
H67C H -0.131221 0.357088 0.157874 0.110 Uiso 1 1 calc R U . . .
C68 C -0.2554(5) 0.4027(5) 0.0951(3) 0.094(3) Uani 1 1 d . . . . .
H68A H -0.290668 0.405357 0.101332 0.141 Uiso 1 1 calc R U . . .
H68B H -0.273060 0.375267 0.060079 0.141 Uiso 1 1 calc R U . . .
H68C H -0.219530 0.444872 0.098451 0.141 Uiso 1 1 calc R U . . .
C69 C -0.2922(3) 0.2850(4) 0.1266(2) 0.075(2) Uani 1 1 d . . . . .
H69A H -0.274335 0.260015 0.139928 0.113 Uiso 1 1 calc R U . . .
H69B H -0.315193 0.268069 0.088768 0.113 Uiso 1 1 calc R U . . .
H69C H -0.323369 0.282810 0.142026 0.113 Uiso 1 1 calc R U . . .
C70 C -0.1057(3) 0.5395(3) 0.2990(3) 0.0650(17) Uani 1 1 d . . . . .
H70A H -0.138455 0.529922 0.314464 0.098 Uiso 1 1 calc R U . . .
H70B H -0.078788 0.585109 0.304651 0.098 Uiso 1 1 calc R U . . .
H70C H -0.077007 0.524806 0.315095 0.098 Uiso 1 1 calc R U . . .
C71 C -0.0825(4) 0.5274(4) 0.2008(3) 0.077(2) Uani 1 1 d . . . . .
H71A H -0.048799 0.519317 0.219325 0.115 Uiso 1 1 calc R U . . .
H71B H -0.062137 0.572806 0.205363 0.115 Uiso 1 1 calc R U . . .
H71C H -0.102115 0.505137 0.163816 0.115 Uiso 1 1 calc R U . . .
C72 C -0.2038(4) 0.5283(4) 0.2012(3) 0.077(2) Uani 1 1 d . . . . .
H72A H -0.225776 0.510482 0.163402 0.115 Uiso 1 1 calc R U . . .
H72B H -0.177179 0.574400 0.210015 0.115 Uiso 1 1 calc R U . . .
H72C H -0.237301 0.515533 0.216350 0.115 Uiso 1 1 calc R U . . .
C73 C -0.1788(2) 0.3962(3) 0.33136(18) 0.0376(11) Uani 1 1 d . . . . .
H73A H -0.191335 0.352723 0.333213 0.045 Uiso 0.096(3) 1 calc R U P B 2
H73 H -0.180445 0.434474 0.328014 0.045 Uiso 0.904(3) 1 calc R U P B 1
C74 C -0.1295(3) 0.3766(3) 0.4403(2) 0.0459(12) Uani 1 1 d . . . . .
H74A H -0.170318 0.366151 0.445044 0.069 Uiso 1 1 calc R U . . .
H74B H -0.092457 0.396688 0.474153 0.069 Uiso 1 1 calc R U . . .
H74C H -0.134260 0.337927 0.423110 0.069 Uiso 1 1 calc R U . . .
C75 C -0.0282(2) 0.4610(2) 0.40086(19) 0.0395(11) Uani 1 1 d . . . . .
H75A H -0.027796 0.426343 0.382319 0.059 Uiso 1 1 calc R U . . .
H75B H 0.003186 0.477063 0.437007 0.059 Uiso 1 1 calc R U . . .
H75C H -0.015400 0.494946 0.384192 0.059 Uiso 1 1 calc R U . . .
C76 C -0.1068(3) 0.5039(3) 0.4342(2) 0.0572(15) Uani 1 1 d . . . . .
H76A H -0.092658 0.536495 0.416307 0.086 Uiso 1 1 calc R U . . .
H76B H -0.074365 0.520104 0.469935 0.086 Uiso 1 1 calc R U . . .
H76C H -0.150079 0.492381 0.434389 0.086 Uiso 1 1 calc R U . . .
C77 C -0.2828(3) 0.3861(3) 0.3748(2) 0.0474(15) Uani 0.904(3) 1 d D . P B 1
H77A H -0.253365 0.395460 0.410497 0.071 Uiso 0.904(3) 1 calc R U P B 1
H77B H -0.328924 0.358635 0.370661 0.071 Uiso 0.904(3) 1 calc R U P B 1
H77C H -0.276000 0.425535 0.367522 0.071 Uiso 0.904(3) 1 calc R U P B 1
C78 C -0.3271(3) 0.3244(4) 0.2630(2) 0.0509(17) Uani 0.904(3) 1 d D . P B 1
H78A H -0.325839 0.362200 0.256418 0.076 Uiso 0.904(3) 1 calc R U P B 1
H78B H -0.371151 0.293449 0.261219 0.076 Uiso 0.904(3) 1 calc R U P B 1
H78C H -0.317261 0.306210 0.236756 0.076 Uiso 0.904(3) 1 calc R U P B 1
C79 C -0.2834(3) 0.2701(3) 0.3441(2) 0.0457(14) Uani 0.904(3) 1 d D . P B 1
H79A H -0.270630 0.248258 0.323350 0.069 Uiso 0.904(3) 1 calc R U P B 1
H79B H -0.330918 0.243489 0.335922 0.069 Uiso 0.904(3) 1 calc R U P B 1
H79C H -0.258661 0.278840 0.381061 0.069 Uiso 0.904(3) 1 calc R U P B 1
C80 C 0.0554(2) 0.3537(2) 0.29325(16) 0.0275(9) Uani 1 1 d . . . . .
C81 C 0.0605(2) 0.3239(2) 0.32365(17) 0.0277(9) Uani 1 1 d . . . . .
C82 C 0.0728(2) 0.2031(2) 0.35755(18) 0.0318(10) Uani 1 1 d . . . . .
H82 H 0.032275 0.181242 0.365460 0.038 Uiso 1 1 calc R U . . .
C83 C 0.0148(3) 0.1961(3) 0.2387(2) 0.0494(13) Uani 1 1 d . . . . .
H83A H -0.015314 0.206932 0.245856 0.074 Uiso 1 1 calc R U . . .
H83B H -0.007342 0.166786 0.203770 0.074 Uiso 1 1 calc R U . . .
H83C H 0.054627 0.234442 0.240784 0.074 Uiso 1 1 calc R U . . .
C84 C -0.0415(3) 0.0819(2) 0.2734(2) 0.0491(13) Uani 1 1 d . . . . .
H84A H -0.033008 0.055888 0.294227 0.074 Uiso 1 1 calc R U . . .
H84B H -0.061330 0.059236 0.236483 0.074 Uiso 1 1 calc R U . . .
H84C H -0.072017 0.090983 0.282119 0.074 Uiso 1 1 calc R U . . .
C85 C 0.0952(3) 0.1385(3) 0.2702(2) 0.0503(14) Uani 1 1 d . . . . .
H85A H 0.132744 0.176912 0.269495 0.075 Uiso 1 1 calc R U . . .
H85B H 0.070979 0.107603 0.235833 0.075 Uiso 1 1 calc R U . . .
H85C H 0.111506 0.120839 0.295968 0.075 Uiso 1 1 calc R U . . .
C86 C 0.1327(3) 0.2133(2) 0.47167(19) 0.0398(11) Uani 1 1 d . . . . .
H86A H 0.150278 0.258587 0.480554 0.060 Uiso 1 1 calc R U . . .
H86B H 0.161975 0.205049 0.496983 0.060 Uiso 1 1 calc R U . . .
H86C H 0.088388 0.190381 0.472232 0.060 Uiso 1 1 calc R U . . .
C87 C 0.0921(3) 0.0990(2) 0.3930(2) 0.0479(13) Uani 1 1 d . . . . .
H87A H 0.048114 0.078646 0.394395 0.072 Uiso 1 1 calc R U . . .
H87B H 0.121023 0.091808 0.419631 0.072 Uiso 1 1 calc R U . . .
H87C H 0.088302 0.081295 0.358665 0.072 Uiso 1 1 calc R U . . .
C88 C 0.2145(2) 0.2237(2) 0.4077(2) 0.0382(11) Uani 1 1 d . . . . .
H88A H 0.213324 0.209820 0.373383 0.057 Uiso 1 1 calc R U . . .
H88B H 0.239158 0.211349 0.433002 0.057 Uiso 1 1 calc R U . . .
H88C H 0.236352 0.269679 0.418153 0.057 Uiso 1 1 calc R U . . .
C89 C 0.1879(2) 0.36188(19) 0.42328(17) 0.0271(9) Uani 1 1 d . . . . .
H89 H 0.206780 0.341127 0.444769 0.032 Uiso 1 1 calc R U . . .
C90 C 0.2106(2) 0.3324(2) 0.32237(19) 0.0399(11) Uani 1 1 d . . . . .
H90A H 0.209417 0.295100 0.330398 0.060 Uiso 1 1 calc R U . . .
H90B H 0.240573 0.350022 0.304398 0.060 Uiso 1 1 calc R U . . .
H90C H 0.166017 0.320415 0.300034 0.060 Uiso 1 1 calc R U . . .
C91 C 0.3274(2) 0.4166(2) 0.4237(2) 0.0437(12) Uani 1 1 d . . . . .
H91A H 0.345303 0.448943 0.456166 0.066 Uiso 1 1 calc R U . . .
H91B H 0.355091 0.433418 0.403867 0.066 Uiso 1 1 calc R U . . .
H91C H 0.327190 0.379636 0.431652 0.066 Uiso 1 1 calc R U . . .
C92 C 0.2437(2) 0.4626(2) 0.3650(2) 0.0429(12) Uani 1 1 d . . . . .
H92A H 0.198479 0.452180 0.346988 0.064 Uiso 1 1 calc R U . . .
H92B H 0.267423 0.473416 0.341711 0.064 Uiso 1 1 calc R U . . .
H92C H 0.266625 0.498538 0.395922 0.064 Uiso 1 1 calc R U . . .
C93 C 0.2856(3) 0.4906(2) 0.5111(2) 0.0476(13) Uani 1 1 d . . . . .
H93A H 0.310659 0.472680 0.527608 0.071 Uiso 1 1 calc R U . . .
H93B H 0.287024 0.519772 0.537856 0.071 Uiso 1 1 calc R U . . .
H93C H 0.305311 0.513335 0.488440 0.071 Uiso 1 1 calc R U . . .
C94 C 0.1537(3) 0.4631(2) 0.4409(2) 0.0421(12) Uani 1 1 d . . . . .
H94A H 0.179367 0.491942 0.424125 0.063 Uiso 1 1 calc R U . . .
H94B H 0.149000 0.486653 0.467570 0.063 Uiso 1 1 calc R U . . .
H94C H 0.109726 0.430569 0.414836 0.063 Uiso 1 1 calc R U . . .
C95 C 0.1656(2) 0.3911(2) 0.52097(18) 0.0386(11) Uani 1 1 d . . . . .
H95A H 0.118495 0.357906 0.503819 0.058 Uiso 1 1 calc R U . . .
H95B H 0.171364 0.424377 0.546992 0.058 Uiso 1 1 calc R U . . .
H95C H 0.190405 0.373262 0.537967 0.058 Uiso 1 1 calc R U . . .
C96 C 0.35264(19) 0.42281(19) 0.24593(16) 0.0264(9) Uani 1 1 d . . . . .
C97 C 0.3686(2) 0.3847(2) 0.24896(17) 0.0280(9) Uani 1 1 d . . . . .
C98 C 0.3058(2) 0.2436(2) 0.17651(18) 0.0315(10) Uani 1 1 d . . . . .
H98 H 0.317027 0.210660 0.174691 0.038 Uiso 1 1 calc R U . . .
C99 C 0.3447(3) 0.2514(3) 0.0834(2) 0.0541(14) Uani 1 1 d . . . . .
H99A H 0.389488 0.284341 0.107910 0.081 Uiso 1 1 calc R U . . .
H99B H 0.336448 0.260390 0.049841 0.081 Uiso 1 1 calc R U . . .
H99C H 0.340387 0.210445 0.079071 0.081 Uiso 1 1 calc R U . . .
C100 C 0.2788(3) 0.3214(3) 0.1064(2) 0.0513(14) Uani 1 1 d . . . . .
H10A H 0.240964 0.316251 0.113850 0.077 Uiso 1 1 calc R U . . .
H10B H 0.273608 0.326873 0.071666 0.077 Uiso 1 1 calc R U . . .
H10C H 0.319693 0.358527 0.132184 0.077 Uiso 1 1 calc R U . . .
C101 C 0.1998(3) 0.1808(3) 0.0633(2) 0.0529(14) Uani 1 1 d . . . . .
H10M H 0.198997 0.141748 0.063902 0.079 Uiso 1 1 calc R U . . .
H10N H 0.191759 0.185219 0.028116 0.079 Uiso 1 1 calc R U . . .
H10O H 0.165322 0.179467 0.073975 0.079 Uiso 1 1 calc R U . . .
C102 C 0.1839(2) 0.2456(2) 0.1820(2) 0.0443(12) Uani 1 1 d . . . . .
H10G H 0.211758 0.291689 0.194379 0.067 Uiso 1 1 calc R U . . .
H10H H 0.150940 0.230478 0.197692 0.067 Uiso 1 1 calc R U . . .
H10I H 0.161250 0.232091 0.144146 0.067 Uiso 1 1 calc R U . . .
C103 C 0.2711(3) 0.2320(2) 0.2728(2) 0.0435(12) Uani 1 1 d . . . . .
H10P H 0.304588 0.221310 0.284324 0.065 Uiso 1 1 calc R U . . .
H10Q H 0.235394 0.208188 0.284444 0.065 Uiso 1 1 calc R U . . .
H10R H 0.291432 0.277279 0.287593 0.065 Uiso 1 1 calc R U . . .
C104 C 0.1828(2) 0.1232(2) 0.1755(2) 0.0447(12) Uani 1 1 d . . . . .
H10Y H 0.162888 0.110633 0.137510 0.067 Uiso 1 1 calc R U . . .
HR H 0.147691 0.107754 0.189027 0.067 Uiso 1 1 calc R U . . .
HS H 0.209582 0.105182 0.186849 0.067 Uiso 1 1 calc R U . . .
C105 C 0.4460(2) 0.30284(19) 0.28613(17) 0.0273(9) Uani 1 1 d . . . . .
H105 H 0.490262 0.334145 0.286574 0.033 Uiso 1 1 calc R U . . .
C106 C 0.4334(3) 0.3821(2) 0.37158(19) 0.0392(11) Uani 1 1 d . . . . .
H10S H 0.448248 0.415070 0.354207 0.059 Uiso 1 1 calc R U . . .
H10T H 0.452718 0.401450 0.409169 0.059 Uiso 1 1 calc R U . . .
H10U H 0.384985 0.358463 0.359223 0.059 Uiso 1 1 calc R U . . .
C107 C 0.4179(3) 0.2590(2) 0.38245(19) 0.0415(12) Uani 1 1 d . . . . .
H10J H 0.369860 0.239166 0.365947 0.062 Uiso 1 1 calc R U . . .
H10K H 0.432444 0.274469 0.420090 0.062 Uiso 1 1 calc R U . . .
H10L H 0.429362 0.228108 0.374730 0.062 Uiso 1 1 calc R U . . .
C108 C 0.5517(2) 0.3708(2) 0.3966(2) 0.0423(12) Uani 1 1 d . . . . .
H10V H 0.566080 0.340922 0.397885 0.063 Uiso 1 1 calc R U . . .
H10W H 0.560906 0.391630 0.431904 0.063 Uiso 1 1 calc R U . . .
H10X H 0.575793 0.402468 0.380886 0.063 Uiso 1 1 calc R U . . .
C109 C 0.3627(2) 0.1549(2) 0.2595(2) 0.0395(11) Uani 1 1 d . . . . .
H10D H 0.366063 0.118028 0.252670 0.059 Uiso 1 1 calc R U . . .
H10E H 0.325588 0.149562 0.230614 0.059 Uiso 1 1 calc R U . . .
H10F H 0.355419 0.159111 0.291690 0.059 Uiso 1 1 calc R U . . .
C110 C 0.5115(3) 0.2256(3) 0.3133(2) 0.0509(13) Uani 1 1 d . . . . .
H11J H 0.553924 0.261748 0.316685 0.076 Uiso 1 1 calc R U . . .
H11K H 0.508640 0.186453 0.300356 0.076 Uiso 1 1 calc R U . . .
H11L H 0.508215 0.227555 0.347248 0.076 Uiso 1 1 calc R U . . .
C111 C 0.4491(3) 0.2145(2) 0.2022(2) 0.0444(12) Uani 1 1 d . . . . .
H11D H 0.418121 0.220417 0.176312 0.067 Uiso 1 1 calc R U . . .
H11E H 0.438777 0.171522 0.190964 0.067 Uiso 1 1 calc R U . . .
H11F H 0.494410 0.244761 0.206009 0.067 Uiso 1 1 calc R U . . .
C112 C 0.4343(2) 0.5624(2) 0.26019(17) 0.0282(9) Uani 1 1 d . . . . .
C113 C 0.4910(2) 0.6045(2) 0.28667(18) 0.0336(10) Uani 1 1 d . . . . .
C114 C 0.6425(7) 0.7443(7) 0.3283(3) 0.035(2) Uani 0.804(10) 1 d . . P C 1
H114 H 0.670832 0.726223 0.334107 0.042 Uiso 0.804(10) 1 calc R U P C 1
C115 C 0.5541(4) 0.6863(6) 0.2063(3) 0.082(4) Uani 0.804(10) 1 d . . P C 1
H11G H 0.543553 0.645615 0.212497 0.123 Uiso 0.804(10) 1 calc R U P C 1
H11H H 0.558926 0.686791 0.172962 0.123 Uiso 0.804(10) 1 calc R U P C 1
H11I H 0.518340 0.692795 0.205620 0.123 Uiso 0.804(10) 1 calc R U P C 1
C116 C 0.6987(6) 0.7462(4) 0.2429(5) 0.054(2) Uani 0.804(10) 1 d . . P C 1
H11M H 0.742573 0.775834 0.270327 0.080 Uiso 0.804(10) 1 calc R U P C 1
H11N H 0.697945 0.756458 0.210097 0.080 Uiso 0.804(10) 1 calc R U P C 1
H11O H 0.689035 0.703179 0.239023 0.080 Uiso 0.804(10) 1 calc R U P C 1
C117 C 0.6466(6) 0.8295(6) 0.2529(4) 0.076(4) Uani 0.804(10) 1 d . . P C 1
H11A H 0.617605 0.837304 0.265290 0.115 Uiso 0.804(10) 1 calc R U P C 1
H11B H 0.635644 0.828179 0.216182 0.115 Uiso 0.804(10) 1 calc R U P C 1
H11C H 0.692831 0.863448 0.273180 0.115 Uiso 0.804(10) 1 calc R U P C 1
C118 C 0.7811(4) 0.8688(3) 0.3739(4) 0.055(2) Uani 0.804(10) 1 d . . P C 1
H11P H 0.800608 0.843286 0.373490 0.083 Uiso 0.804(10) 1 calc R U P C 1
H11Q H 0.811133 0.907013 0.403360 0.083 Uiso 0.804(10) 1 calc R U P C 1
H11R H 0.774065 0.880501 0.341515 0.083 Uiso 0.804(10) 1 calc R U P C 1
C119 C 0.6655(4) 0.8736(4) 0.3835(3) 0.043(2) Uani 0.804(10) 1 d . . P C 1
H11S H 0.658230 0.885743 0.351332 0.065 Uiso 0.804(10) 1 calc R U P C 1
H11T H 0.696944 0.911534 0.413059 0.065 Uiso 0.804(10) 1 calc R U P C 1
H11U H 0.623400 0.850336 0.387774 0.065 Uiso 0.804(10) 1 calc R U P C 1
C120 C 0.7218(4) 0.8073(4) 0.4448(3) 0.049(2) Uani 0.804(10) 1 d . . P C 1
H12M H 0.681517 0.782559 0.451131 0.074 Uiso 0.804(10) 1 calc R U P C 1
H12N H 0.751835 0.847575 0.472044 0.074 Uiso 0.804(10) 1 calc R U P C 1
H12O H 0.743672 0.783880 0.444964 0.074 Uiso 0.804(10) 1 calc R U P C 1
C121 C 0.5345(2) 0.7103(2) 0.38771(18) 0.0353(10) Uani 1 1 d . . . . .
H121 H 0.573483 0.752761 0.410194 0.042 Uiso 1 1 calc R U . . .
C122 C 0.4785(3) 0.7428(3) 0.2878(2) 0.0461(13) Uani 1 1 d . . . . .
H12P H 0.471946 0.705974 0.265687 0.069 Uiso 1 1 calc R U . . .
H12Q H 0.444666 0.751196 0.269871 0.069 Uiso 1 1 calc R U . . .
H12R H 0.522471 0.779554 0.295250 0.069 Uiso 1 1 calc R U . . .
C123 C 0.4842(3) 0.7992(3) 0.3903(2) 0.0515(14) Uani 1 1 d . . . . .
H12G H 0.484068 0.794105 0.424345 0.077 Uiso 1 1 calc R U . . .
H12H H 0.448539 0.805310 0.372603 0.077 Uiso 1 1 calc R U . . .
H12I H 0.526837 0.835913 0.394711 0.077 Uiso 1 1 calc R U . . .
C124 C 0.3837(2) 0.6608(3) 0.3316(2) 0.0455(12) Uani 1 1 d . . . . .
H12S H 0.377314 0.621912 0.313014 0.068 Uiso 1 1 calc R U . . .
H12T H 0.353719 0.670508 0.309043 0.068 Uiso 1 1 calc R U . . .
H12U H 0.374324 0.655188 0.362856 0.068 Uiso 1 1 calc R U . . .
C125 C 0.4773(3) 0.6979(3) 0.4742(2) 0.0608(16) Uani 1 1 d . . . . .
H12D H 0.510888 0.742249 0.493240 0.091 Uiso 1 1 calc R U . . .
H12E H 0.466631 0.673701 0.498855 0.091 Uiso 1 1 calc R U . . .
H12F H 0.437329 0.694315 0.450918 0.091 Uiso 1 1 calc R U . . .
C126 C 0.4470(3) 0.5794(3) 0.4020(2) 0.0566(15) Uani 1 1 d . . . . .
H12V H 0.402753 0.572685 0.388715 0.085 Uiso 1 1 calc R U . . .
H12W H 0.449303 0.555539 0.427091 0.085 Uiso 1 1 calc R U . . .
H12X H 0.455861 0.565125 0.373186 0.085 Uiso 1 1 calc R U . . .
C127 C 0.5862(3) 0.6744(3) 0.4837(2) 0.0530(14) Uani 1 1 d . . . . .
H12J H 0.606790 0.659792 0.465545 0.079 Uiso 1 1 calc R U . . .
H12K H 0.573376 0.649085 0.507236 0.079 Uiso 1 1 calc R U . . .
H12L H 0.617804 0.718776 0.503704 0.079 Uiso 1 1 calc R U . . .
C128 C 0.3110(3) 0.9772(3) 0.1759(2) 0.0514(14) Uani 1 1 d . . . . .
H H 0.281814 0.985461 0.187605 0.077 Uiso 0.820(3) 1 calc R U P A 1
H12Y H 0.294850 0.966665 0.137952 0.077 Uiso 0.820(3) 1 calc R U P A 1
HA H 0.355972 1.014828 0.191009 0.077 Uiso 0.820(3) 1 calc R U P A 1
HB H 0.345738 1.020546 0.197069 0.077 Uiso 0.180(3) 1 calc R U P A 2
HC H 0.267541 0.970838 0.170052 0.077 Uiso 0.180(3) 1 calc R U P A 2
HD H 0.314754 0.969699 0.142454 0.077 Uiso 0.180(3) 1 calc R U P A 2
C129 C 0.2268(4) 0.8471(4) 0.1712(4) 0.054(2) Uani 0.820(3) 1 d . . P A 1
H12A H 0.209559 0.834068 0.133204 0.081 Uiso 0.820(3) 1 calc R U P A 1
H12B H 0.200520 0.860364 0.182573 0.081 Uiso 0.820(3) 1 calc R U P A 1
H12C H 0.224040 0.811658 0.184132 0.081 Uiso 0.820(3) 1 calc R U P A 1
C130 C 0.3345(3) 0.9341(3) 0.2680(2) 0.0526(14) Uani 1 1 d . . . . .
H13O H 0.383213 0.963119 0.284056 0.063 Uiso 0.820(3) 1 calc R U P A 1
H13P H 0.324407 0.895239 0.278566 0.063 Uiso 0.820(3) 1 calc R U P A 1
H13Q H 0.383124 0.954480 0.284028 0.063 Uiso 0.180(3) 1 calc R U P A 2
H13R H 0.316348 0.892343 0.274559 0.063 Uiso 0.180(3) 1 calc R U P A 2
C131 C 0.3710(4) 1.0478(4) 0.3489(4) 0.051(2) Uani 0.820(3) 1 d . . P A 1
H13F H 0.399990 1.039754 0.374699 0.076 Uiso 0.820(3) 1 calc R U P A 1
H13G H 0.354453 1.068490 0.366308 0.076 Uiso 0.820(3) 1 calc R U P A 1
H13H H 0.396053 1.075273 0.331005 0.076 Uiso 0.820(3) 1 calc R U P A 1
C132 C 0.2373(4) 0.9863(5) 0.2579(4) 0.0435(17) Uani 0.820(3) 1 d D . P A 1
H13S H 0.258860 1.018004 0.241161 0.065 Uiso 0.820(3) 1 calc R U P A 1
H13T H 0.220145 1.001759 0.279244 0.065 Uiso 0.820(3) 1 calc R U P A 1
H13U H 0.200724 0.947059 0.231311 0.065 Uiso 0.820(3) 1 calc R U P A 1
C133 C 0.2526(3) 0.9138(3) 0.3322(3) 0.0404(15) Uani 0.820(3) 1 d . . P A 1
H13D H 0.227032 0.929335 0.342758 0.049 Uiso 0.820(3) 1 calc R U P A 1
H13E H 0.219619 0.874018 0.304007 0.049 Uiso 0.820(3) 1 calc R U P A 1
C134 C 0.3123(4) 0.9543(4) 0.4408(3) 0.0545(19) Uani 0.820(3) 1 d . . P A 1
H13V H 0.273396 0.949448 0.446109 0.082 Uiso 0.820(3) 1 calc R U P A 1
H13W H 0.336237 0.994805 0.433897 0.082 Uiso 0.820(3) 1 calc R U P A 1
H13X H 0.341470 0.953028 0.472030 0.082 Uiso 0.820(3) 1 calc R U P A 1
C135 C 0.3620(3) 0.9006(4) 0.3839(3) 0.0415(16) Uani 0.820(3) 1 d . . P A 1
H13I H 0.387139 0.897718 0.416433 0.062 Uiso 0.820(3) 1 calc R U P A 1
H13J H 0.388718 0.941759 0.379069 0.062 Uiso 0.820(3) 1 calc R U P A 1
H13K H 0.350855 0.867188 0.354824 0.062 Uiso 0.820(3) 1 calc R U P A 1
C136 C -0.1529(3) 0.2530(3) 0.2046(2) 0.0608(16) Uani 1 1 d . . . . .
H13Y H -0.177318 0.249422 0.168905 0.091 Uiso 1 1 calc R U . . .
HE H -0.156821 0.212862 0.206281 0.091 Uiso 1 1 calc R U . . .
HF H -0.106179 0.286283 0.215648 0.091 Uiso 1 1 calc R U . . .
C137 C -0.2721(3) 0.2058(3) 0.2249(2) 0.0543(14) Uani 1 1 d . . . . .
H13A H -0.288097 0.204029 0.253062 0.081 Uiso 1 1 calc R U . . .
H13B H -0.273651 0.166858 0.214160 0.081 Uiso 1 1 calc R U . . .
H13C H -0.300259 0.210489 0.195393 0.081 Uiso 1 1 calc R U . . .
C138 C -0.1423(3) 0.2703(2) 0.3099(2) 0.0468(13) Uani 1 1 d . . . . .
H13Z H -0.151400 0.290490 0.335888 0.056 Uiso 1 1 calc R U . . .
HG H -0.094767 0.298733 0.317002 0.056 Uiso 1 1 calc R U . . .
C139 C -0.1868(3) 0.1841(3) 0.3771(3) 0.0569(16) Uani 1 1 d . . . . .
H13L H -0.160587 0.222903 0.405864 0.085 Uiso 1 1 calc R U . . .
H13M H -0.185827 0.149779 0.389901 0.085 Uiso 1 1 calc R U . . .
H13N H -0.232664 0.173126 0.362158 0.085 Uiso 1 1 calc R U . . .
C140 C -0.2035(3) 0.1231(3) 0.2703(3) 0.0647(18) Uani 1 1 d . . . . .
H14P H -0.249959 0.110166 0.259060 0.097 Uiso 1 1 calc R U . . .
H14Q H -0.198681 0.089354 0.280893 0.097 Uiso 1 1 calc R U . . .
H14R H -0.188912 0.131583 0.241605 0.097 Uiso 1 1 calc R U . . .
C141 C -0.0669(2) 0.2084(2) 0.34912(19) 0.0361(10) Uani 1 1 d . . . . .
H14D H -0.073453 0.167221 0.352320 0.043 Uiso 1 1 calc R U . . .
H14E H -0.052177 0.216143 0.320016 0.043 Uiso 1 1 calc R U . . .
C142 C -0.0081(2) 0.3313(2) 0.4229(2) 0.0398(11) Uani 1 1 d . . . . .
H14S H 0.026555 0.361179 0.456371 0.060 Uiso 1 1 calc R U . . .
H14T H -0.051538 0.314394 0.424756 0.060 Uiso 1 1 calc R U . . .
H14U H -0.005527 0.352921 0.395783 0.060 Uiso 1 1 calc R U . . .
C143 C -0.0094(3) 0.2287(3) 0.4586(2) 0.0442(12) Uani 1 1 d . . . . .
H14J H -0.008798 0.190289 0.451506 0.066 Uiso 1 1 calc R U . . .
H14K H -0.052316 0.217780 0.459440 0.066 Uiso 1 1 calc R U . . .
H14L H 0.025875 0.257479 0.492259 0.066 Uiso 1 1 calc R U . . .
C144 C 0.4573(3) 0.4264(3) 0.1525(3) 0.0623(17) Uani 1 1 d . . . . .
H14V H 0.428597 0.392590 0.119747 0.094 Uiso 1 1 calc R U . . .
H14W H 0.498631 0.457292 0.149909 0.094 Uiso 1 1 calc R U . . .
H14X H 0.434839 0.447186 0.159534 0.094 Uiso 1 1 calc R U . . .
C145 C 0.5288(3) 0.3704(2) 0.1919(2) 0.0465(13) Uani 1 1 d . . . . .
H14A H 0.549125 0.360549 0.222253 0.070 Uiso 1 1 calc R U . . .
H14B H 0.563541 0.404910 0.184839 0.070 Uiso 1 1 calc R U . . .
H14C H 0.502771 0.333046 0.161736 0.070 Uiso 1 1 calc R U . . .
C146 C 0.5278(2) 0.4615(2) 0.2619(2) 0.0410(12) Uani 1 1 d . . . . .
HH H 0.516129 0.443622 0.289774 0.049 Uiso 0.180(3) 1 calc R U P A 2
HI H 0.507643 0.486945 0.255837 0.049 Uiso 0.180(3) 1 calc R U P A 2
H14Y H 0.527841 0.444721 0.292234 0.049 Uiso 0.820(3) 1 calc R U P A 1
HJ H 0.504591 0.484118 0.261524 0.049 Uiso 0.820(3) 1 calc R U P A 1
C147 C 0.6389(4) 0.5401(3) 0.2184(3) 0.053(2) Uani 0.882(13) 1 d . . P D 1
H14M H 0.635025 0.503114 0.199074 0.080 Uiso 0.882(13) 1 calc R U P D 1
H14N H 0.684346 0.576365 0.230158 0.080 Uiso 0.882(13) 1 calc R U P D 1
H14O H 0.608445 0.549432 0.195835 0.080 Uiso 0.882(13) 1 calc R U P D 1
C148 C 0.6716(3) 0.5005(3) 0.3173(4) 0.056(2) Uani 0.882(13) 1 d . . P D 1
H14Z H 0.652246 0.479892 0.340903 0.083 Uiso 0.882(13) 1 calc R U P D 1
HK H 0.715647 0.538162 0.337486 0.083 Uiso 0.882(13) 1 calc R U P D 1
HL H 0.675399 0.471253 0.294843 0.083 Uiso 0.882(13) 1 calc R U P D 1
C149 C 0.6315(2) 0.6000(2) 0.3112(2) 0.0455(13) Uani 1 1 d . . . . .
H14H H 0.600404 0.602084 0.281334 0.055 Uiso 0.180(3) 1 calc R U P A 2
H14I H 0.677010 0.632514 0.315778 0.055 Uiso 0.180(3) 1 calc R U P A 2
H14F H 0.678471 0.631985 0.319165 0.055 Uiso 0.820(3) 1 calc R U P A 1
H14G H 0.605299 0.610341 0.284444 0.055 Uiso 0.820(3) 1 calc R U P A 1
C150 C 0.6988(3) 0.6493(3) 0.4211(2) 0.0557(15) Uani 1 1 d . . . . .
H15P H 0.732796 0.686115 0.415465 0.084 Uiso 1 1 calc R U . . .
H15Q H 0.709431 0.616774 0.421076 0.084 Uiso 1 1 calc R U . . .
H15R H 0.697215 0.661710 0.454619 0.084 Uiso 1 1 calc R U . . .
C151 C 0.5648(3) 0.5441(2) 0.3799(2) 0.0512(14) Uani 1 1 d . . . . .
H15M H 0.558437 0.552814 0.411919 0.077 Uiso 1 1 calc R U . . .
H15N H 0.585543 0.519453 0.383133 0.077 Uiso 1 1 calc R U . . .
H15O H 0.521834 0.520067 0.350584 0.077 Uiso 1 1 calc R U . . .
C152 C 0.4903(17) 0.9777(19) 0.2474(14) 0.0330(14) Uani 0.180(3) 1 d . . P A 2
H152 H 0.465242 0.994163 0.258393 0.040 Uiso 0.180(3) 1 calc R U P A 2
C153 C 0.519(2) 0.9132(13) 0.3210(17) 0.0540(19) Uani 0.180(3) 1 d D . P A 2
H15A H 0.545734 0.918354 0.356516 0.081 Uiso 0.180(3) 1 calc R U P A 2
H15B H 0.472133 0.887456 0.314563 0.081 Uiso 0.180(3) 1 calc R U P A 2
H15C H 0.528871 0.892236 0.296410 0.081 Uiso 0.180(3) 1 calc R U P A 2
C154 C 0.6284(12) 1.016(2) 0.3237(16) 0.073(3) Uani 0.180(3) 1 d D . P A 2
H15G H 0.652475 1.023292 0.360638 0.110 Uiso 0.180(3) 1 calc R U P A 2
H15H H 0.627338 0.981331 0.303049 0.110 Uiso 0.180(3) 1 calc R U P A 2
H15I H 0.650717 1.054023 0.313575 0.110 Uiso 0.180(3) 1 calc R U P A 2
C155 C 0.549(2) 1.0521(16) 0.3653(12) 0.062(2) Uani 0.180(3) 1 d D . P A 2
H15V H 0.578623 1.055258 0.398775 0.093 Uiso 0.180(3) 1 calc R U P A 2
H15W H 0.567968 1.093413 0.358724 0.093 Uiso 0.180(3) 1 calc R U P A 2
H15X H 0.505644 1.038373 0.365989 0.093 Uiso 0.180(3) 1 calc R U P A 2
C156 C 0.569(3) 1.008(3) 0.178(2) 0.059(2) Uani 0.180(3) 1 d . . P A 2
H15S H 0.604925 1.008722 0.204983 0.088 Uiso 0.180(3) 1 calc R U P A 2
H15T H 0.537923 0.964840 0.154578 0.088 Uiso 0.180(3) 1 calc R U P A 2
H15U H 0.588195 1.036249 0.157821 0.088 Uiso 0.180(3) 1 calc R U P A 2
C157 C 0.5852(18) 1.1216(16) 0.2665(16) 0.063(2) Uani 0.180(3) 1 d . . P A 2
H15D H 0.618314 1.118154 0.292604 0.095 Uiso 0.180(3) 1 calc R U P A 2
H15E H 0.607204 1.153318 0.249996 0.095 Uiso 0.180(3) 1 calc R U P A 2
H15F H 0.562166 1.134081 0.283314 0.095 Uiso 0.180(3) 1 calc R U P A 2
C158 C 0.4575(17) 1.0354(18) 0.1634(14) 0.0539(18) Uani 0.180(3) 1 d . . P A 2
H15J H 0.477180 1.068374 0.147105 0.081 Uiso 0.180(3) 1 calc R U P A 2
H15K H 0.430714 0.994090 0.137402 0.081 Uiso 0.180(3) 1 calc R U P A 2
H15L H 0.429473 1.042364 0.177835 0.081 Uiso 0.180(3) 1 calc R U P A 2
C159 C 0.1494(18) 0.8068(17) 0.3786(14) 0.0392(16) Uani 0.180(3) 1 d . . P A 2
H159 H 0.177244 0.853585 0.386116 0.047 Uiso 0.180(3) 1 calc R U P A 2
C160 C 0.099(2) 0.773(2) 0.2655(14) 0.070(2) Uani 0.180(3) 1 d . . P A 2
H16G H 0.062701 0.766122 0.234368 0.104 Uiso 0.180(3) 1 calc R U P A 2
H16H H 0.140930 0.808245 0.267047 0.104 Uiso 0.180(3) 1 calc R U P A 2
H16I H 0.099978 0.735222 0.264087 0.104 Uiso 0.180(3) 1 calc R U P A 2
C161 C 0.073(3) 0.862(2) 0.3255(18) 0.080(3) Uani 0.180(3) 1 d . . P A 2
H16J H 0.065940 0.867744 0.357688 0.119 Uiso 0.180(3) 1 calc R U P A 2
H16K H 0.111800 0.900236 0.326779 0.119 Uiso 0.180(3) 1 calc R U P A 2
H16L H 0.033786 0.852003 0.295918 0.119 Uiso 0.180(3) 1 calc R U P A 2
C162 C 0.003(2) 0.724(3) 0.300(2) 0.074(3) Uani 0.180(3) 1 d . . P A 2
H16V H -0.011883 0.727035 0.328218 0.111 Uiso 0.180(3) 1 calc R U P A 2
H16W H -0.026683 0.721701 0.268007 0.111 Uiso 0.180(3) 1 calc R U P A 2
H16X H 0.004376 0.685056 0.295795 0.111 Uiso 0.180(3) 1 calc R U P A 2
C163 C 0.082(2) 0.8395(19) 0.4409(18) 0.063(2) Uani 0.180(3) 1 d . . P A 2
H16S H 0.106379 0.883564 0.440649 0.094 Uiso 0.180(3) 1 calc R U P A 2
H16T H 0.039397 0.816093 0.410963 0.094 Uiso 0.180(3) 1 calc R U P A 2
H16U H 0.073876 0.837751 0.472972 0.094 Uiso 0.180(3) 1 calc R U P A 2
C164 C 0.0770(19) 0.7245(18) 0.4380(16) 0.0525(18) Uani 0.180(3) 1 d . . P A 2
H16D H 0.099787 0.702440 0.436071 0.079 Uiso 0.180(3) 1 calc R U P A 2
H16E H 0.069046 0.724610 0.470153 0.079 Uiso 0.180(3) 1 calc R U P A 2
H16F H 0.034567 0.702952 0.408145 0.079 Uiso 0.180(3) 1 calc R U P A 2
C165 C 0.2034(18) 0.8580(18) 0.4982(15) 0.0507(18) Uani 0.180(3) 1 d . . P A 2
H16A H 0.234839 0.844656 0.501734 0.076 Uiso 0.180(3) 1 calc R U P A 2
H16B H 0.224114 0.901651 0.496725 0.076 Uiso 0.180(3) 1 calc R U P A 2
H16C H 0.190546 0.854905 0.528076 0.076 Uiso 0.180(3) 1 calc R U P A 2
C166 C 0.2264(18) 0.730(2) 0.4258(16) 0.0331(15) Uani 0.180(3) 1 d . . P A 2
H166 H 0.203966 0.732579 0.449510 0.040 Uiso 0.180(3) 1 calc R U P A 2
C167 C 0.1054(16) 0.6323(18) 0.3347(14) 0.0338(14) Uani 0.180(3) 1 d . . P A 2
H16Y H 0.081104 0.646550 0.348178 0.051 Uiso 0.180(3) 1 calc R U P A 2
HM H 0.119759 0.655252 0.310270 0.051 Uiso 0.180(3) 1 calc R U P A 2
HN H 0.076509 0.587036 0.316855 0.051 Uiso 0.180(3) 1 calc R U P A 2
C168 C 0.144(2) 0.603(2) 0.4334(17) 0.0386(17) Uani 0.180(3) 1 d . . P A 2
H16M H 0.128500 0.624268 0.451397 0.058 Uiso 0.180(3) 1 calc R U P A 2
H16N H 0.107066 0.559749 0.413442 0.058 Uiso 0.180(3) 1 calc R U P A 2
H16O H 0.179266 0.601589 0.458873 0.058 Uiso 0.180(3) 1 calc R U P A 2
C169 C 0.314(2) 0.693(2) 0.5039(18) 0.0552(19) Uani 0.180(3) 1 d . . P A 2
H16P H 0.291767 0.687734 0.527947 0.083 Uiso 0.180(3) 1 calc R U P A 2
H16Q H 0.292655 0.652675 0.477775 0.083 Uiso 0.180(3) 1 calc R U P A 2
H16R H 0.360707 0.707781 0.523117 0.083 Uiso 0.180(3) 1 calc R U P A 2
C170 C 0.358(2) 0.8343(18) 0.5170(14) 0.0567(19) Uani 0.180(3) 1 d . . P A 2
H17Y H 0.339641 0.832969 0.543594 0.085 Uiso 0.180(3) 1 calc R U P A 2
HP H 0.404272 0.847044 0.533420 0.085 Uiso 0.180(3) 1 calc R U P A 2
HQ H 0.355392 0.864665 0.498898 0.085 Uiso 0.180(3) 1 calc R U P A 2
C171 C -0.267(3) 0.4410(18) 0.286(2) 0.0457(14) Uani 0.096(3) 1 d D . P B 2
H17M H -0.234242 0.479117 0.314735 0.069 Uiso 0.096(3) 1 calc R U P B 2
H17N H -0.254310 0.445164 0.255639 0.069 Uiso 0.096(3) 1 calc R U P B 2
H17O H -0.310573 0.435419 0.276464 0.069 Uiso 0.096(3) 1 calc R U P B 2
C172 C -0.333(3) 0.302(3) 0.247(2) 0.0509(17) Uani 0.096(3) 1 d D . P B 2
H17S H -0.323469 0.311245 0.216407 0.076 Uiso 0.096(3) 1 calc R U P B 2
H17T H -0.331548 0.265423 0.252790 0.076 Uiso 0.096(3) 1 calc R U P B 2
H17U H -0.376945 0.294282 0.241989 0.076 Uiso 0.096(3) 1 calc R U P B 2
C173 C -0.286(3) 0.357(3) 0.3641(17) 0.0474(15) Uani 0.096(3) 1 d D . P B 2
H17P H -0.251779 0.394269 0.393803 0.071 Uiso 0.096(3) 1 calc R U P B 2
H17Q H -0.329456 0.349283 0.359619 0.071 Uiso 0.096(3) 1 calc R U P B 2
H17R H -0.284059 0.320424 0.370420 0.071 Uiso 0.096(3) 1 calc R U P B 2
C174 C 0.640(3) 0.740(3) 0.3135(19) 0.035(2) Uani 0.196(10) 1 d . . P C 2
H174 H 0.668713 0.722801 0.321320 0.042 Uiso 0.196(10) 1 calc R U P C 2
C175 C 0.624(3) 0.802(3) 0.2283(19) 0.076(4) Uani 0.196(10) 1 d . . P C 2
H17J H 0.613946 0.796989 0.191194 0.115 Uiso 0.196(10) 1 calc R U P C 2
H17K H 0.590121 0.805699 0.236793 0.115 Uiso 0.196(10) 1 calc R U P C 2
H17L H 0.667422 0.839488 0.248617 0.115 Uiso 0.196(10) 1 calc R U P C 2
C176 C 0.5348(19) 0.648(3) 0.1954(15) 0.082(4) Uani 0.196(10) 1 d . . P C 2
H17G H 0.529964 0.646799 0.159301 0.123 Uiso 0.196(10) 1 calc R U P C 2
H17H H 0.535576 0.611363 0.202829 0.123 Uiso 0.196(10) 1 calc R U P C 2
H17I H 0.497507 0.647455 0.200546 0.123 Uiso 0.196(10) 1 calc R U P C 2
C177 C 0.693(3) 0.724(2) 0.242(3) 0.054(2) Uani 0.196(10) 1 d . . P C 2
H17V H 0.690774 0.718310 0.206785 0.080 Uiso 0.196(10) 1 calc R U P C 2
H17W H 0.734473 0.763664 0.264978 0.080 Uiso 0.196(10) 1 calc R U P C 2
H17X H 0.691415 0.688920 0.254637 0.080 Uiso 0.196(10) 1 calc R U P C 2
C178 C 0.721(2) 0.8136(18) 0.4235(13) 0.049(2) Uani 0.196(10) 1 d . . P C 2
H17D H 0.750520 0.856917 0.446300 0.074 Uiso 0.196(10) 1 calc R U P C 2
H17E H 0.682860 0.791306 0.433142 0.074 Uiso 0.196(10) 1 calc R U P C 2
H17F H 0.744845 0.791914 0.427317 0.074 Uiso 0.196(10) 1 calc R U P C 2
C179 C 0.7702(17) 0.8588(16) 0.3448(18) 0.055(2) Uani 0.196(10) 1 d . . P C 2
H17A H 0.756255 0.860096 0.308805 0.083 Uiso 0.196(10) 1 calc R U P C 2
H17B H 0.799227 0.901858 0.368124 0.083 Uiso 0.196(10) 1 calc R U P C 2
H17C H 0.794120 0.837148 0.349174 0.083 Uiso 0.196(10) 1 calc R U P C 2
C180 C 0.657(2) 0.863(2) 0.3624(16) 0.043(2) Uani 0.196(10) 1 d . . P C 2
H18A H 0.640015 0.865923 0.327461 0.065 Uiso 0.196(10) 1 calc R U P C 2
H18B H 0.620765 0.842612 0.374276 0.065 Uiso 0.196(10) 1 calc R U P C 2
H18C H 0.690873 0.904937 0.386209 0.065 Uiso 0.196(10) 1 calc R U P C 2
C181 C 0.235(2) 0.862(2) 0.1901(19) 0.054(2) Uani 0.180(3) 1 d . . P A 2
H18J H 0.216332 0.844857 0.152216 0.081 Uiso 0.180(3) 1 calc R U P A 2
H18K H 0.226714 0.827348 0.205942 0.081 Uiso 0.180(3) 1 calc R U P A 2
H18L H 0.213227 0.882510 0.199571 0.081 Uiso 0.180(3) 1 calc R U P A 2
C182 C 0.393(2) 1.054(2) 0.363(2) 0.051(2) Uani 0.180(3) 1 d . . P A 2
H18X H 0.423543 1.044035 0.385223 0.076 Uiso 0.180(3) 1 calc R U P A 2
H18Y H 0.414474 1.080849 0.343510 0.076 Uiso 0.180(3) 1 calc R U P A 2
HO H 0.381578 1.075758 0.385255 0.076 Uiso 0.180(3) 1 calc R U P A 2
C183 C 0.253(2) 0.989(3) 0.273(2) 0.0435(17) Uani 0.180(3) 1 d D . P A 2
H18R H 0.215113 0.946773 0.250875 0.065 Uiso 0.180(3) 1 calc R U P A 2
H18S H 0.238014 1.009145 0.292681 0.065 Uiso 0.180(3) 1 calc R U P A 2
H18T H 0.270910 1.014236 0.250936 0.065 Uiso 0.180(3) 1 calc R U P A 2
C184 C 0.2813(17) 0.9266(15) 0.3582(13) 0.0404(15) Uani 0.180(3) 1 d . . P A 2
H18P H 0.265925 0.947560 0.377315 0.049 Uiso 0.180(3) 1 calc R U P A 2
H18Q H 0.240803 0.888381 0.332100 0.049 Uiso 0.180(3) 1 calc R U P A 2
C185 C 0.347(2) 0.9612(18) 0.4613(14) 0.0545(19) Uani 0.180(3) 1 d . . P A 2
H18U H 0.369214 0.952506 0.491371 0.082 Uiso 0.180(3) 1 calc R U P A 2
H18V H 0.377576 1.002508 0.458926 0.082 Uiso 0.180(3) 1 calc R U P A 2
H18W H 0.309011 0.961085 0.465360 0.082 Uiso 0.180(3) 1 calc R U P A 2
C186 C 0.3892(18) 0.906(2) 0.3938(16) 0.0415(16) Uani 0.180(3) 1 d . . P A 2
H18G H 0.408222 0.889933 0.419380 0.062 Uiso 0.180(3) 1 calc R U P A 2
H18H H 0.376310 0.881449 0.358721 0.062 Uiso 0.180(3) 1 calc R U P A 2
H18I H 0.422036 0.950396 0.399106 0.062 Uiso 0.180(3) 1 calc R U P A 2
C187 C 0.668(3) 0.502(3) 0.349(3) 0.056(2) Uani 0.118(13) 1 d . . P D 2
H18M H 0.656795 0.459215 0.335181 0.083 Uiso 0.118(13) 1 calc R U P D 2
H18N H 0.715750 0.531707 0.360062 0.083 Uiso 0.118(13) 1 calc R U P D 2
H18O H 0.655783 0.503753 0.379128 0.083 Uiso 0.118(13) 1 calc R U P D 2
C188 C 0.651(3) 0.537(3) 0.244(3) 0.053(2) Uani 0.118(13) 1 d . . P D 2
H18D H 0.649561 0.499825 0.229122 0.080 Uiso 0.118(13) 1 calc R U P D 2
H18E H 0.622760 0.545160 0.217498 0.080 Uiso 0.118(13) 1 calc R U P D 2
H18F H 0.696459 0.573745 0.258312 0.080 Uiso 0.118(13) 1 calc R U P D 2

loop_
_atom_site_aniso_label
_atom_site_aniso_U_11
_atom_site_aniso_U_22
_atom_site_aniso_U_33
_atom_site_aniso_U_23
_atom_site_aniso_U_13
_atom_site_aniso_U_12
P1 0.0239(10) 0.0307(8) 0.0228(12) 0.0065(10) 0.0045(10) 0.0126(8)
P1B 0.0239(10) 0.0307(8) 0.0228(12) 0.0065(10) 0.0045(10) 0.0126(8)
P2 0.0423(12) 0.0359(8) 0.0408(10) 0.0133(7) 0.0228(9) 0.0228(9)
P2B 0.0423(12) 0.0359(8) 0.0408(10) 0.0133(7) 0.0228(9) 0.0228(9)
P3 0.0247(6) 0.0436(7) 0.0362(7) 0.0031(5) 0.0125(5) 0.0141(5)
P4 0.0260(6) 0.0302(6) 0.0400(7) 0.0124(5) 0.0187(5) 0.0152(5)
P5 0.0281(6) 0.0327(6) 0.0444(7) 0.0144(5) 0.0160(5) 0.0151(5)
P6 0.0262(6) 0.0265(6) 0.0485(7) 0.0109(5) 0.0039(5) 0.0096(5)
Si1 0.0639(10) 0.0495(9) 0.0396(8) 0.0083(7) 0.0199(8) 0.0261(8)
Si2 0.0861(13) 0.0763(12) 0.0746(12) 0.0414(10) 0.0571(11) 0.0607(11)
Si3 0.0298(8) 0.0674(12) 0.0295(15) 0.0149(11) 0.0081(11) 0.0130(8)
Si3B 0.0298(8) 0.0674(12) 0.0295(15) 0.0149(11) 0.0081(11) 0.0130(8)
Si4 0.0291(10) 0.0436(9) 0.0330(12) 0.0102(11) 0.0135(10) 0.0074(8)
Si4B 0.0291(10) 0.0436(9) 0.0330(12) 0.0102(11) 0.0135(10) 0.0074(8)
Si5 0.0443(13) 0.0501(11) 0.0612(15) 0.0289(11) 0.0278(11) 0.0320(11)
Si5B 0.0443(13) 0.0501(11) 0.0612(15) 0.0289(11) 0.0278(11) 0.0320(11)
Si6 0.0526(14) 0.0453(10) 0.0585(14) 0.0238(10) 0.0395(12) 0.0319(11)
Si6B 0.0526(14) 0.0453(10) 0.0585(14) 0.0238(10) 0.0395(12) 0.0319(11)
Si7 0.0313(15) 0.0290(10) 0.0364(16) 0.0132(9) 0.0180(12) 0.0199(10)
Si7B 0.079(14) 0.100(12) 0.061(11) 0.056(9) 0.042(10) 0.075(12)
Si8 0.0396(14) 0.0443(8) 0.0355(11) 0.0128(8) 0.0127(11) 0.0226(11)
Si8B 0.0396(14) 0.0443(8) 0.0355(11) 0.0128(8) 0.0127(11) 0.0226(11)
Si9 0.0586(10) 0.1106(15) 0.0383(8) 0.0312(9) 0.0254(8) 0.0538(11)
Si10 0.0556(10) 0.0769(11) 0.0584(10) 0.0408(9) 0.0315(8) 0.0455(9)
Si11 0.0396(7) 0.0445(8) 0.0357(7) 0.0120(6) 0.0211(6) 0.0266(6)
Si12 0.0298(8) 0.0543(9) 0.0362(8) 0.0146(7) 0.0189(6) 0.0253(7)
Si13 0.0293(7) 0.0296(6) 0.0404(7) 0.0032(5) 0.0143(6) 0.0117(5)
Si14 0.0332(7) 0.0313(6) 0.0429(7) 0.0109(6) 0.0169(6) 0.0198(6)
Si15 0.0230(6) 0.0310(6) 0.0409(7) 0.0091(5) 0.0162(5) 0.0123(5)
Si16 0.0296(6) 0.0312(6) 0.0342(7) 0.0051(5) 0.0116(5) 0.0176(5)
Si17 0.0340(7) 0.0399(7) 0.0369(7) 0.0052(6) 0.0067(6) 0.0171(6)
Si18 0.0245(6) 0.0280(6) 0.0462(8) 0.0019(5) 0.0121(6) 0.0111(5)
Si19 0.0289(6) 0.0299(6) 0.0340(7) 0.0082(5) 0.0129(5) 0.0136(5)
Si20 0.0351(7) 0.0292(6) 0.0423(7) 0.0111(5) 0.0179(6) 0.0194(6)
Si21 0.0264(12) 0.061(2) 0.0470(18) 0.0243(16) 0.0142(13) 0.0175(14)
Si22 0.0216(8) 0.0243(9) 0.0491(19) 0.0065(13) 0.0032(13) 0.0078(7)
Si23 0.0291(7) 0.0456(8) 0.0386(7) 0.0146(6) 0.0099(6) 0.0187(6)
Si24 0.0373(8) 0.0505(8) 0.0372(7) 0.0175(6) 0.0107(6) 0.0189(7)
Si25 0.0275(11) 0.0301(9) 0.0305(12) 0.0079(9) 0.0083(8) 0.0134(9)
Si26 0.0246(7) 0.0299(7) 0.0602(9) 0.0076(6) 0.0146(6) 0.0100(6)
Si27 0.0261(7) 0.0325(7) 0.060(2) 0.0118(11) 0.0178(11) 0.0133(6)
Si28 0.0275(11) 0.0301(9) 0.0305(12) 0.0079(9) 0.0083(8) 0.0134(9)
Si29 0.0264(12) 0.061(2) 0.0470(18) 0.0243(16) 0.0142(13) 0.0175(14)
Si30 0.0298(8) 0.0543(9) 0.0362(8) 0.0146(7) 0.0189(6) 0.0253(7)
Si31 0.0261(7) 0.0325(7) 0.060(2) 0.0118(11) 0.0178(11) 0.0133(6)
Si32 0.0216(8) 0.0243(9) 0.0491(19) 0.0065(13) 0.0032(13) 0.0078(7)
Al1 0.019(2) 0.026(2) 0.0270(14) 0.0085(17) 0.0091(16) 0.0071(16)
Al1B 0.024(11) 0.026(8) 0.08(2) -0.004(9) 0.013(11) 0.014(9)
Al2 0.0348(12) 0.0326(9) 0.0342(12) 0.0114(9) 0.0206(10) 0.0194(10)
Al2B 0.0348(12) 0.0326(9) 0.0342(12) 0.0114(9) 0.0206(10) 0.0194(10)
Al3 0.0271(7) 0.0477(8) 0.0316(7) 0.0147(6) 0.0167(6) 0.0226(6)
Al4 0.0238(6) 0.0254(6) 0.0316(7) 0.0091(5) 0.0149(5) 0.0125(5)
Al5 0.0220(6) 0.0237(6) 0.0333(7) 0.0069(5) 0.0115(5) 0.0112(5)
Al6 0.0190(6) 0.0301(7) 0.0377(8) 0.0114(6) 0.0047(6) 0.0076(6)
C1 0.0165(19) 0.033(2) 0.021(2) 0.0055(17) 0.0075(16) 0.0119(18)
C2 0.022(2) 0.030(2) 0.025(2) 0.0081(17) 0.0114(17) 0.0135(18)
C3 0.024(2) 0.030(2) 0.021(2) 0.0103(17) 0.0091(17) 0.0160(18)
C4 0.024(2) 0.034(2) 0.029(2) 0.0139(18) 0.0112(18) 0.0171(19)
C5 0.028(2) 0.032(2) 0.026(2) 0.0106(18) 0.0122(18) 0.0167(19)
C6 0.034(2) 0.035(2) 0.029(2) 0.0135(19) 0.0155(19) 0.023(2)
C7 0.029(2) 0.035(2) 0.031(2) 0.0169(19) 0.0195(19) 0.019(2)
C8 0.022(2) 0.029(2) 0.021(2) 0.0114(17) 0.0079(16) 0.0139(18)
C9 0.020(2) 0.030(2) 0.024(2) 0.0097(17) 0.0096(17) 0.0147(18)
C10 0.020(2) 0.029(2) 0.023(2) 0.0065(17) 0.0071(17) 0.0113(18)
C11 0.023(2) 0.032(2) 0.026(2) 0.0095(18) 0.0099(17) 0.0156(19)
C12 0.018(2) 0.033(2) 0.025(2) 0.0089(17) 0.0098(17) 0.0143(18)
C13 0.022(2) 0.024(2) 0.020(2) 0.0035(16) 0.0076(16) 0.0059(17)
C14 0.019(2) 0.026(2) 0.028(2) 0.0029(17) 0.0057(17) 0.0091(17)
C15 0.0128(18) 0.027(2) 0.0202(19) -0.0006(16) 0.0047(15) 0.0070(16)
C16 0.018(2) 0.024(2) 0.027(2) 0.0036(17) 0.0092(17) 0.0095(17)
C17 0.020(2) 0.028(2) 0.0195(19) 0.0038(16) 0.0091(16) 0.0122(17)
C18 0.021(2) 0.022(2) 0.027(2) 0.0047(16) 0.0106(17) 0.0110(17)
C19 0.022(2) 0.033(2) 0.023(2) 0.0043(17) 0.0081(17) 0.0138(18)
C20 0.023(2) 0.036(2) 0.023(2) 0.0071(18) 0.0106(17) 0.0155(19)
C21 0.024(2) 0.0188(19) 0.025(2) 0.0054(16) 0.0116(17) 0.0077(17)
C22 0.023(2) 0.031(2) 0.0199(19) 0.0078(16) 0.0128(17) 0.0153(18)
C23 0.023(2) 0.036(2) 0.026(2) 0.0106(18) 0.0115(18) 0.0170(19)
C24 0.027(2) 0.050(3) 0.032(2) 0.019(2) 0.014(2) 0.020(2)
C25 0.044(3) 0.086(4) 0.036(3) 0.029(3) 0.019(2) 0.037(3)
C26 0.025(2) 0.040(2) 0.028(2) 0.0119(19) 0.0122(18) 0.019(2)
C27 0.025(2) 0.051(3) 0.029(2) 0.009(2) 0.0036(19) 0.021(2)
C28 0.034(3) 0.073(4) 0.045(3) 0.019(3) 0.005(2) 0.023(3)
C29 0.021(2) 0.033(2) 0.026(2) 0.0028(18) 0.0098(17) 0.0107(18)
C30 0.026(2) 0.037(2) 0.028(2) 0.0021(19) 0.0092(19) 0.015(2)
C31 0.035(3) 0.047(3) 0.037(3) -0.004(2) 0.008(2) 0.019(2)
C32 0.030(2) 0.037(3) 0.034(2) 0.0102(19) 0.0132(19) 0.023(2)
C33 0.032(2) 0.030(2) 0.041(3) 0.013(2) 0.020(2) 0.015(2)
C34 0.053(3) 0.043(3) 0.052(3) 0.024(2) 0.033(3) 0.027(3)
C35 0.051(4) 0.071(4) 0.054(4) 0.007(3) 0.006(3) 0.024(3)
C36 0.060(4) 0.055(4) 0.061(4) 0.005(3) 0.024(3) 0.017(3)
C37 0.094(6) 0.083(5) 0.043(4) 0.003(3) 0.024(4) 0.039(4)
C38 0.159(8) 0.083(5) 0.142(8) 0.064(5) 0.118(7) 0.090(6)
C39 0.100(6) 0.141(8) 0.113(6) 0.067(6) 0.068(5) 0.101(6)
C40 0.119(7) 0.117(7) 0.105(6) 0.060(5) 0.086(6) 0.085(6)
C41 0.016(3) 0.041(3) 0.032(4) 0.014(3) 0.002(3) 0.012(3)
C42 0.056(4) 0.071(5) 0.044(4) 0.017(4) 0.015(3) 0.043(4)
C43 0.028(3) 0.122(7) 0.046(5) 0.031(5) 0.002(4) 0.029(4)
C44 0.051(4) 0.065(5) 0.029(4) -0.001(3) 0.004(4) 0.013(4)
C45 0.053(5) 0.067(6) 0.067(7) 0.033(4) 0.037(5) 0.030(4)
C46 0.045(4) 0.044(4) 0.074(5) 0.015(4) 0.026(4) 0.005(3)
C47 0.043(4) 0.064(4) 0.038(4) 0.022(4) 0.012(4) 0.017(3)
C48 0.035(3) 0.032(2) 0.039(3) 0.016(2) 0.018(2) 0.017(2)
C49 0.054(3) 0.036(3) 0.049(3) 0.019(2) 0.037(3) 0.027(2)
C50 0.046(4) 0.039(3) 0.053(5) 0.026(3) 0.028(4) 0.029(4)
C51 0.060(5) 0.111(6) 0.031(4) 0.009(5) 0.017(4) 0.044(5)
C52 0.137(9) 0.092(6) 0.073(6) 0.046(6) 0.053(6) 0.096(7)
C53 0.045(6) 0.085(8) 0.085(8) 0.050(6) 0.017(5) 0.029(5)
C54 0.084(6) 0.064(5) 0.101(7) 0.046(5) 0.071(6) 0.059(5)
C55 0.051(5) 0.054(5) 0.069(6) 0.025(4) 0.041(4) 0.028(4)
C56 0.056(5) 0.058(5) 0.058(5) 0.024(4) 0.038(4) 0.035(4)
C57 0.034(4) 0.038(3) 0.034(4) 0.010(3) 0.019(3) 0.022(4)
C58 0.023(4) 0.037(3) 0.040(4) 0.010(3) 0.011(3) 0.017(3)
C59 0.038(5) 0.042(4) 0.038(5) 0.017(4) 0.016(3) 0.021(4)
C60 0.052(3) 0.040(3) 0.048(3) 0.014(2) 0.025(3) 0.028(3)
C61 0.054(5) 0.067(5) 0.054(4) 0.029(3) 0.018(4) 0.039(4)
C62 0.048(3) 0.052(3) 0.065(4) 0.017(3) 0.020(3) 0.021(3)
C63 0.048(5) 0.056(4) 0.048(4) 0.003(3) 0.010(4) 0.022(4)
C64 0.028(2) 0.033(2) 0.026(2) 0.0078(18) 0.0123(18) 0.0162(19)
C65 0.035(3) 0.037(2) 0.028(2) 0.0101(19) 0.015(2) 0.022(2)
C66 0.038(3) 0.083(4) 0.037(3) 0.029(3) 0.022(2) 0.042(3)
C67 0.073(5) 0.117(6) 0.054(4) 0.033(4) 0.043(4) 0.056(5)
C68 0.113(7) 0.143(8) 0.046(4) 0.039(4) 0.032(4) 0.080(6)
C69 0.068(4) 0.109(6) 0.039(3) 0.010(3) 0.016(3) 0.044(4)
C70 0.064(4) 0.058(4) 0.075(4) 0.038(3) 0.030(3) 0.029(3)
C71 0.086(5) 0.103(6) 0.081(5) 0.059(4) 0.058(4) 0.059(5)
C72 0.089(5) 0.098(5) 0.078(5) 0.042(4) 0.029(4) 0.074(5)
C73 0.035(3) 0.058(3) 0.037(3) 0.019(2) 0.022(2) 0.032(2)
C74 0.054(3) 0.056(3) 0.036(3) 0.018(2) 0.025(2) 0.030(3)
C75 0.035(3) 0.049(3) 0.038(3) 0.012(2) 0.018(2) 0.023(2)
C76 0.070(4) 0.074(4) 0.052(3) 0.016(3) 0.031(3) 0.051(4)
C77 0.050(3) 0.073(5) 0.054(4) 0.029(3) 0.036(3) 0.046(4)
C78 0.034(3) 0.084(6) 0.043(4) 0.024(3) 0.019(3) 0.034(4)
C79 0.043(3) 0.047(3) 0.053(3) 0.013(3) 0.026(3) 0.024(3)
C80 0.022(2) 0.030(2) 0.029(2) 0.0036(19) 0.0119(18) 0.0123(18)
C81 0.023(2) 0.028(2) 0.032(2) 0.0072(19) 0.0125(18) 0.0128(18)
C82 0.026(2) 0.029(2) 0.043(3) 0.0098(19) 0.015(2) 0.0149(19)
C83 0.048(3) 0.048(3) 0.039(3) 0.001(2) 0.012(2) 0.020(3)
C84 0.041(3) 0.040(3) 0.056(3) 0.007(2) 0.022(3) 0.013(2)
C85 0.042(3) 0.059(3) 0.046(3) 0.000(3) 0.024(3) 0.023(3)
C86 0.043(3) 0.040(3) 0.041(3) 0.014(2) 0.016(2) 0.025(2)
C87 0.049(3) 0.032(3) 0.070(4) 0.017(3) 0.029(3) 0.023(2)
C88 0.036(3) 0.038(3) 0.051(3) 0.017(2) 0.021(2) 0.024(2)
C89 0.025(2) 0.023(2) 0.036(2) 0.0076(18) 0.0148(19) 0.0131(18)
C90 0.040(3) 0.044(3) 0.044(3) 0.011(2) 0.023(2) 0.024(2)
C91 0.023(2) 0.045(3) 0.058(3) 0.013(2) 0.019(2) 0.014(2)
C92 0.032(3) 0.039(3) 0.053(3) 0.015(2) 0.021(2) 0.013(2)
C93 0.043(3) 0.038(3) 0.048(3) -0.002(2) 0.009(2) 0.020(2)
C94 0.048(3) 0.041(3) 0.051(3) 0.015(2) 0.026(3) 0.029(2)
C95 0.040(3) 0.042(3) 0.034(3) 0.004(2) 0.015(2) 0.024(2)
C96 0.017(2) 0.026(2) 0.023(2) 0.0020(17) 0.0055(16) 0.0046(17)
C97 0.018(2) 0.026(2) 0.032(2) 0.0023(18) 0.0057(18) 0.0099(18)
C98 0.021(2) 0.027(2) 0.043(3) 0.0068(19) 0.0133(19) 0.0099(18)
C99 0.057(4) 0.063(4) 0.038(3) 0.008(3) 0.017(3) 0.031(3)
C100 0.045(3) 0.053(3) 0.056(3) 0.021(3) 0.014(3) 0.029(3)
C101 0.042(3) 0.050(3) 0.043(3) 0.003(2) 0.003(2) 0.018(3)
C102 0.028(2) 0.039(3) 0.059(3) 0.000(2) 0.012(2) 0.018(2)
C103 0.040(3) 0.039(3) 0.052(3) 0.010(2) 0.026(2) 0.017(2)
C104 0.036(3) 0.028(2) 0.062(3) 0.002(2) 0.020(2) 0.013(2)
C105 0.020(2) 0.022(2) 0.039(2) 0.0080(18) 0.0134(18) 0.0099(17)
C106 0.044(3) 0.039(3) 0.035(3) 0.011(2) 0.017(2) 0.022(2)
C107 0.046(3) 0.038(3) 0.036(3) 0.014(2) 0.018(2) 0.017(2)
C108 0.033(3) 0.044(3) 0.039(3) 0.008(2) 0.009(2) 0.016(2)
C109 0.039(3) 0.025(2) 0.051(3) 0.008(2) 0.016(2) 0.015(2)
C110 0.051(3) 0.054(3) 0.063(4) 0.023(3) 0.024(3) 0.037(3)
C111 0.046(3) 0.040(3) 0.056(3) 0.012(2) 0.026(3) 0.026(2)
C112 0.024(2) 0.031(2) 0.036(2) 0.0110(19) 0.0128(19) 0.017(2)
C113 0.022(2) 0.032(2) 0.041(3) 0.012(2) 0.011(2) 0.011(2)
C114 0.024(3) 0.038(3) 0.038(6) 0.016(6) 0.008(5) 0.014(3)
C115 0.029(5) 0.128(10) 0.032(4) 0.024(5) 0.006(4) 0.004(5)
C116 0.048(4) 0.052(7) 0.076(4) 0.037(6) 0.035(4) 0.029(6)
C117 0.077(8) 0.128(11) 0.078(8) 0.071(7) 0.047(6) 0.076(8)
C118 0.028(4) 0.027(3) 0.091(7) -0.003(4) 0.020(5) 0.007(3)
C119 0.040(4) 0.035(4) 0.057(6) 0.013(4) 0.021(5) 0.020(3)
C120 0.043(3) 0.035(3) 0.038(5) 0.000(4) -0.015(4) 0.018(3)
C121 0.027(2) 0.035(2) 0.034(2) 0.011(2) 0.0059(19) 0.012(2)
C122 0.037(3) 0.063(3) 0.041(3) 0.021(3) 0.010(2) 0.030(3)
C123 0.041(3) 0.050(3) 0.064(4) 0.017(3) 0.020(3) 0.024(3)
C124 0.032(3) 0.058(3) 0.036(3) 0.010(2) 0.009(2) 0.020(2)
C125 0.067(4) 0.091(5) 0.039(3) 0.030(3) 0.023(3) 0.049(4)
C126 0.045(3) 0.049(3) 0.060(4) 0.028(3) 0.019(3) 0.012(3)
C127 0.055(3) 0.056(3) 0.040(3) 0.015(3) 0.007(3) 0.030(3)
C128 0.061(4) 0.051(3) 0.052(3) 0.018(3) 0.021(3) 0.037(3)
C129 0.031(4) 0.030(5) 0.083(7) -0.014(4) 0.016(4) 0.012(3)
C130 0.053(3) 0.075(4) 0.050(3) 0.026(3) 0.027(3) 0.043(3)
C131 0.044(6) 0.042(4) 0.060(6) 0.013(4) 0.008(4) 0.025(5)
C132 0.039(5) 0.045(3) 0.056(6) 0.022(5) 0.019(4) 0.028(4)
C133 0.046(4) 0.040(3) 0.044(4) 0.020(3) 0.026(3) 0.024(3)
C134 0.078(6) 0.048(4) 0.041(4) 0.009(3) 0.025(4) 0.037(5)
C135 0.040(4) 0.036(3) 0.041(4) 0.010(3) 0.012(4) 0.018(4)
C136 0.056(4) 0.067(4) 0.065(4) 0.007(3) 0.037(3) 0.031(3)
C137 0.029(3) 0.055(3) 0.055(3) 0.001(3) 0.008(2) 0.012(3)
C138 0.036(3) 0.033(3) 0.051(3) 0.001(2) -0.001(2) 0.017(2)
C139 0.043(3) 0.042(3) 0.097(5) 0.021(3) 0.039(3) 0.024(3)
C140 0.042(3) 0.038(3) 0.074(4) -0.009(3) 0.001(3) 0.010(3)
C141 0.026(2) 0.035(2) 0.044(3) 0.009(2) 0.017(2) 0.012(2)
C142 0.029(2) 0.038(3) 0.052(3) 0.006(2) 0.016(2) 0.020(2)
C143 0.037(3) 0.049(3) 0.061(3) 0.030(3) 0.033(3) 0.023(2)
C144 0.043(3) 0.062(4) 0.079(4) 0.043(3) 0.026(3) 0.021(3)
C145 0.034(3) 0.042(3) 0.065(4) 0.014(3) 0.027(3) 0.017(2)
C146 0.025(2) 0.034(3) 0.057(3) 0.009(2) 0.013(2) 0.013(2)
C147 0.050(4) 0.046(3) 0.063(5) 0.014(4) 0.036(4) 0.017(3)
C148 0.039(3) 0.049(4) 0.086(6) 0.024(4) 0.025(4) 0.028(3)
C149 0.028(3) 0.030(3) 0.066(4) 0.015(2) 0.010(2) 0.011(2)
C150 0.038(3) 0.045(3) 0.068(4) 0.012(3) -0.003(3) 0.024(3)
C151 0.050(3) 0.038(3) 0.055(3) 0.020(3) 0.016(3) 0.018(3)
C152 0.016(3) 0.041(3) 0.032(4) 0.014(3) 0.002(3) 0.012(3)
C153 0.056(4) 0.071(5) 0.044(4) 0.017(4) 0.015(3) 0.043(4)
C154 0.028(3) 0.122(7) 0.046(5) 0.031(5) 0.002(4) 0.029(4)
C155 0.051(4) 0.065(5) 0.029(4) -0.001(3) 0.004(4) 0.013(4)
C156 0.053(5) 0.067(6) 0.067(7) 0.033(4) 0.037(5) 0.030(4)
C157 0.045(4) 0.044(4) 0.074(5) 0.015(4) 0.026(4) 0.005(3)
C158 0.043(4) 0.064(4) 0.038(4) 0.022(4) 0.012(4) 0.017(3)
C159 0.046(4) 0.039(3) 0.053(5) 0.026(3) 0.028(4) 0.029(4)
C160 0.060(5) 0.111(6) 0.031(4) 0.009(5) 0.017(4) 0.044(5)
C161 0.137(9) 0.092(6) 0.073(6) 0.046(6) 0.053(6) 0.096(7)
C162 0.045(6) 0.085(8) 0.085(8) 0.050(6) 0.017(5) 0.029(5)
C163 0.084(6) 0.064(5) 0.101(7) 0.046(5) 0.071(6) 0.059(5)
C164 0.051(5) 0.054(5) 0.069(6) 0.025(4) 0.041(4) 0.028(4)
C165 0.056(5) 0.058(5) 0.058(5) 0.024(4) 0.038(4) 0.035(4)
C166 0.034(4) 0.038(3) 0.034(4) 0.010(3) 0.019(3) 0.022(4)
C167 0.023(4) 0.037(3) 0.040(4) 0.010(3) 0.011(3) 0.017(3)
C168 0.038(5) 0.042(4) 0.038(5) 0.017(4) 0.016(3) 0.021(4)
C169 0.054(5) 0.067(5) 0.054(4) 0.029(3) 0.018(4) 0.039(4)
C170 0.048(5) 0.056(4) 0.048(4) 0.003(3) 0.010(4) 0.022(4)
C171 0.043(3) 0.047(3) 0.053(3) 0.013(3) 0.026(3) 0.024(3)
C172 0.034(3) 0.084(6) 0.043(4) 0.024(3) 0.019(3) 0.034(4)
C173 0.050(3) 0.073(5) 0.054(4) 0.029(3) 0.036(3) 0.046(4)
C174 0.024(3) 0.038(3) 0.038(6) 0.016(6) 0.008(5) 0.014(3)
C175 0.077(8) 0.128(11) 0.078(8) 0.071(7) 0.047(6) 0.076(8)
C176 0.029(5) 0.128(10) 0.032(4) 0.024(5) 0.006(4) 0.004(5)
C177 0.048(4) 0.052(7) 0.076(4) 0.037(6) 0.035(4) 0.029(6)
C178 0.043(3) 0.035(3) 0.038(5) 0.000(4) -0.015(4) 0.018(3)
C179 0.028(4) 0.027(3) 0.091(7) -0.003(4) 0.020(5) 0.007(3)
C180 0.040(4) 0.035(4) 0.057(6) 0.013(4) 0.021(5) 0.020(3)
C181 0.031(4) 0.030(5) 0.083(7) -0.014(4) 0.016(4) 0.012(3)
C182 0.044(6) 0.042(4) 0.060(6) 0.013(4) 0.008(4) 0.025(5)
C183 0.039(5) 0.045(3) 0.056(6) 0.022(5) 0.019(4) 0.028(4)
C184 0.046(4) 0.040(3) 0.044(4) 0.020(3) 0.026(3) 0.024(3)
C185 0.078(6) 0.048(4) 0.041(4) 0.009(3) 0.025(4) 0.037(5)
C186 0.040(4) 0.036(3) 0.041(4) 0.010(3) 0.012(4) 0.018(4)
C187 0.039(3) 0.049(4) 0.086(6) 0.024(4) 0.025(4) 0.028(3)
C188 0.050(4) 0.046(3) 0.063(5) 0.014(4) 0.036(4) 0.017(3)

loop_
_atom_type_symbol
_atom_type_description
_atom_type_scat_dispersion_real
_atom_type_scat_dispersion_imag
_atom_type_scat_source
Al Al 0.0645 0.0514 'International Tables Vol C Tables 4.2.6.8 and 6.1.1.4'
C C 0.0033 0.0016 'International Tables Vol C Tables 4.2.6.8 and 6.1.1.4'
H H 0.0000 0.0000 'International Tables Vol C Tables 4.2.6.8 and 6.1.1.4'
P P 0.1023 0.0942 'International Tables Vol C Tables 4.2.6.8 and 6.1.1.4'
Si Si 0.0817 0.0704 'International Tables Vol C Tables 4.2.6.8 and 6.1.1.4'

loop_
_exptl_crystal_face_index_h
_exptl_crystal_face_index_k
_exptl_crystal_face_index_l
_exptl_crystal_face_perp_dist
-2 -5 1 0.0934
2 5 -1 0.0934
-1 2 5 0.0942
1 -2 -5 0.0942
3 -5 4 0.1880
-3 5 -4 0.1880
-3 5 2 0.1508
3 -5 -2 0.1508
-4 -1 5 0.0951
4 1 -5 0.0951
-5 1 2 0.1686
5 -2 -2 0.1373
-2 0 -5 0.1403
2 0 5 0.1403
0 -2 5 0.1418

loop_
_geom_angle_atom_site_label_1
_geom_angle_atom_site_label_2
_geom_angle_atom_site_label_3
_geom_angle
_geom_angle_site_symmetry_1
_geom_angle_site_symmetry_3
_geom_angle_publ_flag
C128 P1 Al1 119.9(3) . . ?
C128 P1 C130 105.2(3) . . ?
C129 P1 Al1 118.8(3) . . ?
C129 P1 C128 106.2(4) . . ?
C129 P1 C130 103.7(4) . . ?
C130 P1 Al1 100.7(2) . . ?
C128 P1B Al1B 113.4(10) . . ?
C130 P1B Al1B 107.6(10) . . ?
C130 P1B C128 114.9(9) . . ?
C130 P1B C181 97.6(19) . . ?
C181 P1B Al1B 128.4(17) . . ?
C181 P1B C128 94(2) . . ?
C133 P2 Al2 101.6(2) . . ?
C133 P2 C135 106.4(3) . . ?
C134 P2 Al2 123.6(3) . . ?
C134 P2 C133 102.1(3) . . ?
C134 P2 C135 105.8(4) . . ?
C135 P2 Al2 115.1(3) . . ?
C184 P2B Al2B 102.1(12) . . ?
C184 P2B C185 98.4(17) . . ?
C184 P2B C186 111.8(18) . . ?
C185 P2B Al2B 120.3(14) . . ?
C186 P2B Al2B 115.5(14) . . ?
C186 P2B C185 107(2) . . ?
C136 P3 Al3 115.6(2) . . ?
C137 P3 Al3 123.2(2) . . ?
C137 P3 C136 104.7(3) . . ?
C138 P3 Al3 100.70(17) . . ?
C138 P3 C136 103.5(3) . . ?
C138 P3 C137 107.0(3) . . ?
C141 P4 Al4 100.18(15) . . ?
C141 P4 C143 103.1(2) . . ?
C142 P4 Al4 115.79(17) . . ?
C142 P4 C141 107.9(2) . . ?
C142 P4 C143 103.3(2) . . ?
C143 P4 Al4 124.87(17) . . ?
C144 P5 Al5 121.8(2) . . ?
C144 P5 C146 104.0(3) . . ?
C145 P5 Al5 117.44(18) . . ?
C145 P5 C144 103.8(3) . . ?
C145 P5 C146 106.1(2) . . ?
C146 P5 Al5 102.08(17) . . ?
C149 P6 Al6 99.53(17) . . ?
C149 P6 C150 102.7(3) . . ?
C149 P6 C151 108.2(3) . . ?
C150 P6 Al6 125.51(19) . . ?
C151 P6 Al6 116.1(2) . . ?
C151 P6 C150 103.0(3) . . ?
C34 Si1 C35 110.9(3) . . ?
C34 Si1 C36 111.8(3) . . ?
C34 Si1 C37 113.2(3) . . ?
C35 Si1 C36 109.2(3) . . ?
C35 Si1 C37 104.6(3) . . ?
C36 Si1 C37 106.7(3) . . ?
C34 Si2 C39 110.9(3) . . ?
C34 Si2 C40 112.5(3) . . ?
C38 Si2 C34 113.5(3) . . ?
C38 Si2 C39 104.4(4) . . ?
C38 Si2 C40 108.8(4) . . ?
C39 Si2 C40 106.3(4) . . ?
C41 Si3 C42 114.1(4) . . ?
C41 Si3 C43 116.1(3) . . ?
C41 Si3 C44 108.4(4) . . ?
C42 Si3 C44 103.8(4) . . ?
C43 Si3 C42 107.6(4) . . ?
C43 Si3 C44 105.7(4) . . ?
C152 Si3B C153 105(2) . . ?
C152 Si3B C154 115.3(19) . . ?
C152 Si3B C155 120(2) . . ?
C153 Si3B C154 90(2) . . ?
C155 Si3B C153 118.2(19) . . ?
C155 Si3B C154 105(2) . . ?
C45 Si4 C41 116.9(3) . . ?
C45 Si4 C46 105.4(5) . . ?
C45 Si4 C47 105.7(4) . . ?
C46 Si4 C41 111.0(3) . . ?
C47 Si4 C41 112.6(3) . . ?
C47 Si4 C46 104.3(4) . . ?
C152 Si4B C156 100.4(19) . . ?
C152 Si4B C157 107.1(17) . . ?
C157 Si4B C156 110(2) . . ?
C158 Si4B C152 114.9(16) . . ?
C158 Si4B C156 108(2) . . ?
C158 Si4B C157 115.5(19) . . ?
C50 Si5 C52 109.5(4) . . ?
C50 Si5 C53 112.7(4) . . ?
C51 Si5 C50 114.2(3) . . ?
C51 Si5 C52 104.3(5) . . ?
C51 Si5 C53 105.9(5) . . ?
C52 Si5 C53 109.8(5) . . ?
C159 Si5B C161 106(2) . . ?
C159 Si5B C162 117(2) . . ?
C160 Si5B C159 115(2) . . ?
C160 Si5B C161 117(2) . . ?
C160 Si5B C162 99(3) . . ?
C162 Si5B C161 102(3) . . ?
C54 Si6 C50 112.9(3) . . ?
C55 Si6 C50 115.6(3) . . ?
C55 Si6 C54 105.6(4) . . ?
C56 Si6 C50 109.1(3) . . ?
C56 Si6 C54 104.9(4) . . ?
C56 Si6 C55 108.0(4) . . ?
C163 Si6B C159 115.1(18) . . ?
C163 Si6B C164 104.7(18) . . ?
C163 Si6B C165 100(2) . . ?
C164 Si6B C159 110.2(18) . . ?
C164 Si6B C165 114.7(18) . . ?
C165 Si6B C159 111.9(17) . . ?
C57 Si7 C58 112.2(3) . . ?
C57 Si7 C59 110.1(4) . . ?
C57 Si7 C60 114.2(3) . . ?
C58 Si7 C60 107.8(3) . . ?
C59 Si7 C58 105.2(3) . . ?
C59 Si7 C60 106.7(4) . . ?
C60 Si7B C166 120.5(18) . . ?
C60 Si7B C167 97.6(17) . . ?
C60 Si7B C168 118(2) . . ?
C166 Si7B C168 104(2) . . ?
C167 Si7B C166 109.7(19) . . ?
C167 Si7B C168 106(2) . . ?
C57 Si8 C61 115.1(4) . . ?
C57 Si8 C62 113.5(3) . . ?
C57 Si8 C63 110.8(4) . . ?
C62 Si8 C61 104.8(3) . . ?
C63 Si8 C61 102.4(4) . . ?
C63 Si8 C62 109.5(3) . . ?
C62 Si8B C166 100.3(15) . . ?
C62 Si8B C169 111.6(15) . . ?
C62 Si8B C170 102.8(15) . . ?
C166 Si8B C169 115(2) . . ?
C166 Si8B C170 115.2(19) . . ?
C170 Si8B C169 111(2) . . ?
C66 Si9 C68 113.6(3) . . ?
C66 Si9 C69 110.8(3) . . ?
C67 Si9 C66 112.6(3) . . ?
C67 Si9 C68 106.0(4) . . ?
C67 Si9 C69 108.6(4) . . ?
C68 Si9 C69 104.8(4) . . ?
C66 Si10 C70 112.7(2) . . ?
C66 Si10 C71 111.9(3) . . ?
C66 Si10 C72 111.3(3) . . ?
C70 Si10 C71 105.9(3) . . ?
C70 Si10 C72 106.0(3) . . ?
C72 Si10 C71 108.7(3) . . ?
C73 Si11 C76 110.9(3) . . ?
C74 Si11 C73 113.1(2) . . ?
C74 Si11 C76 106.5(3) . . ?
C75 Si11 C73 113.6(2) . . ?
C75 Si11 C74 107.5(2) . . ?
C75 Si11 C76 104.7(3) . . ?
C73 Si12 C77 112.6(3) . . ?
C73 Si12 C78 111.1(3) . . ?
C73 Si12 C79 115.0(2) . . ?
C78 Si12 C77 106.0(3) . . ?
C78 Si12 C79 106.3(3) . . ?
C79 Si12 C77 105.3(3) . . ?
C82 Si13 C83 115.8(2) . . ?
C82 Si13 C84 108.9(2) . . ?
C82 Si13 C85 113.8(2) . . ?
C83 Si13 C85 106.0(3) . . ?
C84 Si13 C83 103.5(3) . . ?
C84 Si13 C85 108.1(3) . . ?
C82 Si14 C86 108.7(2) . . ?
C82 Si14 C87 111.6(2) . . ?
C82 Si14 C88 115.6(2) . . ?
C86 Si14 C87 104.5(2) . . ?
C88 Si14 C86 108.0(2) . . ?
C88 Si14 C87 107.7(2) . . ?
C90 Si15 C89 112.2(2) . . ?
C91 Si15 C89 109.4(2) . . ?
C91 Si15 C90 107.0(2) . . ?
C92 Si15 C89 113.5(2) . . ?
C92 Si15 C90 105.8(2) . . ?
C92 Si15 C91 108.6(2) . . ?
C89 Si16 C93 113.8(2) . . ?
C89 Si16 C95 108.9(2) . . ?
C94 Si16 C89 113.0(2) . . ?
C94 Si16 C93 106.6(2) . . ?
C94 Si16 C95 110.4(2) . . ?
C95 Si16 C93 103.8(2) . . ?
C98 Si17 C99 109.0(2) . . ?
C98 Si17 C100 111.7(2) . . ?
C98 Si17 C101 113.1(2) . . ?
C99 Si17 C101 106.3(3) . . ?
C100 Si17 C99 110.5(3) . . ?
C100 Si17 C101 106.2(3) . . ?
C98 Si18 C104 110.9(2) . . ?
C102 Si18 C98 112.2(2) . . ?
C102 Si18 C104 108.9(2) . . ?
C103 Si18 C98 110.5(2) . . ?
C103 Si18 C102 107.2(2) . . ?
C103 Si18 C104 107.0(3) . . ?
C105 Si19 C107 113.9(2) . . ?
C106 Si19 C105 114.3(2) . . ?
C106 Si19 C107 106.0(2) . . ?
C106 Si19 C108 106.1(2) . . ?
C108 Si19 C105 108.6(2) . . ?
C108 Si19 C107 107.4(2) . . ?
C105 Si20 C109 114.4(2) . . ?
C105 Si20 C110 112.2(2) . . ?
C105 Si20 C111 113.2(2) . . ?
C109 Si20 C110 106.5(2) . . ?
C111 Si20 C109 105.5(2) . . ?
C111 Si20 C110 104.2(3) . . ?
C114 Si21 C115 114.7(5) . . ?
C116 Si21 C114 111.1(6) . . ?
C116 Si21 C115 102.6(5) . . ?
C116 Si21 C117 105.9(4) . . ?
C117 Si21 C114 113.6(6) . . ?
C117 Si21 C115 108.1(5) . . ?
C118 Si22 C114 111.6(5) . . ?
C118 Si22 C119 108.2(4) . . ?
C119 Si22 C114 114.7(5) . . ?
C120 Si22 C114 109.1(4) . . ?
C120 Si22 C118 104.4(4) . . ?
C120 Si22 C119 108.4(4) . . ?
C122 Si23 C121 112.5(2) . . ?
C123 Si23 C121 109.4(2) . . ?
C123 Si23 C122 106.9(3) . . ?
C123 Si23 C124 108.8(3) . . ?
C124 Si23 C121 113.7(2) . . ?
C124 Si23 C122 105.3(2) . . ?
C121 Si24 C125 112.6(3) . . ?
C121 Si24 C126 112.3(2) . . ?
C121 Si24 C127 109.3(2) . . ?
C126 Si24 C125 108.3(3) . . ?
C126 Si24 C127 108.6(3) . . ?
C127 Si24 C125 105.4(3) . . ?
C130 Si25 C132 118.1(4) . . ?
C131 Si25 C130 107.5(4) . . ?
C131 Si25 C132 108.7(4) . . ?
C133 Si25 C130 106.1(3) . . ?
C133 Si25 C131 112.2(4) . . ?
C133 Si25 C132 104.3(4) . . ?
C139 Si26 C138 108.3(3) . . ?
C139 Si26 C140 109.6(3) . . ?
C139 Si26 C141 112.8(3) . . ?
C140 Si26 C138 115.1(3) . . ?
C140 Si26 C141 104.3(3) . . ?
C141 Si26 C138 106.8(2) . . ?
C147 Si27 C146 116.3(3) . . ?
C147 Si27 C149 104.4(3) . . ?
C148 Si27 C146 108.6(3) . . ?
C148 Si27 C147 109.6(4) . . ?
C148 Si27 C149 112.5(3) . . ?
C149 Si27 C146 105.5(3) . . ?
C182 Si28 C130 113(2) . . ?
C182 Si28 C183 117(2) . . ?
C182 Si28 C184 109(2) . . ?
C183 Si28 C130 100(2) . . ?
C183 Si28 C184 109(2) . . ?
C184 Si28 C130 107.6(12) . . ?
C174 Si29 C175 108(3) . . ?
C174 Si29 C176 116(3) . . ?
C174 Si29 C177 99(3) . . ?
C175 Si29 C176 110(2) . . ?
C177 Si29 C175 114(2) . . ?
C177 Si29 C176 110(3) . . ?
C171 Si30 C73 103.5(19) . . ?
C172 Si30 C73 121(3) . . ?
C172 Si30 C171 106(4) . . ?
C172 Si30 C173 111(4) . . ?
C173 Si30 C73 97(2) . . ?
C173 Si30 C171 118(3) . . ?
C146 Si31 C187 114.2(19) . . ?
C149 Si31 C146 108.9(10) . . ?
C149 Si31 C187 119(2) . . ?
C149 Si31 C188 94(2) . . ?
C188 Si31 C146 105(2) . . ?
C188 Si31 C187 113(3) . . ?
C174 Si32 C179 107(2) . . ?
C174 Si32 C180 113(3) . . ?
C178 Si32 C174 117(2) . . ?
C178 Si32 C179 108(2) . . ?
C178 Si32 C180 104(2) . . ?
C180 Si32 C179 109(2) . . ?
C33 Al1 P1 89.7(2) . . ?
C33 Al1 C34 111.2(4) . . ?
C33 Al1 C41 123.5(4) . . ?
C34 Al1 P1 118.8(3) . . ?
C34 Al1 C41 115.6(3) . . ?
C41 Al1 P1 94.0(3) . . ?
C33 Al1B P1B 84.3(11) . . ?
C33 Al1B C34 101.1(14) . . ?
C34 Al1B P1B 116.4(13) . . ?
C152 Al1B P1B 102.3(18) . . ?
C152 Al1B C33 124.9(19) . . ?
C152 Al1B C34 122(2) . . ?
C49 Al2 P2 87.51(17) . . ?
C49 Al2 C50 119.6(3) . . ?
C49 Al2 C57 108.1(3) . . ?
C50 Al2 P2 95.8(2) . . ?
C57 Al2 P2 121.0(2) . . ?
C57 Al2 C50 120.3(3) . . ?
C49 Al2B P2B 94.5(5) . . ?
C159 Al2B P2B 99.6(11) . . ?
C159 Al2B C49 107.4(11) . . ?
C166 Al2B P2B 124.3(12) . . ?
C166 Al2B C49 112.4(13) . . ?
C166 Al2B C159 115.8(16) . . ?
C65 Al3 P3 88.93(14) . . ?
C65 Al3 C66 110.3(2) . . ?
C65 Al3 C73 122.2(2) . . ?
C66 Al3 P3 117.07(18) . . ?
C66 Al3 C73 111.6(2) . . ?
C73 Al3 P3 105.07(16) . . ?
C81 Al4 P4 90.69(13) . . ?
C81 Al4 C82 118.44(19) . . ?
C81 Al4 C89 108.35(18) . . ?
C82 Al4 P4 95.05(14) . . ?
C89 Al4 P4 119.33(13) . . ?
C89 Al4 C82 120.83(18) . . ?
C97 Al5 P5 89.64(14) . . ?
C97 Al5 C98 109.99(18) . . ?
C97 Al5 C105 122.55(18) . . ?
C98 Al5 P5 117.29(14) . . ?
C98 Al5 C105 117.22(18) . . ?
C105 Al5 P5 96.01(13) . . ?
C113 Al6 P6 89.27(14) . . ?
C113 Al6 C174 112.0(15) . . ?
C114 Al6 P6 95.3(4) . . ?
C114 Al6 C113 121.8(3) . . ?
C114 Al6 C121 118.4(4) . . ?
C121 Al6 P6 119.98(15) . . ?
C121 Al6 C113 108.3(2) . . ?
C121 Al6 C174 125.3(19) . . ?
C174 Al6 P6 96(2) . . ?
C2 C1 H1 109.9 . . ?
C9 C1 H1 109.9 . . ?
C9 C1 C2 108.0(3) . . ?
C16 C1 H1 109.9 . . ?
C16 C1 C2 109.7(3) . . ?
C16 C1 C9 109.4(3) . . ?
C3 C2 C1 104.2(3) . . ?
C3 C2 C22 111.4(3) . . ?
C3 C2 C23 113.4(3) . . ?
C22 C2 C1 102.7(3) . . ?
C22 C2 C23 110.5(3) . . ?
C23 C2 C1 114.0(3) . . ?
C4 C3 C2 127.9(4) . . ?
C4 C3 C8 120.1(4) . . ?
C8 C3 C2 112.0(4) . . ?
C3 C4 H4 119.4 . . ?
C3 C4 C5 121.2(4) . . ?
C5 C4 H4 119.4 . . ?
C4 C5 C6 118.2(4) . . ?
C4 C5 C32 118.2(4) . . ?
C6 C5 C32 123.3(4) . . ?
C5 C6 C48 123.2(4) . . ?
C7 C6 C5 119.2(4) . . ?
C7 C6 C48 117.5(4) . . ?
C6 C7 H7 119.6 . . ?
C8 C7 C6 120.7(4) . . ?
C8 C7 H7 119.6 . . ?
C3 C8 C9 111.6(3) . . ?
C7 C8 C3 119.7(4) . . ?
C7 C8 C9 128.5(4) . . ?
C8 C9 C1 103.5(3) . . ?
C8 C9 C26 108.7(3) . . ?
C10 C9 C1 103.0(3) . . ?
C10 C9 C8 113.8(3) . . ?
C10 C9 C26 112.6(3) . . ?
C26 C9 C1 114.9(3) . . ?
C11 C10 C9 127.8(4) . . ?
C11 C10 C15 120.4(4) . . ?
C15 C10 C9 111.7(3) . . ?
C10 C11 H11 119.3 . . ?
C10 C11 C12 121.4(4) . . ?
C12 C11 H11 119.3 . . ?
C11 C12 C13 117.9(4) . . ?
C11 C12 C64 119.1(4) . . ?
C13 C12 C64 122.7(4) . . ?
C12 C13 C80 123.4(4) . . ?
C14 C13 C12 119.6(4) . . ?
C14 C13 C80 117.0(4) . . ?
C13 C14 H14 119.6 . . ?
C15 C14 C13 120.8(4) . . ?
C15 C14 H14 119.6 . . ?
C10 C15 C16 112.1(4) . . ?
C14 C15 C10 119.4(4) . . ?
C14 C15 C16 128.3(4) . . ?
C15 C16 C1 103.3(3) . . ?
C15 C16 C17 114.3(3) . . ?
C15 C16 C29 110.7(3) . . ?
C17 C16 C1 103.4(3) . . ?
C17 C16 C29 110.7(3) . . ?
C29 C16 C1 114.1(3) . . ?
C18 C17 C16 128.2(4) . . ?
C18 C17 C22 119.8(4) . . ?
C22 C17 C16 111.8(3) . . ?
C17 C18 H18 119.4 . . ?
C17 C18 C19 121.3(4) . . ?
C19 C18 H18 119.4 . . ?
C18 C19 C20 119.0(4) . . ?
C18 C19 C96 119.4(4) . . ?
C20 C19 C96 121.2(4) . . ?
C19 C20 C112 124.3(4) . . ?
C21 C20 C19 118.0(4) . . ?
C21 C20 C112 117.7(4) . . ?
C20 C21 H21 119.1 . . ?
C22 C21 C20 121.8(4) . . ?
C22 C21 H21 119.1 . . ?
C17 C22 C2 112.2(3) . . ?
C21 C22 C2 128.2(4) . . ?
C21 C22 C17 119.4(4) . . ?
C2 C23 H23A 108.6 . . ?
C2 C23 H23B 108.6 . . ?
H23A C23 H23B 107.6 . . ?
C24 C23 C2 114.7(3) . . ?
C24 C23 H23A 108.6 . . ?
C24 C23 H23B 108.6 . . ?
C23 C24 H24A 109.3 . . ?
C23 C24 H24B 109.3 . . ?
H24A C24 H24B 107.9 . . ?
C25 C24 C23 111.8(4) . . ?
C25 C24 H24A 109.3 . . ?
C25 C24 H24B 109.3 . . ?
C24 C25 H25A 109.5 . . ?
C24 C25 H25B 109.5 . . ?
C24 C25 H25C 109.5 . . ?
H25A C25 H25B 109.5 . . ?
H25A C25 H25C 109.5 . . ?
H25B C25 H25C 109.5 . . ?
C9 C26 H26A 108.5 . . ?
C9 C26 H26B 108.5 . . ?
H26A C26 H26B 107.5 . . ?
C27 C26 C9 115.1(4) . . ?
C27 C26 H26A 108.5 . . ?
C27 C26 H26B 108.5 . . ?
C26 C27 H27A 109.3 . . ?
C26 C27 H27B 109.3 . . ?
C26 C27 C28 111.8(4) . . ?
H27A C27 H27B 107.9 . . ?
C28 C27 H27A 109.3 . . ?
C28 C27 H27B 109.3 . . ?
C27 C28 H28A 109.5 . . ?
C27 C28 H28B 109.5 . . ?
C27 C28 H28C 109.5 . . ?
H28A C28 H28B 109.5 . . ?
H28A C28 H28C 109.5 . . ?
H28B C28 H28C 109.5 . . ?
C16 C29 H29A 108.6 . . ?
C16 C29 H29B 108.6 . . ?
H29A C29 H29B 107.5 . . ?
C30 C29 C16 114.9(3) . . ?
C30 C29 H29A 108.6 . . ?
C30 C29 H29B 108.6 . . ?
C29 C30 H30A 109.0 . . ?
C29 C30 H30B 109.0 . . ?
H30A C30 H30B 107.8 . . ?
C31 C30 C29 112.9(4) . . ?
C31 C30 H30A 109.0 . . ?
C31 C30 H30B 109.0 . . ?
C30 C31 H31A 109.5 . . ?
C30 C31 H31B 109.5 . . ?
C30 C31 H31C 109.5 . . ?
H31A C31 H31B 109.5 . . ?
H31A C31 H31C 109.5 . . ?
H31B C31 H31C 109.5 . . ?
C33 C32 C5 168.6(5) . . ?
C32 C33 Al1 156.4(5) . . ?
C32 C33 Al1B 165.5(10) . . ?
Si1 C34 Si2 115.4(3) . . ?
Si1 C34 Al1 117.4(3) . . ?
Si1 C34 Al1B 123.4(9) . . ?
Si1 C34 H34A 103.1 . . ?
Si1 C34 H34 104.1 . . ?
Si2 C34 Al1 110.0(3) . . ?
Si2 C34 Al1B 106.1(9) . . ?
Si2 C34 H34A 103.1 . . ?
Si2 C34 H34 104.1 . . ?
Al1 C34 H34 104.1 . . ?
Al1B C34 H34A 103.1 . . ?
Si1 C35 H35A 109.5 . . ?
Si1 C35 H35B 109.5 . . ?
Si1 C35 H35C 109.5 . . ?
H35A C35 H35B 109.5 . . ?
H35A C35 H35C 109.5 . . ?
H35B C35 H35C 109.5 . . ?
Si1 C36 H36A 109.5 . . ?
Si1 C36 H36B 109.5 . . ?
Si1 C36 H36C 109.5 . . ?
H36A C36 H36B 109.5 . . ?
H36A C36 H36C 109.5 . . ?
H36B C36 H36C 109.5 . . ?
Si1 C37 H37A 109.5 . . ?
Si1 C37 H37B 109.5 . . ?
Si1 C37 H37C 109.5 . . ?
H37A C37 H37B 109.5 . . ?
H37A C37 H37C 109.5 . . ?
H37B C37 H37C 109.5 . . ?
Si2 C38 H38A 109.5 . . ?
Si2 C38 H38B 109.5 . . ?
Si2 C38 H38C 109.5 . . ?
H38A C38 H38B 109.5 . . ?
H38A C38 H38C 109.5 . . ?
H38B C38 H38C 109.5 . . ?
Si2 C39 H39A 109.5 . . ?
Si2 C39 H39B 109.5 . . ?
Si2 C39 H39C 109.5 . . ?
H39A C39 H39B 109.5 . . ?
H39A C39 H39C 109.5 . . ?
H39B C39 H39C 109.5 . . ?
Si2 C40 H40A 109.5 . . ?
Si2 C40 H40B 109.5 . . ?
Si2 C40 H40C 109.5 . . ?
H40A C40 H40B 109.5 . . ?
H40A C40 H40C 109.5 . . ?
H40B C40 H40C 109.5 . . ?
Si3 C41 Si4 114.5(3) . . ?
Si3 C41 Al1 120.7(4) . . ?
Si3 C41 H41 100.1 . . ?
Si4 C41 Al1 115.7(3) . . ?
Si4 C41 H41 100.1 . . ?
Al1 C41 H41 100.1 . . ?
Si3 C42 H42A 109.5 . . ?
Si3 C42 H42B 109.5 . . ?
Si3 C42 H42C 109.5 . . ?
H42A C42 H42B 109.5 . . ?
H42A C42 H42C 109.5 . . ?
H42B C42 H42C 109.5 . . ?
Si3 C43 H43A 109.5 . . ?
Si3 C43 H43B 109.5 . . ?
Si3 C43 H43C 109.5 . . ?
H43A C43 H43B 109.5 . . ?
H43A C43 H43C 109.5 . . ?
H43B C43 H43C 109.5 . . ?
Si3 C44 H44A 109.5 . . ?
Si3 C44 H44B 109.5 . . ?
Si3 C44 H44C 109.5 . . ?
H44A C44 H44B 109.5 . . ?
H44A C44 H44C 109.5 . . ?
H44B C44 H44C 109.5 . . ?
Si4 C45 H45A 109.5 . . ?
Si4 C45 H45B 109.5 . . ?
Si4 C45 H45C 109.5 . . ?
H45A C45 H45B 109.5 . . ?
H45A C45 H45C 109.5 . . ?
H45B C45 H45C 109.5 . . ?
Si4 C46 H46A 109.5 . . ?
Si4 C46 H46B 109.5 . . ?
Si4 C46 H46C 109.5 . . ?
H46A C46 H46B 109.5 . . ?
H46A C46 H46C 109.5 . . ?
H46B C46 H46C 109.5 . . ?
Si4 C47 H47A 109.5 . . ?
Si4 C47 H47B 109.5 . . ?
Si4 C47 H47C 109.5 . . ?
H47A C47 H47B 109.5 . . ?
H47A C47 H47C 109.5 . . ?
H47B C47 H47C 109.5 . . ?
C49 C48 C6 166.9(5) . . ?
C48 C49 Al2 164.0(4) . . ?
C48 C49 Al2B 155.1(5) . . ?
Si5 C50 Si6 116.5(4) . . ?
Si5 C50 Al2 121.8(4) . . ?
Si5 C50 H50 100.3 . . ?
Si6 C50 Al2 112.3(3) . . ?
Si6 C50 H50 100.3 . . ?
Al2 C50 H50 100.3 . . ?
Si5 C51 H51A 109.5 . . ?
Si5 C51 H51B 109.5 . . ?
Si5 C51 H51C 109.5 . . ?
H51A C51 H51B 109.5 . . ?
H51A C51 H51C 109.5 . . ?
H51B C51 H51C 109.5 . . ?
Si5 C52 H52A 109.5 . . ?
Si5 C52 H52B 109.5 . . ?
Si5 C52 H52C 109.5 . . ?
H52A C52 H52B 109.5 . . ?
H52A C52 H52C 109.5 . . ?
H52B C52 H52C 109.5 . . ?
Si5 C53 H53A 109.5 . . ?
Si5 C53 H53B 109.5 . . ?
Si5 C53 H53C 109.5 . . ?
H53A C53 H53B 109.5 . . ?
H53A C53 H53C 109.5 . . ?
H53B C53 H53C 109.5 . . ?
Si6 C54 H54A 109.5 . . ?
Si6 C54 H54B 109.5 . . ?
Si6 C54 H54C 109.5 . . ?
H54A C54 H54B 109.5 . . ?
H54A C54 H54C 109.5 . . ?
H54B C54 H54C 109.5 . . ?
Si6 C55 H55A 109.5 . . ?
Si6 C55 H55B 109.5 . . ?
Si6 C55 H55C 109.5 . . ?
H55A C55 H55B 109.5 . . ?
H55A C55 H55C 109.5 . . ?
H55B C55 H55C 109.5 . . ?
Si6 C56 H56A 109.5 . . ?
Si6 C56 H56B 109.5 . . ?
Si6 C56 H56C 109.5 . . ?
H56A C56 H56B 109.5 . . ?
H56A C56 H56C 109.5 . . ?
H56B C56 H56C 109.5 . . ?
Si7 C57 Al2 111.1(4) . . ?
Si7 C57 H57 104.4 . . ?
Si8 C57 Si7 112.6(4) . . ?
Si8 C57 Al2 118.2(4) . . ?
Si8 C57 H57 104.4 . . ?
Al2 C57 H57 104.4 . . ?
Si7 C58 H58A 109.5 . . ?
Si7 C58 H58B 109.5 . . ?
Si7 C58 H58C 109.5 . . ?
H58A C58 H58B 109.5 . . ?
H58A C58 H58C 109.5 . . ?
H58B C58 H58C 109.5 . . ?
Si7 C59 H59A 109.5 . . ?
Si7 C59 H59B 109.5 . . ?
Si7 C59 H59C 109.5 . . ?
H59A C59 H59B 109.5 . . ?
H59A C59 H59C 109.5 . . ?
H59B C59 H59C 109.5 . . ?
Si7 C60 H60A 109.5 . . ?
Si7 C60 H60B 109.5 . . ?
Si7 C60 H60C 109.5 . . ?
Si7B C60 H60D 109.5 . . ?
Si7B C60 H60E 109.5 . . ?
Si7B C60 H60F 109.5 . . ?
H60A C60 H60B 109.5 . . ?
H60A C60 H60C 109.5 . . ?
H60B C60 H60C 109.5 . . ?
H60D C60 H60E 109.5 . . ?
H60D C60 H60F 109.5 . . ?
H60E C60 H60F 109.5 . . ?
Si8 C61 H61A 109.5 . . ?
Si8 C61 H61B 109.5 . . ?
Si8 C61 H61C 109.5 . . ?
H61A C61 H61B 109.5 . . ?
H61A C61 H61C 109.5 . . ?
H61B C61 H61C 109.5 . . ?
Si8 C62 H62A 109.5 . . ?
Si8 C62 H62B 109.5 . . ?
Si8 C62 H62C 109.5 . . ?
Si8B C62 H62D 109.5 . . ?
Si8B C62 H62E 109.5 . . ?
Si8B C62 H62F 109.5 . . ?
H62A C62 H62B 109.5 . . ?
H62A C62 H62C 109.5 . . ?
H62B C62 H62C 109.5 . . ?
H62D C62 H62E 109.5 . . ?
H62D C62 H62F 109.5 . . ?
H62E C62 H62F 109.5 . . ?
Si8 C63 H63A 109.5 . . ?
Si8 C63 H63B 109.5 . . ?
Si8 C63 H63C 109.5 . . ?
H63A C63 H63B 109.5 . . ?
H63A C63 H63C 109.5 . . ?
H63B C63 H63C 109.5 . . ?
C65 C64 C12 171.0(4) . . ?
C64 C65 Al3 164.3(4) . . ?
Si9 C66 Al3 118.1(3) . . ?
Si9 C66 H66 104.2 . . ?
Si10 C66 Si9 113.9(3) . . ?
Si10 C66 Al3 110.6(3) . . ?
Si10 C66 H66 104.2 . . ?
Al3 C66 H66 104.2 . . ?
Si9 C67 H67A 109.5 . . ?
Si9 C67 H67B 109.5 . . ?
Si9 C67 H67C 109.5 . . ?
H67A C67 H67B 109.5 . . ?
H67A C67 H67C 109.5 . . ?
H67B C67 H67C 109.5 . . ?
Si9 C68 H68A 109.5 . . ?
Si9 C68 H68B 109.5 . . ?
Si9 C68 H68C 109.5 . . ?
H68A C68 H68B 109.5 . . ?
H68A C68 H68C 109.5 . . ?
H68B C68 H68C 109.5 . . ?
Si9 C69 H69A 109.5 . . ?
Si9 C69 H69B 109.5 . . ?
Si9 C69 H69C 109.5 . . ?
H69A C69 H69B 109.5 . . ?
H69A C69 H69C 109.5 . . ?
H69B C69 H69C 109.5 . . ?
Si10 C70 H70A 109.5 . . ?
Si10 C70 H70B 109.5 . . ?
Si10 C70 H70C 109.5 . . ?
H70A C70 H70B 109.5 . . ?
H70A C70 H70C 109.5 . . ?
H70B C70 H70C 109.5 . . ?
Si10 C71 H71A 109.5 . . ?
Si10 C71 H71B 109.5 . . ?
Si10 C71 H71C 109.5 . . ?
H71A C71 H71B 109.5 . . ?
H71A C71 H71C 109.5 . . ?
H71B C71 H71C 109.5 . . ?
Si10 C72 H72A 109.5 . . ?
Si10 C72 H72B 109.5 . . ?
Si10 C72 H72C 109.5 . . ?
H72A C72 H72B 109.5 . . ?
H72A C72 H72C 109.5 . . ?
H72B C72 H72C 109.5 . . ?
Si11 C73 Si30 132.7(5) . . ?
Si11 C73 Al3 120.7(2) . . ?
Si11 C73 H73A 91.4 . . ?
Si11 C73 H73 97.1 . . ?
Si12 C73 Si11 113.6(2) . . ?
Si12 C73 Al3 121.2(3) . . ?
Si12 C73 H73 97.1 . . ?
Si30 C73 Al3 106.4(5) . . ?
Si30 C73 H73A 91.4 . . ?
Al3 C73 H73A 91.4 . . ?
Al3 C73 H73 97.1 . . ?
Si11 C74 H74A 109.5 . . ?
Si11 C74 H74B 109.5 . . ?
Si11 C74 H74C 109.5 . . ?
H74A C74 H74B 109.5 . . ?
H74A C74 H74C 109.5 . . ?
H74B C74 H74C 109.5 . . ?
Si11 C75 H75A 109.5 . . ?
Si11 C75 H75B 109.5 . . ?
Si11 C75 H75C 109.5 . . ?
H75A C75 H75B 109.5 . . ?
H75A C75 H75C 109.5 . . ?
H75B C75 H75C 109.5 . . ?
Si11 C76 H76A 109.5 . . ?
Si11 C76 H76B 109.5 . . ?
Si11 C76 H76C 109.5 . . ?
H76A C76 H76B 109.5 . . ?
H76A C76 H76C 109.5 . . ?
H76B C76 H76C 109.5 . . ?
Si12 C77 H77A 109.5 . . ?
Si12 C77 H77B 109.5 . . ?
Si12 C77 H77C 109.5 . . ?
H77A C77 H77B 109.5 . . ?
H77A C77 H77C 109.5 . . ?
H77B C77 H77C 109.5 . . ?
Si12 C78 H78A 109.5 . . ?
Si12 C78 H78B 109.5 . . ?
Si12 C78 H78C 109.5 . . ?
H78A C78 H78B 109.5 . . ?
H78A C78 H78C 109.5 . . ?
H78B C78 H78C 109.5 . . ?
Si12 C79 H79A 109.5 . . ?
Si12 C79 H79B 109.5 . . ?
Si12 C79 H79C 109.5 . . ?
H79A C79 H79B 109.5 . . ?
H79A C79 H79C 109.5 . . ?
H79B C79 H79C 109.5 . . ?
C81 C80 C13 167.5(4) . . ?
C80 C81 Al4 163.2(4) . . ?
Si13 C82 Al4 120.9(2) . . ?
Si13 C82 H82 100.0 . . ?
Si14 C82 Si13 116.2(2) . . ?
Si14 C82 Al4 114.0(2) . . ?
Si14 C82 H82 100.0 . . ?
Al4 C82 H82 100.0 . . ?
Si13 C83 H83A 109.5 . . ?
Si13 C83 H83B 109.5 . . ?
Si13 C83 H83C 109.5 . . ?
H83A C83 H83B 109.5 . . ?
H83A C83 H83C 109.5 . . ?
H83B C83 H83C 109.5 . . ?
Si13 C84 H84A 109.5 . . ?
Si13 C84 H84B 109.5 . . ?
Si13 C84 H84C 109.5 . . ?
H84A C84 H84B 109.5 . . ?
H84A C84 H84C 109.5 . . ?
H84B C84 H84C 109.5 . . ?
Si13 C85 H85A 109.5 . . ?
Si13 C85 H85B 109.5 . . ?
Si13 C85 H85C 109.5 . . ?
H85A C85 H85B 109.5 . . ?
H85A C85 H85C 109.5 . . ?
H85B C85 H85C 109.5 . . ?
Si14 C86 H86A 109.5 . . ?
Si14 C86 H86B 109.5 . . ?
Si14 C86 H86C 109.5 . . ?
H86A C86 H86B 109.5 . . ?
H86A C86 H86C 109.5 . . ?
H86B C86 H86C 109.5 . . ?
Si14 C87 H87A 109.5 . . ?
Si14 C87 H87B 109.5 . . ?
Si14 C87 H87C 109.5 . . ?
H87A C87 H87B 109.5 . . ?
H87A C87 H87C 109.5 . . ?
H87B C87 H87C 109.5 . . ?
Si14 C88 H88A 109.5 . . ?
Si14 C88 H88B 109.5 . . ?
Si14 C88 H88C 109.5 . . ?
H88A C88 H88B 109.5 . . ?
H88A C88 H88C 109.5 . . ?
H88B C88 H88C 109.5 . . ?
Si15 C89 Al4 111.1(2) . . ?
Si15 C89 H89 104.8 . . ?
Si16 C89 Si15 113.2(2) . . ?
Si16 C89 Al4 116.9(2) . . ?
Si16 C89 H89 104.8 . . ?
Al4 C89 H89 104.8 . . ?
Si15 C90 H90A 109.5 . . ?
Si15 C90 H90B 109.5 . . ?
Si15 C90 H90C 109.5 . . ?
H90A C90 H90B 109.5 . . ?
H90A C90 H90C 109.5 . . ?
H90B C90 H90C 109.5 . . ?
Si15 C91 H91A 109.5 . . ?
Si15 C91 H91B 109.5 . . ?
Si15 C91 H91C 109.5 . . ?
H91A C91 H91B 109.5 . . ?
H91A C91 H91C 109.5 . . ?
H91B C91 H91C 109.5 . . ?
Si15 C92 H92A 109.5 . . ?
Si15 C92 H92B 109.5 . . ?
Si15 C92 H92C 109.5 . . ?
H92A C92 H92B 109.5 . . ?
H92A C92 H92C 109.5 . . ?
H92B C92 H92C 109.5 . . ?
Si16 C93 H93A 109.5 . . ?
Si16 C93 H93B 109.5 . . ?
Si16 C93 H93C 109.5 . . ?
H93A C93 H93B 109.5 . . ?
H93A C93 H93C 109.5 . . ?
H93B C93 H93C 109.5 . . ?
Si16 C94 H94A 109.5 . . ?
Si16 C94 H94B 109.5 . . ?
Si16 C94 H94C 109.5 . . ?
H94A C94 H94B 109.5 . . ?
H94A C94 H94C 109.5 . . ?
H94B C94 H94C 109.5 . . ?
Si16 C95 H95A 109.5 . . ?
Si16 C95 H95B 109.5 . . ?
Si16 C95 H95C 109.5 . . ?
H95A C95 H95B 109.5 . . ?
H95A C95 H95C 109.5 . . ?
H95B C95 H95C 109.5 . . ?
C97 C96 C19 168.7(4) . . ?
C96 C97 Al5 163.4(4) . . ?
Si17 C98 Si18 115.7(2) . . ?
Si17 C98 Al5 117.7(2) . . ?
Si17 C98 H98 104.3 . . ?
Si18 C98 Al5 108.8(2) . . ?
Si18 C98 H98 104.3 . . ?
Al5 C98 H98 104.3 . . ?
Si17 C99 H99A 109.5 . . ?
Si17 C99 H99B 109.5 . . ?
Si17 C99 H99C 109.5 . . ?
H99A C99 H99B 109.5 . . ?
H99A C99 H99C 109.5 . . ?
H99B C99 H99C 109.5 . . ?
Si17 C100 H10A 109.5 . . ?
Si17 C100 H10B 109.5 . . ?
Si17 C100 H10C 109.5 . . ?
H10A C100 H10B 109.5 . . ?
H10A C100 H10C 109.5 . . ?
H10B C100 H10C 109.5 . . ?
Si17 C101 H10M 109.5 . . ?
Si17 C101 H10N 109.5 . . ?
Si17 C101 H10O 109.5 . . ?
H10M C101 H10N 109.5 . . ?
H10M C101 H10O 109.5 . . ?
H10N C101 H10O 109.5 . . ?
Si18 C102 H10G 109.5 . . ?
Si18 C102 H10H 109.5 . . ?
Si18 C102 H10I 109.5 . . ?
H10G C102 H10H 109.5 . . ?
H10G C102 H10I 109.5 . . ?
H10H C102 H10I 109.5 . . ?
Si18 C103 H10P 109.5 . . ?
Si18 C103 H10Q 109.5 . . ?
Si18 C103 H10R 109.5 . . ?
H10P C103 H10Q 109.5 . . ?
H10P C103 H10R 109.5 . . ?
H10Q C103 H10R 109.5 . . ?
Si18 C104 H10Y 109.5 . . ?
Si18 C104 HR 109.5 . . ?
Si18 C104 HS 109.5 . . ?
H10Y C104 HR 109.5 . . ?
H10Y C104 HS 109.5 . . ?
HR C104 HS 109.5 . . ?
Si19 C105 Al5 119.9(2) . . ?
Si19 C105 H105 100.8 . . ?
Si20 C105 Si19 113.9(2) . . ?
Si20 C105 Al5 115.9(2) . . ?
Si20 C105 H105 100.8 . . ?
Al5 C105 H105 100.8 . . ?
Si19 C106 H10S 109.5 . . ?
Si19 C106 H10T 109.5 . . ?
Si19 C106 H10U 109.5 . . ?
H10S C106 H10T 109.5 . . ?
H10S C106 H10U 109.5 . . ?
H10T C106 H10U 109.5 . . ?
Si19 C107 H10J 109.5 . . ?
Si19 C107 H10K 109.5 . . ?
Si19 C107 H10L 109.5 . . ?
H10J C107 H10K 109.5 . . ?
H10J C107 H10L 109.5 . . ?
H10K C107 H10L 109.5 . . ?
Si19 C108 H10V 109.5 . . ?
Si19 C108 H10W 109.5 . . ?
Si19 C108 H10X 109.5 . . ?
H10V C108 H10W 109.5 . . ?
H10V C108 H10X 109.5 . . ?
H10W C108 H10X 109.5 . . ?
Si20 C109 H10D 109.5 . . ?
Si20 C109 H10E 109.5 . . ?
Si20 C109 H10F 109.5 . . ?
H10D C109 H10E 109.5 . . ?
H10D C109 H10F 109.5 . . ?
H10E C109 H10F 109.5 . . ?
Si20 C110 H11J 109.5 . . ?
Si20 C110 H11K 109.5 . . ?
Si20 C110 H11L 109.5 . . ?
H11J C110 H11K 109.5 . . ?
H11J C110 H11L 109.5 . . ?
H11K C110 H11L 109.5 . . ?
Si20 C111 H11D 109.5 . . ?
Si20 C111 H11E 109.5 . . ?
Si20 C111 H11F 109.5 . . ?
H11D C111 H11E 109.5 . . ?
H11D C111 H11F 109.5 . . ?
H11E C111 H11F 109.5 . . ?
C113 C112 C20 166.1(5) . . ?
C112 C113 Al6 160.3(4) . . ?
Si21 C114 Al6 122.1(6) . . ?
Si21 C114 H114 100.2 . . ?
Si22 C114 Si21 113.2(7) . . ?
Si22 C114 Al6 115.5(4) . . ?
Si22 C114 H114 100.2 . . ?
Al6 C114 H114 100.2 . . ?
Si21 C115 H11G 109.5 . . ?
Si21 C115 H11H 109.5 . . ?
Si21 C115 H11I 109.5 . . ?
H11G C115 H11H 109.5 . . ?
H11G C115 H11I 109.5 . . ?
H11H C115 H11I 109.5 . . ?
Si21 C116 H11M 109.5 . . ?
Si21 C116 H11N 109.5 . . ?
Si21 C116 H11O 109.5 . . ?
H11M C116 H11N 109.5 . . ?
H11M C116 H11O 109.5 . . ?
H11N C116 H11O 109.5 . . ?
Si21 C117 H11A 109.5 . . ?
Si21 C117 H11B 109.5 . . ?
Si21 C117 H11C 109.5 . . ?
H11A C117 H11B 109.5 . . ?
H11A C117 H11C 109.5 . . ?
H11B C117 H11C 109.5 . . ?
Si22 C118 H11P 109.5 . . ?
Si22 C118 H11Q 109.5 . . ?
Si22 C118 H11R 109.5 . . ?
H11P C118 H11Q 109.5 . . ?
H11P C118 H11R 109.5 . . ?
H11Q C118 H11R 109.5 . . ?
Si22 C119 H11S 109.5 . . ?
Si22 C119 H11T 109.5 . . ?
Si22 C119 H11U 109.5 . . ?
H11S C119 H11T 109.5 . . ?
H11S C119 H11U 109.5 . . ?
H11T C119 H11U 109.5 . . ?
Si22 C120 H12M 109.5 . . ?
Si22 C120 H12N 109.5 . . ?
Si22 C120 H12O 109.5 . . ?
H12M C120 H12N 109.5 . . ?
H12M C120 H12O 109.5 . . ?
H12N C120 H12O 109.5 . . ?
Si23 C121 Al6 111.7(2) . . ?
Si23 C121 H121 104.1 . . ?
Si24 C121 Si23 113.4(2) . . ?
Si24 C121 Al6 117.6(2) . . ?
Si24 C121 H121 104.1 . . ?
Al6 C121 H121 104.1 . . ?
Si23 C122 H12P 109.5 . . ?
Si23 C122 H12Q 109.5 . . ?
Si23 C122 H12R 109.5 . . ?
H12P C122 H12Q 109.5 . . ?
H12P C122 H12R 109.5 . . ?
H12Q C122 H12R 109.5 . . ?
Si23 C123 H12G 109.5 . . ?
Si23 C123 H12H 109.5 . . ?
Si23 C123 H12I 109.5 . . ?
H12G C123 H12H 109.5 . . ?
H12G C123 H12I 109.5 . . ?
H12H C123 H12I 109.5 . . ?
Si23 C124 H12S 109.5 . . ?
Si23 C124 H12T 109.5 . . ?
Si23 C124 H12U 109.5 . . ?
H12S C124 H12T 109.5 . . ?
H12S C124 H12U 109.5 . . ?
H12T C124 H12U 109.5 . . ?
Si24 C125 H12D 109.5 . . ?
Si24 C125 H12E 109.5 . . ?
Si24 C125 H12F 109.5 . . ?
H12D C125 H12E 109.5 . . ?
H12D C125 H12F 109.5 . . ?
H12E C125 H12F 109.5 . . ?
Si24 C126 H12V 109.5 . . ?
Si24 C126 H12W 109.5 . . ?
Si24 C126 H12X 109.5 . . ?
H12V C126 H12W 109.5 . . ?
H12V C126 H12X 109.5 . . ?
H12W C126 H12X 109.5 . . ?
Si24 C127 H12J 109.5 . . ?
Si24 C127 H12K 109.5 . . ?
Si24 C127 H12L 109.5 . . ?
H12J C127 H12K 109.5 . . ?
H12J C127 H12L 109.5 . . ?
H12K C127 H12L 109.5 . . ?
P1 C128 H 109.5 . . ?
P1 C128 H12Y 109.5 . . ?
P1 C128 HA 109.5 . . ?
P1B C128 HB 109.5 . . ?
P1B C128 HC 109.5 . . ?
P1B C128 HD 109.5 . . ?
H C128 H12Y 109.5 . . ?
H C128 HA 109.5 . . ?
H12Y C128 HA 109.5 . . ?
HB C128 HC 109.5 . . ?
HB C128 HD 109.5 . . ?
HC C128 HD 109.5 . . ?
P1 C129 H12A 109.5 . . ?
P1 C129 H12B 109.5 . . ?
P1 C129 H12C 109.5 . . ?
H12A C129 H12B 109.5 . . ?
H12A C129 H12C 109.5 . . ?
H12B C129 H12C 109.5 . . ?
P1 C130 Si25 123.9(3) . . ?
P1 C130 H13O 106.4 . . ?
P1 C130 H13P 106.4 . . ?
P1B C130 Si28 140.5(7) . . ?
P1B C130 H13Q 101.9 . . ?
P1B C130 H13R 101.9 . . ?
Si25 C130 H13O 106.4 . . ?
Si25 C130 H13P 106.4 . . ?
Si28 C130 H13Q 101.9 . . ?
Si28 C130 H13R 101.9 . . ?
H13O C130 H13P 106.4 . . ?
H13Q C130 H13R 104.7 . . ?
Si25 C131 H13F 109.5 . . ?
Si25 C131 H13G 109.5 . . ?
Si25 C131 H13H 109.5 . . ?
H13F C131 H13G 109.5 . . ?
H13F C131 H13H 109.5 . . ?
H13G C131 H13H 109.5 . . ?
Si25 C132 H13S 109.5 . . ?
Si25 C132 H13T 109.5 . . ?
Si25 C132 H13U 109.5 . . ?
H13S C132 H13T 109.5 . . ?
H13S C132 H13U 109.5 . . ?
H13T C132 H13U 109.5 . . ?
P2 C133 Si25 127.0(4) . . ?
P2 C133 H13D 105.6 . . ?
P2 C133 H13E 105.6 . . ?
Si25 C133 H13D 105.6 . . ?
Si25 C133 H13E 105.6 . . ?
H13D C133 H13E 106.1 . . ?
P2 C134 H13V 109.5 . . ?
P2 C134 H13W 109.5 . . ?
P2 C134 H13X 109.5 . . ?
H13V C134 H13W 109.5 . . ?
H13V C134 H13X 109.5 . . ?
H13W C134 H13X 109.5 . . ?
P2 C135 H13I 109.5 . . ?
P2 C135 H13J 109.5 . . ?
P2 C135 H13K 109.5 . . ?
H13I C135 H13J 109.5 . . ?
H13I C135 H13K 109.5 . . ?
H13J C135 H13K 109.5 . . ?
P3 C136 H13Y 109.5 . . ?
P3 C136 HE 109.5 . . ?
P3 C136 HF 109.5 . . ?
H13Y C136 HE 109.5 . . ?
H13Y C136 HF 109.5 . . ?
HE C136 HF 109.5 . . ?
P3 C137 H13A 109.5 . . ?
P3 C137 H13B 109.5 . . ?
P3 C137 H13C 109.5 . . ?
H13A C137 H13B 109.5 . . ?
H13A C137 H13C 109.5 . . ?
H13B C137 H13C 109.5 . . ?
P3 C138 Si26 125.1(3) . . ?
P3 C138 H13Z 106.0 . . ?
P3 C138 HG 106.0 . . ?
Si26 C138 H13Z 106.0 . . ?
Si26 C138 HG 106.0 . . ?
H13Z C138 HG 106.3 . . ?
Si26 C139 H13L 109.5 . . ?
Si26 C139 H13M 109.5 . . ?
Si26 C139 H13N 109.5 . . ?
H13L C139 H13M 109.5 . . ?
H13L C139 H13N 109.5 . . ?
H13M C139 H13N 109.5 . . ?
Si26 C140 H14P 109.5 . . ?
Si26 C140 H14Q 109.5 . . ?
Si26 C140 H14R 109.5 . . ?
H14P C140 H14Q 109.5 . . ?
H14P C140 H14R 109.5 . . ?
H14Q C140 H14R 109.5 . . ?
P4 C141 Si26 125.4(3) . . ?
P4 C141 H14D 106.0 . . ?
P4 C141 H14E 106.0 . . ?
Si26 C141 H14D 106.0 . . ?
Si26 C141 H14E 106.0 . . ?
H14D C141 H14E 106.3 . . ?
P4 C142 H14S 109.5 . . ?
P4 C142 H14T 109.5 . . ?
P4 C142 H14U 109.5 . . ?
H14S C142 H14T 109.5 . . ?
H14S C142 H14U 109.5 . . ?
H14T C142 H14U 109.5 . . ?
P4 C143 H14J 109.5 . . ?
P4 C143 H14K 109.5 . . ?
P4 C143 H14L 109.5 . . ?
H14J C143 H14K 109.5 . . ?
H14J C143 H14L 109.5 . . ?
H14K C143 H14L 109.5 . . ?
P5 C144 H14V 109.5 . . ?
P5 C144 H14W 109.5 . . ?
P5 C144 H14X 109.5 . . ?
H14V C144 H14W 109.5 . . ?
H14V C144 H14X 109.5 . . ?
H14W C144 H14X 109.5 . . ?
P5 C145 H14A 109.5 . . ?
P5 C145 H14B 109.5 . . ?
P5 C145 H14C 109.5 . . ?
H14A C145 H14B 109.5 . . ?
H14A C145 H14C 109.5 . . ?
H14B C145 H14C 109.5 . . ?
P5 C146 Si27 123.5(3) . . ?
P5 C146 Si31 136.3(8) . . ?
P5 C146 HH 103.1 . . ?
P5 C146 HI 103.1 . . ?
P5 C146 H14Y 106.5 . . ?
P5 C146 HJ 106.5 . . ?
Si27 C146 H14Y 106.5 . . ?
Si27 C146 HJ 106.5 . . ?
Si31 C146 HH 103.1 . . ?
Si31 C146 HI 103.1 . . ?
HH C146 HI 105.1 . . ?
H14Y C146 HJ 106.5 . . ?
Si27 C147 H14M 109.5 . . ?
Si27 C147 H14N 109.5 . . ?
Si27 C147 H14O 109.5 . . ?
H14M C147 H14N 109.5 . . ?
H14M C147 H14O 109.5 . . ?
H14N C147 H14O 109.5 . . ?
Si27 C148 H14Z 109.5 . . ?
Si27 C148 HK 109.5 . . ?
Si27 C148 HL 109.5 . . ?
H14Z C148 HK 109.5 . . ?
H14Z C148 HL 109.5 . . ?
HK C148 HL 109.5 . . ?
P6 C149 Si27 129.1(3) . . ?
P6 C149 H14H 108.9 . . ?
P6 C149 H14I 108.9 . . ?
P6 C149 H14F 105.0 . . ?
P6 C149 H14G 105.0 . . ?
Si27 C149 H14F 105.0 . . ?
Si27 C149 H14G 105.0 . . ?
Si31 C149 P6 113.4(10) . . ?
Si31 C149 H14H 108.9 . . ?
Si31 C149 H14I 108.9 . . ?
H14H C149 H14I 107.7 . . ?
H14F C149 H14G 105.9 . . ?
P6 C150 H15P 109.5 . . ?
P6 C150 H15Q 109.5 . . ?
P6 C150 H15R 109.5 . . ?
H15P C150 H15Q 109.5 . . ?
H15P C150 H15R 109.5 . . ?
H15Q C150 H15R 109.5 . . ?
P6 C151 H15M 109.5 . . ?
P6 C151 H15N 109.5 . . ?
P6 C151 H15O 109.5 . . ?
H15M C151 H15N 109.5 . . ?
H15M C151 H15O 109.5 . . ?
H15N C151 H15O 109.5 . . ?
Si3B C152 Si4B 119(2) . . ?
Si3B C152 Al1B 127(2) . . ?
Si3B C152 H152 92.2 . . ?
Si4B C152 Al1B 112.9(19) . . ?
Si4B C152 H152 92.2 . . ?
Al1B C152 H152 92.2 . . ?
Si3B C153 H15A 109.5 . . ?
Si3B C153 H15B 109.5 . . ?
Si3B C153 H15C 109.5 . . ?
H15A C153 H15B 109.5 . . ?
H15A C153 H15C 109.5 . . ?
H15B C153 H15C 109.5 . . ?
Si3B C154 H15G 109.5 . . ?
Si3B C154 H15H 109.5 . . ?
Si3B C154 H15I 109.5 . . ?
H15G C154 H15H 109.5 . . ?
H15G C154 H15I 109.5 . . ?
H15H C154 H15I 109.5 . . ?
Si3B C155 H15V 109.5 . . ?
Si3B C155 H15W 109.5 . . ?
Si3B C155 H15X 109.5 . . ?
H15V C155 H15W 109.5 . . ?
H15V C155 H15X 109.5 . . ?
H15W C155 H15X 109.5 . . ?
Si4B C156 H15S 109.5 . . ?
Si4B C156 H15T 109.5 . . ?
Si4B C156 H15U 109.5 . . ?
H15S C156 H15T 109.5 . . ?
H15S C156 H15U 109.5 . . ?
H15T C156 H15U 109.5 . . ?
Si4B C157 H15D 109.5 . . ?
Si4B C157 H15E 109.5 . . ?
Si4B C157 H15F 109.5 . . ?
H15D C157 H15E 109.5 . . ?
H15D C157 H15F 109.5 . . ?
H15E C157 H15F 109.5 . . ?
Si4B C158 H15J 109.5 . . ?
Si4B C158 H15K 109.5 . . ?
Si4B C158 H15L 109.5 . . ?
H15J C158 H15K 109.5 . . ?
H15J C158 H15L 109.5 . . ?
H15K C158 H15L 109.5 . . ?
Si5B C159 Si6B 117.1(19) . . ?
Si5B C159 Al2B 124(2) . . ?
Si5B C159 H159 97.2 . . ?
Si6B C159 Al2B 114.5(17) . . ?
Si6B C159 H159 97.2 . . ?
Al2B C159 H159 97.2 . . ?
Si5B C160 H16G 109.5 . . ?
Si5B C160 H16H 109.5 . . ?
Si5B C160 H16I 109.5 . . ?
H16G C160 H16H 109.5 . . ?
H16G C160 H16I 109.5 . . ?
H16H C160 H16I 109.5 . . ?
Si5B C161 H16J 109.5 . . ?
Si5B C161 H16K 109.5 . . ?
Si5B C161 H16L 109.5 . . ?
H16J C161 H16K 109.5 . . ?
H16J C161 H16L 109.5 . . ?
H16K C161 H16L 109.5 . . ?
Si5B C162 H16V 109.5 . . ?
Si5B C162 H16W 109.5 . . ?
Si5B C162 H16X 109.5 . . ?
H16V C162 H16W 109.5 . . ?
H16V C162 H16X 109.5 . . ?
H16W C162 H16X 109.5 . . ?
Si6B C163 H16S 109.5 . . ?
Si6B C163 H16T 109.5 . . ?
Si6B C163 H16U 109.5 . . ?
H16S C163 H16T 109.5 . . ?
H16S C163 H16U 109.5 . . ?
H16T C163 H16U 109.5 . . ?
Si6B C164 H16D 109.5 . . ?
Si6B C164 H16E 109.5 . . ?
Si6B C164 H16F 109.5 . . ?
H16D C164 H16E 109.5 . . ?
H16D C164 H16F 109.5 . . ?
H16E C164 H16F 109.5 . . ?
Si6B C165 H16A 109.5 . . ?
Si6B C165 H16B 109.5 . . ?
Si6B C165 H16C 109.5 . . ?
H16A C165 H16B 109.5 . . ?
H16A C165 H16C 109.5 . . ?
H16B C165 H16C 109.5 . . ?
Si7B C166 Al2B 114(2) . . ?
Si7B C166 H166 104.4 . . ?
Si8B C166 Si7B 113(2) . . ?
Si8B C166 Al2B 115(2) . . ?
Si8B C166 H166 104.4 . . ?
Al2B C166 H166 104.4 . . ?
Si7B C167 H16Y 109.5 . . ?
Si7B C167 HM 109.5 . . ?
Si7B C167 HN 109.5 . . ?
H16Y C167 HM 109.5 . . ?
H16Y C167 HN 109.5 . . ?
HM C167 HN 109.5 . . ?
Si7B C168 H16M 109.5 . . ?
Si7B C168 H16N 109.5 . . ?
Si7B C168 H16O 109.5 . . ?
H16M C168 H16N 109.5 . . ?
H16M C168 H16O 109.5 . . ?
H16N C168 H16O 109.5 . . ?
Si8B C169 H16P 109.5 . . ?
Si8B C169 H16Q 109.5 . . ?
Si8B C169 H16R 109.5 . . ?
H16P C169 H16Q 109.5 . . ?
H16P C169 H16R 109.5 . . ?
H16Q C169 H16R 109.5 . . ?
Si8B C170 H17Y 109.5 . . ?
Si8B C170 HP 109.5 . . ?
Si8B C170 HQ 109.5 . . ?
H17Y C170 HP 109.5 . . ?
H17Y C170 HQ 109.5 . . ?
HP C170 HQ 109.5 . . ?
Si30 C171 H17M 109.5 . . ?
Si30 C171 H17N 109.5 . . ?
Si30 C171 H17O 109.5 . . ?
H17M C171 H17N 109.5 . . ?
H17M C171 H17O 109.5 . . ?
H17N C171 H17O 109.5 . . ?
Si30 C172 H17S 109.5 . . ?
Si30 C172 H17T 109.5 . . ?
Si30 C172 H17U 109.5 . . ?
H17S C172 H17T 109.5 . . ?
H17S C172 H17U 109.5 . . ?
H17T C172 H17U 109.5 . . ?
Si30 C173 H17P 109.5 . . ?
Si30 C173 H17Q 109.5 . . ?
Si30 C173 H17R 109.5 . . ?
H17P C173 H17Q 109.5 . . ?
H17P C173 H17R 109.5 . . ?
H17Q C173 H17R 109.5 . . ?
Si29 C174 Al6 122(3) . . ?
Si29 C174 H174 98.5 . . ?
Si32 C174 Si29 124(4) . . ?
Si32 C174 Al6 108(3) . . ?
Si32 C174 H174 98.5 . . ?
Al6 C174 H174 98.5 . . ?
Si29 C175 H17J 109.5 . . ?
Si29 C175 H17K 109.5 . . ?
Si29 C175 H17L 109.5 . . ?
H17J C175 H17K 109.5 . . ?
H17J C175 H17L 109.5 . . ?
H17K C175 H17L 109.5 . . ?
Si29 C176 H17G 109.5 . . ?
Si29 C176 H17H 109.5 . . ?
Si29 C176 H17I 109.5 . . ?
H17G C176 H17H 109.5 . . ?
H17G C176 H17I 109.5 . . ?
H17H C176 H17I 109.5 . . ?
Si29 C177 H17V 109.5 . . ?
Si29 C177 H17W 109.5 . . ?
Si29 C177 H17X 109.5 . . ?
H17V C177 H17W 109.5 . . ?
H17V C177 H17X 109.5 . . ?
H17W C177 H17X 109.5 . . ?
Si32 C178 H17D 109.5 . . ?
Si32 C178 H17E 109.5 . . ?
Si32 C178 H17F 109.5 . . ?
H17D C178 H17E 109.5 . . ?
H17D C178 H17F 109.5 . . ?
H17E C178 H17F 109.5 . . ?
Si32 C179 H17A 109.5 . . ?
Si32 C179 H17B 109.5 . . ?
Si32 C179 H17C 109.5 . . ?
H17A C179 H17B 109.5 . . ?
H17A C179 H17C 109.5 . . ?
H17B C179 H17C 109.5 . . ?
Si32 C180 H18A 109.5 . . ?
Si32 C180 H18B 109.5 . . ?
Si32 C180 H18C 109.5 . . ?
H18A C180 H18B 109.5 . . ?
H18A C180 H18C 109.5 . . ?
H18B C180 H18C 109.5 . . ?
P1B C181 H18J 109.5 . . ?
P1B C181 H18K 109.5 . . ?
P1B C181 H18L 109.5 . . ?
H18J C181 H18K 109.5 . . ?
H18J C181 H18L 109.5 . . ?
H18K C181 H18L 109.5 . . ?
Si28 C182 H18X 109.5 . . ?
Si28 C182 H18Y 109.5 . . ?
Si28 C182 HO 109.5 . . ?
H18X C182 H18Y 109.5 . . ?
H18X C182 HO 109.5 . . ?
H18Y C182 HO 109.5 . . ?
Si28 C183 H18R 109.5 . . ?
Si28 C183 H18S 109.5 . . ?
Si28 C183 H18T 109.5 . . ?
H18R C183 H18S 109.5 . . ?
H18R C183 H18T 109.5 . . ?
H18S C183 H18T 109.5 . . ?
P2B C184 Si28 129(2) . . ?
P2B C184 H18P 105.0 . . ?
P2B C184 H18Q 105.0 . . ?
Si28 C184 H18P 105.0 . . ?
Si28 C184 H18Q 105.0 . . ?
H18P C184 H18Q 105.9 . . ?
P2B C185 H18U 109.5 . . ?
P2B C185 H18V 109.5 . . ?
P2B C185 H18W 109.5 . . ?
H18U C185 H18V 109.5 . . ?
H18U C185 H18W 109.5 . . ?
H18V C185 H18W 109.5 . . ?
P2B C186 H18G 109.5 . . ?
P2B C186 H18H 109.5 . . ?
P2B C186 H18I 109.5 . . ?
H18G C186 H18H 109.5 . . ?
H18G C186 H18I 109.5 . . ?
H18H C186 H18I 109.5 . . ?
Si31 C187 H18M 109.5 . . ?
Si31 C187 H18N 109.5 . . ?
Si31 C187 H18O 109.5 . . ?
H18M C187 H18N 109.5 . . ?
H18M C187 H18O 109.5 . . ?
H18N C187 H18O 109.5 . . ?
Si31 C188 H18D 109.5 . . ?
Si31 C188 H18E 109.5 . . ?
Si31 C188 H18F 109.5 . . ?
H18D C188 H18E 109.5 . . ?
H18D C188 H18F 109.5 . . ?
H18E C188 H18F 109.5 . . ?

loop_
_geom_bond_atom_site_label_1
_geom_bond_atom_site_label_2
_geom_bond_distance
_geom_bond_site_symmetry_2
_geom_bond_publ_flag
P1 Al1 2.506(7) . ?
P1 C128 1.811(6) . ?
P1 C129 1.802(8) . ?
P1 C130 1.866(6) . ?
P1B Al1B 2.55(3) . ?
P1B C128 1.986(15) . ?
P1B C130 1.464(13) . ?
P1B C181 1.78(5) . ?
P2 Al2 2.495(3) . ?
P2 C133 1.806(7) . ?
P2 C134 1.797(7) . ?
P2 C135 1.814(7) . ?
P2B Al2B 2.502(14) . ?
P2B C184 1.69(3) . ?
P2B C185 1.86(4) . ?
P2B C186 1.82(4) . ?
P3 Al3 2.498(2) . ?
P3 C136 1.830(5) . ?
P3 C137 1.819(5) . ?
P3 C138 1.813(5) . ?
P4 Al4 2.5111(16) . ?
P4 C141 1.820(5) . ?
P4 C142 1.816(5) . ?
P4 C143 1.836(5) . ?
P5 Al5 2.5192(17) . ?
P5 C144 1.806(6) . ?
P5 C145 1.801(5) . ?
P5 C146 1.817(5) . ?
P6 Al6 2.5108(18) . ?
P6 C149 1.813(6) . ?
P6 C150 1.834(5) . ?
P6 C151 1.823(5) . ?
Si1 C34 1.853(6) . ?
Si1 C35 1.865(7) . ?
Si1 C36 1.887(7) . ?
Si1 C37 1.892(7) . ?
Si2 C34 1.874(6) . ?
Si2 C38 1.860(8) . ?
Si2 C39 1.877(9) . ?
Si2 C40 1.896(7) . ?
Si3 C41 1.866(6) . ?
Si3 C42 1.894(7) . ?
Si3 C43 1.891(7) . ?
Si3 C44 1.897(7) . ?
Si3B C152 1.76(3) . ?
Si3B C153 1.890(16) . ?
Si3B C154 1.900(15) . ?
Si3B C155 1.887(15) . ?
Si4 C41 1.890(7) . ?
Si4 C45 1.829(11) . ?
Si4 C46 1.882(8) . ?
Si4 C47 1.853(7) . ?
Si4B C152 1.86(4) . ?
Si4B C156 2.13(6) . ?
Si4B C157 2.01(4) . ?
Si4B C158 1.72(4) . ?
Si5 C50 1.849(7) . ?
Si5 C51 1.846(8) . ?
Si5 C52 1.861(8) . ?
Si5 C53 1.864(10) . ?
Si5B C159 1.82(3) . ?
Si5B C160 1.65(4) . ?
Si5B C161 1.96(4) . ?
Si5B C162 1.82(5) . ?
Si6 C50 1.887(7) . ?
Si6 C54 1.882(7) . ?
Si6 C55 1.881(8) . ?
Si6 C56 1.851(9) . ?
Si6B C159 1.87(4) . ?
Si6B C163 1.76(3) . ?
Si6B C164 1.83(4) . ?
Si6B C165 1.87(4) . ?
Si7 C57 1.862(8) . ?
Si7 C58 1.884(7) . ?
Si7 C59 1.871(9) . ?
Si7 C60 1.895(6) . ?
Si7B C60 1.71(2) . ?
Si7B C166 1.84(5) . ?
Si7B C167 1.80(3) . ?
Si7B C168 1.89(6) . ?
Si8 C57 1.853(6) . ?
Si8 C61 1.894(8) . ?
Si8 C62 1.890(7) . ?
Si8 C63 1.864(8) . ?
Si8B C62 1.687(15) . ?
Si8B C166 1.83(4) . ?
Si8B C169 1.95(4) . ?
Si8B C170 1.86(4) . ?
Si9 C66 1.876(5) . ?
Si9 C67 1.868(6) . ?
Si9 C68 1.876(8) . ?
Si9 C69 1.879(8) . ?
Si10 C66 1.855(6) . ?
Si10 C70 1.868(7) . ?
Si10 C71 1.882(7) . ?
Si10 C72 1.872(6) . ?
Si11 C73 1.884(5) . ?
Si11 C74 1.876(5) . ?
Si11 C75 1.865(5) . ?
Si11 C76 1.893(6) . ?
Si12 C73 1.861(5) . ?
Si12 C77 1.867(6) . ?
Si12 C78 1.863(7) . ?
Si12 C79 1.865(6) . ?
Si13 C82 1.875(5) . ?
Si13 C83 1.880(6) . ?
Si13 C84 1.879(5) . ?
Si13 C85 1.880(5) . ?
Si14 C82 1.867(5) . ?
Si14 C86 1.879(5) . ?
Si14 C87 1.882(5) . ?
Si14 C88 1.872(5) . ?
Si15 C89 1.889(4) . ?
Si15 C90 1.889(5) . ?
Si15 C91 1.871(5) . ?
Si15 C92 1.864(5) . ?
Si16 C89 1.865(4) . ?
Si16 C93 1.885(5) . ?
Si16 C94 1.859(5) . ?
Si16 C95 1.880(5) . ?
Si17 C98 1.855(5) . ?
Si17 C99 1.876(6) . ?
Si17 C100 1.870(6) . ?
Si17 C101 1.878(5) . ?
Si18 C98 1.884(4) . ?
Si18 C102 1.883(5) . ?
Si18 C103 1.856(5) . ?
Si18 C104 1.886(5) . ?
Si19 C105 1.886(5) . ?
Si19 C106 1.873(5) . ?
Si19 C107 1.888(5) . ?
Si19 C108 1.882(5) . ?
Si20 C105 1.871(4) . ?
Si20 C109 1.875(5) . ?
Si20 C110 1.893(5) . ?
Si20 C111 1.873(5) . ?
Si21 C114 1.898(8) . ?
Si21 C115 1.907(8) . ?
Si21 C116 1.872(11) . ?
Si21 C117 1.878(12) . ?
Si22 C114 1.887(12) . ?
Si22 C118 1.873(8) . ?
Si22 C119 1.883(9) . ?
Si22 C120 1.860(7) . ?
Si23 C121 1.885(5) . ?
Si23 C122 1.884(5) . ?
Si23 C123 1.868(6) . ?
Si23 C124 1.870(5) . ?
Si24 C121 1.869(5) . ?
Si24 C125 1.892(6) . ?
Si24 C126 1.880(6) . ?
Si24 C127 1.886(6) . ?
Si25 C130 1.890(6) . ?
Si25 C131 1.875(8) . ?
Si25 C132 1.893(6) . ?
Si25 C133 1.873(6) . ?
Si26 C138 1.899(5) . ?
Si26 C139 1.858(6) . ?
Si26 C140 1.869(6) . ?
Si26 C141 1.883(5) . ?
Si27 C146 1.898(5) . ?
Si27 C147 1.882(7) . ?
Si27 C148 1.875(7) . ?
Si27 C149 1.891(6) . ?
Si28 C130 2.017(13) . ?
Si28 C182 1.82(5) . ?
Si28 C183 1.879(19) . ?
Si28 C184 1.91(3) . ?
Si29 C174 1.82(5) . ?
Si29 C175 1.92(6) . ?
Si29 C176 2.05(4) . ?
Si29 C177 1.86(6) . ?
Si30 C73 1.926(14) . ?
Si30 C171 1.865(16) . ?
Si30 C172 1.850(17) . ?
Si30 C173 1.857(16) . ?
Si31 C146 1.92(2) . ?
Si31 C149 1.79(2) . ?
Si31 C187 1.93(6) . ?
Si31 C188 1.83(6) . ?
Si32 C174 1.77(7) . ?
Si32 C178 1.69(3) . ?
Si32 C179 1.91(4) . ?
Si32 C180 1.86(5) . ?
Al1 C33 1.973(7) . ?
Al1 C34 1.977(8) . ?
Al1 C41 2.025(10) . ?
Al1B C33 2.00(3) . ?
Al1B C34 2.22(3) . ?
Al1B C152 1.91(5) . ?
Al2 C49 1.959(5) . ?
Al2 C50 2.034(7) . ?
Al2 C57 1.994(7) . ?
Al2B C49 2.100(12) . ?
Al2B C159 2.04(4) . ?
Al2B C166 2.02(4) . ?
Al3 C65 1.980(5) . ?
Al3 C66 1.991(5) . ?
Al3 C73 2.015(5) . ?
Al4 C81 1.963(5) . ?
Al4 C82 2.012(4) . ?
Al4 C89 1.988(4) . ?
Al5 C97 1.976(4) . ?
Al5 C98 2.004(4) . ?
Al5 C105 2.016(4) . ?
Al6 C113 1.978(5) . ?
Al6 C114 1.971(14) . ?
Al6 C121 1.978(5) . ?
Al6 C174 2.15(7) . ?
C1 H1 1.0000 . ?
C1 C2 1.567(6) . ?
C1 C9 1.563(5) . ?
C1 C16 1.545(6) . ?
C2 C3 1.507(6) . ?
C2 C22 1.522(6) . ?
C2 C23 1.550(6) . ?
C3 C4 1.386(6) . ?
C3 C8 1.397(6) . ?
C4 H4 0.9500 . ?
C4 C5 1.401(6) . ?
C5 C6 1.428(6) . ?
C5 C32 1.450(6) . ?
C6 C7 1.405(6) . ?
C6 C48 1.437(6) . ?
C7 H7 0.9500 . ?
C7 C8 1.387(6) . ?
C8 C9 1.528(6) . ?
C9 C10 1.519(6) . ?
C9 C26 1.549(6) . ?
C10 C11 1.379(6) . ?
C10 C15 1.397(6) . ?
C11 H11 0.9500 . ?
C11 C12 1.410(6) . ?
C12 C13 1.417(6) . ?
C12 C64 1.448(6) . ?
C13 C14 1.412(6) . ?
C13 C80 1.445(6) . ?
C14 H14 0.9500 . ?
C14 C15 1.386(6) . ?
C15 C16 1.521(5) . ?
C16 C17 1.524(5) . ?
C16 C29 1.542(6) . ?
C17 C18 1.390(6) . ?
C17 C22 1.400(6) . ?
C18 H18 0.9500 . ?
C18 C19 1.391(6) . ?
C19 C20 1.427(6) . ?
C19 C96 1.455(6) . ?
C20 C21 1.410(6) . ?
C20 C112 1.428(6) . ?
C21 H21 0.9500 . ?
C21 C22 1.378(6) . ?
C23 H23A 0.9900 . ?
C23 H23B 0.9900 . ?
C23 C24 1.525(6) . ?
C24 H24A 0.9900 . ?
C24 H24B 0.9900 . ?
C24 C25 1.523(7) . ?
C25 H25A 0.9800 . ?
C25 H25B 0.9800 . ?
C25 H25C 0.9800 . ?
C26 H26A 0.9900 . ?
C26 H26B 0.9900 . ?
C26 C27 1.522(6) . ?
C27 H27A 0.9900 . ?
C27 H27B 0.9900 . ?
C27 C28 1.535(7) . ?
C28 H28A 0.9800 . ?
C28 H28B 0.9800 . ?
C28 H28C 0.9800 . ?
C29 H29A 0.9900 . ?
C29 H29B 0.9900 . ?
C29 C30 1.524(6) . ?
C30 H30A 0.9900 . ?
C30 H30B 0.9900 . ?
C30 C31 1.517(6) . ?
C31 H31A 0.9800 . ?
C31 H31B 0.9800 . ?
C31 H31C 0.9800 . ?
C32 C33 1.210(6) . ?
C34 H34A 1.0000 . ?
C34 H34 1.0000 . ?
C35 H35A 0.9800 . ?
C35 H35B 0.9800 . ?
C35 H35C 0.9800 . ?
C36 H36A 0.9800 . ?
C36 H36B 0.9800 . ?
C36 H36C 0.9800 . ?
C37 H37A 0.9800 . ?
C37 H37B 0.9800 . ?
C37 H37C 0.9800 . ?
C38 H38A 0.9800 . ?
C38 H38B 0.9800 . ?
C38 H38C 0.9800 . ?
C39 H39A 0.9800 . ?
C39 H39B 0.9800 . ?
C39 H39C 0.9800 . ?
C40 H40A 0.9800 . ?
C40 H40B 0.9800 . ?
C40 H40C 0.9800 . ?
C41 H41 1.0000 . ?
C42 H42A 0.9800 . ?
C42 H42B 0.9800 . ?
C42 H42C 0.9800 . ?
C43 H43A 0.9800 . ?
C43 H43B 0.9800 . ?
C43 H43C 0.9800 . ?
C44 H44A 0.9800 . ?
C44 H44B 0.9800 . ?
C44 H44C 0.9800 . ?
C45 H45A 0.9800 . ?
C45 H45B 0.9800 . ?
C45 H45C 0.9800 . ?
C46 H46A 0.9800 . ?
C46 H46B 0.9800 . ?
C46 H46C 0.9800 . ?
C47 H47A 0.9800 . ?
C47 H47B 0.9800 . ?
C47 H47C 0.9800 . ?
C48 C49 1.223(7) . ?
C50 H50 1.0000 . ?
C51 H51A 0.9800 . ?
C51 H51B 0.9800 . ?
C51 H51C 0.9800 . ?
C52 H52A 0.9800 . ?
C52 H52B 0.9800 . ?
C52 H52C 0.9800 . ?
C53 H53A 0.9800 . ?
C53 H53B 0.9800 . ?
C53 H53C 0.9800 . ?
C54 H54A 0.9800 . ?
C54 H54B 0.9800 . ?
C54 H54C 0.9800 . ?
C55 H55A 0.9800 . ?
C55 H55B 0.9800 . ?
C55 H55C 0.9800 . ?
C56 H56A 0.9800 . ?
C56 H56B 0.9800 . ?
C56 H56C 0.9800 . ?
C57 H57 1.0000 . ?
C58 H58A 0.9800 . ?
C58 H58B 0.9800 . ?
C58 H58C 0.9800 . ?
C59 H59A 0.9800 . ?
C59 H59B 0.9800 . ?
C59 H59C 0.9800 . ?
C60 H60A 0.9800 . ?
C60 H60B 0.9800 . ?
C60 H60C 0.9800 . ?
C60 H60D 0.9800 . ?
C60 H60E 0.9800 . ?
C60 H60F 0.9800 . ?
C61 H61A 0.9800 . ?
C61 H61B 0.9800 . ?
C61 H61C 0.9800 . ?
C62 H62A 0.9800 . ?
C62 H62B 0.9800 . ?
C62 H62C 0.9800 . ?
C62 H62D 0.9800 . ?
C62 H62E 0.9800 . ?
C62 H62F 0.9800 . ?
C63 H63A 0.9800 . ?
C63 H63B 0.9800 . ?
C63 H63C 0.9800 . ?
C64 C65 1.211(6) . ?
C66 H66 1.0000 . ?
C67 H67A 0.9800 . ?
C67 H67B 0.9800 . ?
C67 H67C 0.9800 . ?
C68 H68A 0.9800 . ?
C68 H68B 0.9800 . ?
C68 H68C 0.9800 . ?
C69 H69A 0.9800 . ?
C69 H69B 0.9800 . ?
C69 H69C 0.9800 . ?
C70 H70A 0.9800 . ?
C70 H70B 0.9800 . ?
C70 H70C 0.9800 . ?
C71 H71A 0.9800 . ?
C71 H71B 0.9800 . ?
C71 H71C 0.9800 . ?
C72 H72A 0.9800 . ?
C72 H72B 0.9800 . ?
C72 H72C 0.9800 . ?
C73 H73A 1.0000 . ?
C73 H73 1.0000 . ?
C74 H74A 0.9800 . ?
C74 H74B 0.9800 . ?
C74 H74C 0.9800 . ?
C75 H75A 0.9800 . ?
C75 H75B 0.9800 . ?
C75 H75C 0.9800 . ?
C76 H76A 0.9800 . ?
C76 H76B 0.9800 . ?
C76 H76C 0.9800 . ?
C77 H77A 0.9800 . ?
C77 H77B 0.9800 . ?
C77 H77C 0.9800 . ?
C78 H78A 0.9800 . ?
C78 H78B 0.9800 . ?
C78 H78C 0.9800 . ?
C79 H79A 0.9800 . ?
C79 H79B 0.9800 . ?
C79 H79C 0.9800 . ?
C80 C81 1.214(6) . ?
C82 H82 1.0000 . ?
C83 H83A 0.9800 . ?
C83 H83B 0.9800 . ?
C83 H83C 0.9800 . ?
C84 H84A 0.9800 . ?
C84 H84B 0.9800 . ?
C84 H84C 0.9800 . ?
C85 H85A 0.9800 . ?
C85 H85B 0.9800 . ?
C85 H85C 0.9800 . ?
C86 H86A 0.9800 . ?
C86 H86B 0.9800 . ?
C86 H86C 0.9800 . ?
C87 H87A 0.9800 . ?
C87 H87B 0.9800 . ?
C87 H87C 0.9800 . ?
C88 H88A 0.9800 . ?
C88 H88B 0.9800 . ?
C88 H88C 0.9800 . ?
C89 H89 1.0000 . ?
C90 H90A 0.9800 . ?
C90 H90B 0.9800 . ?
C90 H90C 0.9800 . ?
C91 H91A 0.9800 . ?
C91 H91B 0.9800 . ?
C91 H91C 0.9800 . ?
C92 H92A 0.9800 . ?
C92 H92B 0.9800 . ?
C92 H92C 0.9800 . ?
C93 H93A 0.9800 . ?
C93 H93B 0.9800 . ?
C93 H93C 0.9800 . ?
C94 H94A 0.9800 . ?
C94 H94B 0.9800 . ?
C94 H94C 0.9800 . ?
C95 H95A 0.9800 . ?
C95 H95B 0.9800 . ?
C95 H95C 0.9800 . ?
C96 C97 1.210(6) . ?
C98 H98 1.0000 . ?
C99 H99A 0.9800 . ?
C99 H99B 0.9800 . ?
C99 H99C 0.9800 . ?
C100 H10A 0.9800 . ?
C100 H10B 0.9800 . ?
C100 H10C 0.9800 . ?
C101 H10M 0.9800 . ?
C101 H10N 0.9800 . ?
C101 H10O 0.9800 . ?
C102 H10G 0.9800 . ?
C102 H10H 0.9800 . ?
C102 H10I 0.9800 . ?
C103 H10P 0.9800 . ?
C103 H10Q 0.9800 . ?
C103 H10R 0.9800 . ?
C104 H10Y 0.9800 . ?
C104 HR 0.9800 . ?
C104 HS 0.9800 . ?
C105 H105 1.0000 . ?
C106 H10S 0.9800 . ?
C106 H10T 0.9800 . ?
C106 H10U 0.9800 . ?
C107 H10J 0.9800 . ?
C107 H10K 0.9800 . ?
C107 H10L 0.9800 . ?
C108 H10V 0.9800 . ?
C108 H10W 0.9800 . ?
C108 H10X 0.9800 . ?
C109 H10D 0.9800 . ?
C109 H10E 0.9800 . ?
C109 H10F 0.9800 . ?
C110 H11J 0.9800 . ?
C110 H11K 0.9800 . ?
C110 H11L 0.9800 . ?
C111 H11D 0.9800 . ?
C111 H11E 0.9800 . ?
C111 H11F 0.9800 . ?
C112 C113 1.213(6) . ?
C114 H114 1.0000 . ?
C115 H11G 0.9800 . ?
C115 H11H 0.9800 . ?
C115 H11I 0.9800 . ?
C116 H11M 0.9800 . ?
C116 H11N 0.9800 . ?
C116 H11O 0.9800 . ?
C117 H11A 0.9800 . ?
C117 H11B 0.9800 . ?
C117 H11C 0.9800 . ?
C118 H11P 0.9800 . ?
C118 H11Q 0.9800 . ?
C118 H11R 0.9800 . ?
C119 H11S 0.9800 . ?
C119 H11T 0.9800 . ?
C119 H11U 0.9800 . ?
C120 H12M 0.9800 . ?
C120 H12N 0.9800 . ?
C120 H12O 0.9800 . ?
C121 H121 1.0000 . ?
C122 H12P 0.9800 . ?
C122 H12Q 0.9800 . ?
C122 H12R 0.9800 . ?
C123 H12G 0.9800 . ?
C123 H12H 0.9800 . ?
C123 H12I 0.9800 . ?
C124 H12S 0.9800 . ?
C124 H12T 0.9800 . ?
C124 H12U 0.9800 . ?
C125 H12D 0.9800 . ?
C125 H12E 0.9800 . ?
C125 H12F 0.9800 . ?
C126 H12V 0.9800 . ?
C126 H12W 0.9800 . ?
C126 H12X 0.9800 . ?
C127 H12J 0.9800 . ?
C127 H12K 0.9800 . ?
C127 H12L 0.9800 . ?
C128 H 0.9800 . ?
C128 H12Y 0.9800 . ?
C128 HA 0.9800 . ?
C128 HB 0.9800 . ?
C128 HC 0.9800 . ?
C128 HD 0.9800 . ?
C129 H12A 0.9800 . ?
C129 H12B 0.9800 . ?
C129 H12C 0.9800 . ?
C130 H13O 0.9900 . ?
C130 H13P 0.9900 . ?
C130 H13Q 0.9900 . ?
C130 H13R 0.9900 . ?
C131 H13F 0.9800 . ?
C131 H13G 0.9800 . ?
C131 H13H 0.9800 . ?
C132 H13S 0.9800 . ?
C132 H13T 0.9800 . ?
C132 H13U 0.9800 . ?
C133 H13D 0.9900 . ?
C133 H13E 0.9900 . ?
C134 H13V 0.9800 . ?
C134 H13W 0.9800 . ?
C134 H13X 0.9800 . ?
C135 H13I 0.9800 . ?
C135 H13J 0.9800 . ?
C135 H13K 0.9800 . ?
C136 H13Y 0.9800 . ?
C136 HE 0.9800 . ?
C136 HF 0.9800 . ?
C137 H13A 0.9800 . ?
C137 H13B 0.9800 . ?
C137 H13C 0.9800 . ?
C138 H13Z 0.9900 . ?
C138 HG 0.9900 . ?
C139 H13L 0.9800 . ?
C139 H13M 0.9800 . ?
C139 H13N 0.9800 . ?
C140 H14P 0.9800 . ?
C140 H14Q 0.9800 . ?
C140 H14R 0.9800 . ?
C141 H14D 0.9900 . ?
C141 H14E 0.9900 . ?
C142 H14S 0.9800 . ?
C142 H14T 0.9800 . ?
C142 H14U 0.9800 . ?
C143 H14J 0.9800 . ?
C143 H14K 0.9800 . ?
C143 H14L 0.9800 . ?
C144 H14V 0.9800 . ?
C144 H14W 0.9800 . ?
C144 H14X 0.9800 . ?
C145 H14A 0.9800 . ?
C145 H14B 0.9800 . ?
C145 H14C 0.9800 . ?
C146 HH 0.9900 . ?
C146 HI 0.9900 . ?
C146 H14Y 0.9900 . ?
C146 HJ 0.9900 . ?
C147 H14M 0.9800 . ?
C147 H14N 0.9800 . ?
C147 H14O 0.9800 . ?
C148 H14Z 0.9800 . ?
C148 HK 0.9800 . ?
C148 HL 0.9800 . ?
C149 H14H 0.9900 . ?
C149 H14I 0.9900 . ?
C149 H14F 0.9900 . ?
C149 H14G 0.9900 . ?
C150 H15P 0.9800 . ?
C150 H15Q 0.9800 . ?
C150 H15R 0.9800 . ?
C151 H15M 0.9800 . ?
C151 H15N 0.9800 . ?
C151 H15O 0.9800 . ?
C152 H152 1.0000 . ?
C153 H15A 0.9800 . ?
C153 H15B 0.9800 . ?
C153 H15C 0.9800 . ?
C154 H15G 0.9800 . ?
C154 H15H 0.9800 . ?
C154 H15I 0.9800 . ?
C155 H15V 0.9800 . ?
C155 H15W 0.9800 . ?
C155 H15X 0.9800 . ?
C156 H15S 0.9800 . ?
C156 H15T 0.9800 . ?
C156 H15U 0.9800 . ?
C157 H15D 0.9800 . ?
C157 H15E 0.9800 . ?
C157 H15F 0.9800 . ?
C158 H15J 0.9800 . ?
C158 H15K 0.9800 . ?
C158 H15L 0.9800 . ?
C159 H159 1.0000 . ?
C160 H16G 0.9800 . ?
C160 H16H 0.9800 . ?
C160 H16I 0.9800 . ?
C161 H16J 0.9800 . ?
C161 H16K 0.9800 . ?
C161 H16L 0.9800 . ?
C162 H16V 0.9800 . ?
C162 H16W 0.9800 . ?
C162 H16X 0.9800 . ?
C163 H16S 0.9800 . ?
C163 H16T 0.9800 . ?
C163 H16U 0.9800 . ?
C164 H16D 0.9800 . ?
C164 H16E 0.9800 . ?
C164 H16F 0.9800 . ?
C165 H16A 0.9800 . ?
C165 H16B 0.9800 . ?
C165 H16C 0.9800 . ?
C166 H166 1.0000 . ?
C167 H16Y 0.9800 . ?
C167 HM 0.9800 . ?
C167 HN 0.9800 . ?
C168 H16M 0.9800 . ?
C168 H16N 0.9800 . ?
C168 H16O 0.9800 . ?
C169 H16P 0.9800 . ?
C169 H16Q 0.9800 . ?
C169 H16R 0.9800 . ?
C170 H17Y 0.9800 . ?
C170 HP 0.9800 . ?
C170 HQ 0.9800 . ?
C171 H17M 0.9800 . ?
C171 H17N 0.9800 . ?
C171 H17O 0.9800 . ?
C172 H17S 0.9800 . ?
C172 H17T 0.9800 . ?
C172 H17U 0.9800 . ?
C173 H17P 0.9800 . ?
C173 H17Q 0.9800 . ?
C173 H17R 0.9800 . ?
C174 H174 1.0000 . ?
C175 H17J 0.9800 . ?
C175 H17K 0.9800 . ?
C175 H17L 0.9800 . ?
C176 H17G 0.9800 . ?
C176 H17H 0.9800 . ?
C176 H17I 0.9800 . ?
C177 H17V 0.9800 . ?
C177 H17W 0.9800 . ?
C177 H17X 0.9800 . ?
C178 H17D 0.9800 . ?
C178 H17E 0.9800 . ?
C178 H17F 0.9800 . ?
C179 H17A 0.9800 . ?
C179 H17B 0.9800 . ?
C179 H17C 0.9800 . ?
C180 H18A 0.9800 . ?
C180 H18B 0.9800 . ?
C180 H18C 0.9800 . ?
C181 H18J 0.9800 . ?
C181 H18K 0.9800 . ?
C181 H18L 0.9800 . ?
C182 H18X 0.9800 . ?
C182 H18Y 0.9800 . ?
C182 HO 0.9800 . ?
C183 H18R 0.9800 . ?
C183 H18S 0.9800 . ?
C183 H18T 0.9800 . ?
C184 H18P 0.9900 . ?
C184 H18Q 0.9900 . ?
C185 H18U 0.9800 . ?
C185 H18V 0.9800 . ?
C185 H18W 0.9800 . ?
C186 H18G 0.9800 . ?
C186 H18H 0.9800 . ?
C186 H18I 0.9800 . ?
C187 H18M 0.9800 . ?
C187 H18N 0.9800 . ?
C187 H18O 0.9800 . ?
C188 H18D 0.9800 . ?
C188 H18E 0.9800 . ?
C188 H18F 0.9800 . ?

loop_
_geom_torsion_atom_site_label_1
_geom_torsion_atom_site_label_2
_geom_torsion_atom_site_label_3
_geom_torsion_atom_site_label_4
_geom_torsion
_geom_torsion_site_symmetry_1
_geom_torsion_site_symmetry_2
_geom_torsion_site_symmetry_3
_geom_torsion_site_symmetry_4
_geom_torsion_publ_flag
Al1 P1 C130 Si25 168.0(4) . . . . ?
Al1B P1B C130 Si28 154.5(11) . . . . ?
Al2 P2 C133 Si25 -149.1(4) . . . . ?
Al2B P2B C184 Si28 -143(2) . . . . ?
Al3 P3 C138 Si26 170.4(3) . . . . ?
Al4 P4 C141 Si26 -146.6(3) . . . . ?
Al5 P5 C146 Si27 159.2(3) . . . . ?
Al5 P5 C146 Si31 145.6(12) . . . . ?
Al6 P6 C149 Si27 -138.2(3) . . . . ?
Al6 P6 C149 Si31 -145.3(8) . . . . ?
C1 C2 C3 C4 -172.7(4) . . . . ?
C1 C2 C3 C8 4.9(4) . . . . ?
C1 C2 C22 C17 4.5(4) . . . . ?
C1 C2 C22 C21 179.6(4) . . . . ?
C1 C2 C23 C24 61.1(5) . . . . ?
C1 C9 C10 C11 -169.7(4) . . . . ?
C1 C9 C10 C15 7.0(4) . . . . ?
C1 C9 C26 C27 62.4(5) . . . . ?
C1 C16 C17 C18 -171.8(4) . . . . ?
C1 C16 C17 C22 3.1(4) . . . . ?
C1 C16 C29 C30 62.3(5) . . . . ?
C2 C1 C9 C8 -5.2(4) . . . . ?
C2 C1 C9 C10 -123.9(3) . . . . ?
C2 C1 C9 C26 113.2(4) . . . . ?
C2 C1 C16 C15 119.1(3) . . . . ?
C2 C1 C16 C17 -0.2(4) . . . . ?
C2 C1 C16 C29 -120.6(4) . . . . ?
C2 C3 C4 C5 179.4(4) . . . . ?
C2 C3 C8 C7 175.2(4) . . . . ?
C2 C3 C8 C9 -8.8(5) . . . . ?
C2 C23 C24 C25 176.5(4) . . . . ?
C3 C2 C22 C17 115.4(4) . . . . ?
C3 C2 C22 C21 -69.4(5) . . . . ?
C3 C2 C23 C24 -57.9(5) . . . . ?
C3 C4 C5 C6 6.1(6) . . . . ?
C3 C4 C5 C32 -168.5(4) . . . . ?
C3 C8 C9 C1 8.5(4) . . . . ?
C3 C8 C9 C10 119.5(4) . . . . ?
C3 C8 C9 C26 -114.1(4) . . . . ?
C4 C3 C8 C7 -7.0(6) . . . . ?
C4 C3 C8 C9 169.1(4) . . . . ?
C4 C5 C6 C7 -9.2(6) . . . . ?
C4 C5 C6 C48 169.3(4) . . . . ?
C4 C5 C32 C33 45(2) . . . . ?
C5 C6 C7 C8 4.3(6) . . . . ?
C5 C6 C48 C49 -143(2) . . . . ?
C5 C32 C33 Al1 34(3) . . . . ?
C5 C32 C33 Al1B 41(5) . . . . ?
C6 C5 C32 C33 -129(2) . . . . ?
C6 C7 C8 C3 3.8(6) . . . . ?
C6 C7 C8 C9 -171.5(4) . . . . ?
C6 C48 C49 Al2 12(4) . . . . ?
C6 C48 C49 Al2B 56(3) . . . . ?
C7 C6 C48 C49 35(2) . . . . ?
C7 C8 C9 C1 -175.9(4) . . . . ?
C7 C8 C9 C10 -64.9(5) . . . . ?
C7 C8 C9 C26 61.5(5) . . . . ?
C8 C3 C4 C5 1.9(6) . . . . ?
C8 C9 C10 C11 79.0(5) . . . . ?
C8 C9 C10 C15 -104.3(4) . . . . ?
C8 C9 C26 C27 177.7(4) . . . . ?
C9 C1 C2 C3 0.6(4) . . . . ?
C9 C1 C2 C22 116.9(3) . . . . ?
C9 C1 C2 C23 -123.6(4) . . . . ?
C9 C1 C16 C15 0.7(4) . . . . ?
C9 C1 C16 C17 -118.6(3) . . . . ?
C9 C1 C16 C29 121.0(4) . . . . ?
C9 C10 C11 C12 177.9(4) . . . . ?
C9 C10 C15 C14 177.6(3) . . . . ?
C9 C10 C15 C16 -7.1(5) . . . . ?
C9 C26 C27 C28 -177.9(4) . . . . ?
C10 C9 C26 C27 -55.2(5) . . . . ?
C10 C11 C12 C13 4.7(6) . . . . ?
C10 C11 C12 C64 -170.6(4) . . . . ?
C10 C15 C16 C1 3.8(4) . . . . ?
C10 C15 C16 C17 115.4(4) . . . . ?
C10 C15 C16 C29 -118.7(4) . . . . ?
C11 C10 C15 C14 -5.4(6) . . . . ?
C11 C10 C15 C16 169.9(4) . . . . ?
C11 C12 C13 C14 -6.9(6) . . . . ?
C11 C12 C13 C80 171.9(4) . . . . ?
C12 C13 C14 C15 3.0(6) . . . . ?
C12 C13 C80 C81 -151.9(19) . . . . ?
C13 C14 C15 C10 3.1(6) . . . . ?
C13 C14 C15 C16 -171.3(4) . . . . ?
C13 C80 C81 Al4 24(3) . . . . ?
C14 C13 C80 C81 27(2) . . . . ?
C14 C15 C16 C1 178.6(4) . . . . ?
C14 C15 C16 C17 -69.9(5) . . . . ?
C14 C15 C16 C29 56.0(5) . . . . ?
C15 C10 C11 C12 1.4(6) . . . . ?
C15 C16 C17 C18 76.7(5) . . . . ?
C15 C16 C17 C22 -108.4(4) . . . . ?
C15 C16 C29 C30 178.3(4) . . . . ?
C16 C1 C2 C3 -118.7(3) . . . . ?
C16 C1 C2 C22 -2.4(4) . . . . ?
C16 C1 C2 C23 117.2(4) . . . . ?
C16 C1 C9 C8 114.3(3) . . . . ?
C16 C1 C9 C10 -4.5(4) . . . . ?
C16 C1 C9 C26 -127.4(4) . . . . ?
C16 C17 C18 C19 174.9(4) . . . . ?
C16 C17 C22 C2 -5.0(5) . . . . ?
C16 C17 C22 C21 179.4(3) . . . . ?
C16 C29 C30 C31 177.7(4) . . . . ?
C17 C16 C29 C30 -53.9(5) . . . . ?
C17 C18 C19 C20 7.0(6) . . . . ?
C17 C18 C19 C96 -166.1(4) . . . . ?
C18 C17 C22 C2 170.4(3) . . . . ?
C18 C17 C22 C21 -5.2(6) . . . . ?
C18 C19 C20 C21 -9.3(6) . . . . ?
C18 C19 C20 C112 167.8(4) . . . . ?
C18 C19 C96 C97 50(2) . . . . ?
C19 C20 C21 C22 4.6(6) . . . . ?
C19 C20 C112 C113 -134.6(19) . . . . ?
C19 C96 C97 Al5 31(3) . . . . ?
C20 C19 C96 C97 -123(2) . . . . ?
C20 C21 C22 C2 -172.2(4) . . . . ?
C20 C21 C22 C17 2.6(6) . . . . ?
C20 C112 C113 Al6 28(3) . . . . ?
C21 C20 C112 C113 42(2) . . . . ?
C22 C2 C3 C4 77.3(5) . . . . ?
C22 C2 C3 C8 -105.1(4) . . . . ?
C22 C2 C23 C24 176.1(4) . . . . ?
C22 C17 C18 C19 0.3(6) . . . . ?
C23 C2 C3 C4 -48.2(6) . . . . ?
C23 C2 C3 C8 129.4(4) . . . . ?
C23 C2 C22 C17 -117.5(4) . . . . ?
C23 C2 C22 C21 57.7(5) . . . . ?
C26 C9 C10 C11 -45.3(6) . . . . ?
C26 C9 C10 C15 131.4(4) . . . . ?
C29 C16 C17 C18 -49.2(5) . . . . ?
C29 C16 C17 C22 125.8(4) . . . . ?
C32 C5 C6 C7 165.1(4) . . . . ?
C32 C5 C6 C48 -16.4(7) . . . . ?
C35 Si1 C34 Si2 -157.5(3) . . . . ?
C35 Si1 C34 Al1 70.3(4) . . . . ?
C35 Si1 C34 Al1B 69.5(10) . . . . ?
C36 Si1 C34 Si2 80.3(4) . . . . ?
C36 Si1 C34 Al1 -51.9(4) . . . . ?
C36 Si1 C34 Al1B -52.6(10) . . . . ?
C37 Si1 C34 Si2 -40.3(4) . . . . ?
C37 Si1 C34 Al1 -172.5(4) . . . . ?
C37 Si1 C34 Al1B -173.2(10) . . . . ?
C38 Si2 C34 Si1 -46.7(4) . . . . ?
C38 Si2 C34 Al1 88.9(4) . . . . ?
C38 Si2 C34 Al1B 93.8(9) . . . . ?
C39 Si2 C34 Si1 -163.8(3) . . . . ?
C39 Si2 C34 Al1 -28.2(4) . . . . ?
C39 Si2 C34 Al1B -23.3(9) . . . . ?
C40 Si2 C34 Si1 77.4(4) . . . . ?
C40 Si2 C34 Al1 -147.0(4) . . . . ?
C40 Si2 C34 Al1B -142.2(9) . . . . ?
C42 Si3 C41 Si4 -161.4(4) . . . . ?
C42 Si3 C41 Al1 -15.8(6) . . . . ?
C43 Si3 C41 Si4 -35.3(6) . . . . ?
C43 Si3 C41 Al1 110.2(6) . . . . ?
C44 Si3 C41 Si4 83.5(5) . . . . ?
C44 Si3 C41 Al1 -131.0(5) . . . . ?
C45 Si4 C41 Si3 70.7(6) . . . . ?
C45 Si4 C41 Al1 -76.6(6) . . . . ?
C46 Si4 C41 Si3 -50.3(5) . . . . ?
C46 Si4 C41 Al1 162.4(4) . . . . ?
C47 Si4 C41 Si3 -166.7(4) . . . . ?
C47 Si4 C41 Al1 46.0(5) . . . . ?
C48 C6 C7 C8 -174.2(4) . . . . ?
C51 Si5 C50 Si6 -168.8(4) . . . . ?
C51 Si5 C50 Al2 -24.9(6) . . . . ?
C52 Si5 C50 Si6 74.7(5) . . . . ?
C52 Si5 C50 Al2 -141.4(5) . . . . ?
C53 Si5 C50 Si6 -47.9(6) . . . . ?
C53 Si5 C50 Al2 96.0(6) . . . . ?
C54 Si6 C50 Si5 -44.2(5) . . . . ?
C54 Si6 C50 Al2 168.5(4) . . . . ?
C55 Si6 C50 Si5 77.6(5) . . . . ?
C55 Si6 C50 Al2 -69.6(5) . . . . ?
C56 Si6 C50 Si5 -160.4(4) . . . . ?
C56 Si6 C50 Al2 52.3(4) . . . . ?
C58 Si7 C57 Si8 -165.1(4) . . . . ?
C58 Si7 C57 Al2 -29.9(5) . . . . ?
C59 Si7 C57 Si8 78.0(5) . . . . ?
C59 Si7 C57 Al2 -146.8(4) . . . . ?
C60 Si7 C57 Si8 -42.1(5) . . . . ?
C60 Si7 C57 Al2 93.1(4) . . . . ?
C60 Si7B C166 Si8B -53(3) . . . . ?
C60 Si7B C166 Al2B 81(2) . . . . ?
C61 Si8 C57 Si7 -46.1(5) . . . . ?
C61 Si8 C57 Al2 -177.8(4) . . . . ?
C62 Si8 C57 Si7 74.6(5) . . . . ?
C62 Si8 C57 Al2 -57.2(5) . . . . ?
C62 Si8B C166 Si7B 80(2) . . . . ?
C62 Si8B C166 Al2B -53(2) . . . . ?
C63 Si8 C57 Si7 -161.7(4) . . . . ?
C63 Si8 C57 Al2 66.5(5) . . . . ?
C64 C12 C13 C14 168.3(4) . . . . ?
C64 C12 C13 C80 -13.0(6) . . . . ?
C67 Si9 C66 Si10 76.4(4) . . . . ?
C67 Si9 C66 Al3 -55.9(4) . . . . ?
C68 Si9 C66 Si10 -44.1(4) . . . . ?
C68 Si9 C66 Al3 -176.5(4) . . . . ?
C69 Si9 C66 Si10 -161.7(3) . . . . ?
C69 Si9 C66 Al3 65.9(4) . . . . ?
C70 Si10 C66 Si9 -164.7(3) . . . . ?
C70 Si10 C66 Al3 -28.9(4) . . . . ?
C71 Si10 C66 Si9 -45.5(4) . . . . ?
C71 Si10 C66 Al3 90.4(3) . . . . ?
C72 Si10 C66 Si9 76.4(4) . . . . ?
C72 Si10 C66 Al3 -147.8(3) . . . . ?
C74 Si11 C73 Si12 39.2(3) . . . . ?
C74 Si11 C73 Si30 68.5(8) . . . . ?
C74 Si11 C73 Al3 -117.3(3) . . . . ?
C75 Si11 C73 Si12 162.1(3) . . . . ?
C75 Si11 C73 Si30 -168.5(7) . . . . ?
C75 Si11 C73 Al3 5.6(4) . . . . ?
C76 Si11 C73 Si12 -80.4(3) . . . . ?
C76 Si11 C73 Si30 -51.0(8) . . . . ?
C76 Si11 C73 Al3 123.1(3) . . . . ?
C77 Si12 C73 Si11 50.9(4) . . . . ?
C77 Si12 C73 Al3 -152.8(3) . . . . ?
C78 Si12 C73 Si11 169.5(3) . . . . ?
C78 Si12 C73 Al3 -34.2(4) . . . . ?
C79 Si12 C73 Si11 -69.7(4) . . . . ?
C79 Si12 C73 Al3 86.6(4) . . . . ?
C80 C13 C14 C15 -175.8(4) . . . . ?
C83 Si13 C82 Si14 -155.0(3) . . . . ?
C83 Si13 C82 Al4 -9.7(4) . . . . ?
C84 Si13 C82 Si14 88.9(3) . . . . ?
C84 Si13 C82 Al4 -125.8(3) . . . . ?
C85 Si13 C82 Si14 -31.8(4) . . . . ?
C85 Si13 C82 Al4 113.5(3) . . . . ?
C86 Si14 C82 Si13 -160.7(2) . . . . ?
C86 Si14 C82 Al4 51.6(3) . . . . ?
C87 Si14 C82 Si13 -45.9(3) . . . . ?
C87 Si14 C82 Al4 166.3(2) . . . . ?
C88 Si14 C82 Si13 77.6(3) . . . . ?
C88 Si14 C82 Al4 -70.1(3) . . . . ?
C90 Si15 C89 Si16 -160.1(2) . . . . ?
C90 Si15 C89 Al4 -26.2(3) . . . . ?
C91 Si15 C89 Si16 81.2(3) . . . . ?
C91 Si15 C89 Al4 -144.9(2) . . . . ?
C92 Si15 C89 Si16 -40.3(3) . . . . ?
C92 Si15 C89 Al4 93.6(3) . . . . ?
C93 Si16 C89 Si15 -46.4(3) . . . . ?
C93 Si16 C89 Al4 -177.5(3) . . . . ?
C94 Si16 C89 Si15 75.3(3) . . . . ?
C94 Si16 C89 Al4 -55.7(3) . . . . ?
C95 Si16 C89 Si15 -161.7(2) . . . . ?
C95 Si16 C89 Al4 67.3(3) . . . . ?
C96 C19 C20 C21 163.7(4) . . . . ?
C96 C19 C20 C112 -19.2(6) . . . . ?
C99 Si17 C98 Si18 -158.4(3) . . . . ?
C99 Si17 C98 Al5 70.5(3) . . . . ?
C100 Si17 C98 Si18 79.3(3) . . . . ?
C100 Si17 C98 Al5 -51.8(3) . . . . ?
C101 Si17 C98 Si18 -40.4(3) . . . . ?
C101 Si17 C98 Al5 -171.5(3) . . . . ?
C102 Si18 C98 Si17 -42.2(3) . . . . ?
C102 Si18 C98 Al5 93.0(3) . . . . ?
C103 Si18 C98 Si17 -161.7(3) . . . . ?
C103 Si18 C98 Al5 -26.6(3) . . . . ?
C104 Si18 C98 Si17 79.9(3) . . . . ?
C104 Si18 C98 Al5 -145.0(2) . . . . ?
C106 Si19 C105 Si20 -157.7(2) . . . . ?
C106 Si19 C105 Al5 -13.9(3) . . . . ?
C107 Si19 C105 Si20 -35.7(3) . . . . ?
C107 Si19 C105 Al5 108.1(3) . . . . ?
C108 Si19 C105 Si20 84.0(3) . . . . ?
C108 Si19 C105 Al5 -132.2(3) . . . . ?
C109 Si20 C105 Si19 73.9(3) . . . . ?
C109 Si20 C105 Al5 -71.4(3) . . . . ?
C110 Si20 C105 Si19 -47.6(3) . . . . ?
C110 Si20 C105 Al5 167.2(2) . . . . ?
C111 Si20 C105 Si19 -165.2(2) . . . . ?
C111 Si20 C105 Al5 49.6(3) . . . . ?
C112 C20 C21 C22 -172.7(4) . . . . ?
C115 Si21 C114 Si22 -154.4(7) . . . . ?
C115 Si21 C114 Al6 -9.1(11) . . . . ?
C116 Si21 C114 Si22 89.8(8) . . . . ?
C116 Si21 C114 Al6 -124.8(8) . . . . ?
C117 Si21 C114 Si22 -29.5(9) . . . . ?
C117 Si21 C114 Al6 115.8(8) . . . . ?
C118 Si22 C114 Si21 -49.6(9) . . . . ?
C118 Si22 C114 Al6 162.7(6) . . . . ?
C119 Si22 C114 Si21 73.9(8) . . . . ?
C119 Si22 C114 Al6 -73.9(8) . . . . ?
C120 Si22 C114 Si21 -164.4(6) . . . . ?
C120 Si22 C114 Al6 47.9(9) . . . . ?
C122 Si23 C121 Si24 -158.1(3) . . . . ?
C122 Si23 C121 Al6 -22.3(3) . . . . ?
C123 Si23 C121 Si24 83.3(3) . . . . ?
C123 Si23 C121 Al6 -140.9(3) . . . . ?
C124 Si23 C121 Si24 -38.5(3) . . . . ?
C124 Si23 C121 Al6 97.2(3) . . . . ?
C125 Si24 C121 Si23 -45.2(4) . . . . ?
C125 Si24 C121 Al6 -178.2(3) . . . . ?
C126 Si24 C121 Si23 77.5(3) . . . . ?
C126 Si24 C121 Al6 -55.5(3) . . . . ?
C127 Si24 C121 Si23 -161.9(3) . . . . ?
C127 Si24 C121 Al6 65.1(3) . . . . ?
C128 P1 C130 Si25 42.7(5) . . . . ?
C128 P1B C130 Si28 27.1(16) . . . . ?
C129 P1 C130 Si25 -68.6(5) . . . . ?
C130 Si25 C133 P2 67.3(5) . . . . ?
C131 Si25 C130 P1 -122.8(5) . . . . ?
C131 Si25 C133 P2 -49.8(6) . . . . ?
C132 Si25 C130 P1 0.5(6) . . . . ?
C132 Si25 C133 P2 -167.3(5) . . . . ?
C133 Si25 C130 P1 117.0(4) . . . . ?
C134 P2 C133 Si25 82.4(5) . . . . ?
C135 P2 C133 Si25 -28.3(5) . . . . ?
C136 P3 C138 Si26 -69.7(4) . . . . ?
C137 P3 C138 Si26 40.7(5) . . . . ?
C138 Si26 C141 P4 64.9(4) . . . . ?
C139 Si26 C138 P3 -114.7(4) . . . . ?
C139 Si26 C141 P4 -53.9(4) . . . . ?
C140 Si26 C138 P3 8.3(5) . . . . ?
C140 Si26 C141 P4 -172.7(4) . . . . ?
C141 Si26 C138 P3 123.6(4) . . . . ?
C142 P4 C141 Si26 -25.2(4) . . . . ?
C143 P4 C141 Si26 83.7(4) . . . . ?
C144 P5 C146 Si27 -73.4(4) . . . . ?
C144 P5 C146 Si31 -87.0(12) . . . . ?
C145 P5 C146 Si27 35.7(4) . . . . ?
C145 P5 C146 Si31 22.1(12) . . . . ?
C146 Si27 C149 P6 54.6(5) . . . . ?
C146 Si31 C149 P6 80.7(15) . . . . ?
C147 Si27 C146 P5 32.1(5) . . . . ?
C147 Si27 C149 P6 177.6(4) . . . . ?
C148 Si27 C146 P5 -92.0(4) . . . . ?
C148 Si27 C149 P6 -63.6(5) . . . . ?
C149 Si27 C146 P5 147.2(3) . . . . ?
C150 P6 C149 Si27 91.9(4) . . . . ?
C150 P6 C149 Si31 84.8(8) . . . . ?
C151 P6 C149 Si27 -16.5(4) . . . . ?
C151 P6 C149 Si31 -23.6(8) . . . . ?
C153 Si3B C152 Si4B -151(2) . . . . ?
C153 Si3B C152 Al1B 21(4) . . . . ?
C154 Si3B C152 Si4B -54(3) . . . . ?
C154 Si3B C152 Al1B 118(3) . . . . ?
C155 Si3B C152 Si4B 73(3) . . . . ?
C155 Si3B C152 Al1B -115(3) . . . . ?
C156 Si4B C152 Si3B 91(3) . . . . ?
C156 Si4B C152 Al1B -82(3) . . . . ?
C157 Si4B C152 Si3B -24(3) . . . . ?
C157 Si4B C152 Al1B 163(2) . . . . ?
C158 Si4B C152 Si3B -153(2) . . . . ?
C158 Si4B C152 Al1B 34(3) . . . . ?
C160 Si5B C159 Si6B -164(2) . . . . ?
C160 Si5B C159 Al2B -9(3) . . . . ?
C161 Si5B C159 Si6B 65(3) . . . . ?
C161 Si5B C159 Al2B -141(2) . . . . ?
C162 Si5B C159 Si6B -49(3) . . . . ?
C162 Si5B C159 Al2B 106(3) . . . . ?
C163 Si6B C159 Si5B -39(3) . . . . ?
C163 Si6B C159 Al2B 165(2) . . . . ?
C164 Si6B C159 Si5B 79(2) . . . . ?
C164 Si6B C159 Al2B -77(2) . . . . ?
C165 Si6B C159 Si5B -152(2) . . . . ?
C165 Si6B C159 Al2B 52(2) . . . . ?
C167 Si7B C166 Si8B -165(2) . . . . ?
C167 Si7B C166 Al2B -31(3) . . . . ?
C168 Si7B C166 Si8B 82(3) . . . . ?
C168 Si7B C166 Al2B -144(2) . . . . ?
C169 Si8B C166 Si7B -40(3) . . . . ?
C169 Si8B C166 Al2B -173(2) . . . . ?
C170 Si8B C166 Si7B -170(2) . . . . ?
C170 Si8B C166 Al2B 56(3) . . . . ?
C175 Si29 C174 Si32 -34(5) . . . . ?
C175 Si29 C174 Al6 114(4) . . . . ?
C176 Si29 C174 Si32 -158(4) . . . . ?
C176 Si29 C174 Al6 -10(5) . . . . ?
C177 Si29 C174 Si32 85(5) . . . . ?
C177 Si29 C174 Al6 -127(4) . . . . ?
C178 Si32 C174 Si29 -164(4) . . . . ?
C178 Si32 C174 Al6 44(4) . . . . ?
C179 Si32 C174 Si29 -43(5) . . . . ?
C179 Si32 C174 Al6 165(3) . . . . ?
C180 Si32 C174 Si29 77(5) . . . . ?
C180 Si32 C174 Al6 -75(3) . . . . ?
C181 P1B C130 Si28 -71(2) . . . . ?
C185 P2B C184 Si28 93(3) . . . . ?
C186 P2B C184 Si28 -19(3) . . . . ?
C187 Si31 C149 P6 -53(2) . . . . ?
C188 Si31 C149 P6 -172(2) . . . . ?

loop_
_exptl_oxdiff_crystal_face_indexfrac_h
_exptl_oxdiff_crystal_face_indexfrac_k
_exptl_oxdiff_crystal_face_indexfrac_l
_exptl_oxdiff_crystal_face_x
_exptl_oxdiff_crystal_face_y
_exptl_oxdiff_crystal_face_z
-2.0197 -4.9973 1.0339 0.0660 0.1498 0.1240
2.0197 4.9973 -1.0339 -0.0660 -0.1498 -0.1240
-0.9612 1.9804 4.9907 0.1062 -0.0771 -0.0800
0.9612 -1.9804 -4.9907 -0.1062 0.0771 0.0800
3.0178 -5.0181 3.9609 0.1068 -0.0670 0.1214
-3.0178 5.0181 -3.9609 -0.1068 0.0670 -0.1214
-2.9767 4.9940 2.0187 0.0296 -0.0212 -0.1504
2.9767 -4.9940 -2.0187 -0.0296 0.0212 0.1504
-3.9833 -1.0124 5.0357 0.1420 0.0838 -0.0070
3.9833 1.0124 -5.0357 -0.1420 -0.0838 0.0070
-4.9994 1.0001 2.0536 0.0663 0.1242 -0.0483
4.9954 -1.9995 -2.0511 -0.0599 -0.1051 0.0750
-2.0411 0.0236 -4.9579 -0.1027 0.1425 0.0194
2.0411 -0.0236 4.9579 0.1027 -0.1425 -0.0194
0.0264 -2.0188 4.9879 0.1266 -0.0353 0.0293

loop_
_smtbx_masks_void_nr
_smtbx_masks_void_average_x
_smtbx_masks_void_average_y
_smtbx_masks_void_average_z
_smtbx_masks_void_volume
_smtbx_masks_void_count_electrons
_smtbx_masks_void_content
1 0.284 -0.662 -0.893 5339.1 428.6 '10 benzene'
2 0.193 0.743 0.532 9.4 0.0 ?
3 0.244 0.544 0.287 13.4 2.3 ?
4 0.333 0.604 0.436 11.2 0.0 ?
5 0.500 0.500 0.500 57.6 0.0 ?
6 0.667 0.396 0.564 11.2 0.0 ?
7 0.756 0.456 0.713 13.4 2.3 ?
8 0.807 0.257 0.468 9.4 0.0 ?
